data_7234090
loop_
_publ_author_name
'Fabian Paulus'
'Benjamin D. Lindner'
'Hilmar Reiss'
'Frank Rominger'
'Andreas Leineweber'
'Yana Vaynzof'
'Henning Sirringhaus'
'Uwe H. F. Bunz'

_publ_section_title
;
 N,N'-Dihydrotetraazapentacenes (DHTA) in thin film transistors
;
_journal_name_full 'Journal of Materials Chemistry C'
_journal_page_first 1604
_journal_page_last 1609
_journal_paper_doi 10.1039/C4TC02426E
_journal_volume 3
_journal_year 2015
_chemical_formula_sum 'C40 H50 F2 N4 Si2'
_chemical_formula_weight 681.02
_chemical_name_common 'DHTA-F2 from solution (200 K)'
_space_group_crystal_system monoclinic
_space_group_IT_number 14
_space_group_name_Hall '-P 2ybc'
_space_group_name_H-M_alt 'P 1 21/c 1'
_atom_sites_solution_hydrogens geom
_cell_angle_alpha 90
_cell_angle_beta 99.223(3)
_cell_angle_gamma 90
_cell_formula_units_Z 24
_cell_length_a 16.4266(17)
_cell_length_b 39.893(4)
_cell_length_c 36.045(4)
_cell_measurement_reflns_used 1951
_cell_measurement_temperature 200(2)
_cell_measurement_theta_max 20.86
_cell_measurement_theta_min 2.29
_cell_volume 23315(4)
_computing_cell_refinement 'Bruker SAINT'
_computing_data_collection 'Bruker APEX2'
_computing_data_reduction 'Bruker SAINT'
_computing_molecular_graphics 'Bruker SHELXTL'
_computing_publication_material 'Bruker SHELXTL'
_computing_structure_refinement 'SHELXL-2014 (Sheldrick, 2014)'
_computing_structure_solution 'SHELXS-97 (Sheldrick 2008)'
_diffrn_ambient_temperature 200(2)
_diffrn_measured_fraction_theta_full 0.380
_diffrn_measured_fraction_theta_max 1.000
_diffrn_measurement_device_type 'Bruker APEX'
_diffrn_measurement_method '\f and \w scans'
_diffrn_radiation_type MoK\a
_diffrn_radiation_wavelength 0.71073
_diffrn_reflns_av_R_equivalents 0.1515
_diffrn_reflns_av_unetI/netI 0.0985
_diffrn_reflns_Laue_measured_fraction_full 0.380
_diffrn_reflns_Laue_measured_fraction_max 1.000
_diffrn_reflns_limit_h_max 14
_diffrn_reflns_limit_h_min -14
_diffrn_reflns_limit_k_max 34
_diffrn_reflns_limit_k_min -34
_diffrn_reflns_limit_l_max 31
_diffrn_reflns_limit_l_min -31
_diffrn_reflns_number 94768
_diffrn_reflns_point_group_measured_fraction_full 0.380
_diffrn_reflns_point_group_measured_fraction_max 1.000
_diffrn_reflns_theta_full 25.242
_diffrn_reflns_theta_max 18.000
_diffrn_reflns_theta_min 0.767
_diffrn_source 'sealed tube'
_exptl_absorpt_coefficient_mu 0.133
_exptl_absorpt_correction_T_max 0.9562
_exptl_absorpt_correction_T_min 0.8683
_exptl_absorpt_correction_type multi-scan
_exptl_absorpt_process_details
;
Sheldrick, G. M. (2008). <i>SADABS</i>. University of G\"ottingen, Germany.
;
_exptl_crystal_colour yellow
_exptl_crystal_density_diffrn 1.164
_exptl_crystal_description plate
_exptl_crystal_F_000 8736
_exptl_crystal_size_max 0.210
_exptl_crystal_size_mid 0.170
_exptl_crystal_size_min 0.060
_refine_diff_density_max 0.502
_refine_diff_density_min -0.287
_refine_diff_density_rms 0.051
_refine_ls_extinction_coef .
_refine_ls_extinction_method none
_refine_ls_goodness_of_fit_ref 1.009
_refine_ls_hydrogen_treatment constr
_refine_ls_matrix_type full
_refine_ls_number_parameters 2593
_refine_ls_number_reflns 16054
_refine_ls_number_restraints 12672
_refine_ls_restrained_S_all 0.999
_refine_ls_R_factor_all 0.1768
_refine_ls_R_factor_gt 0.0817
_refine_ls_shift/su_max 0.002
_refine_ls_shift/su_mean 0.000
_refine_ls_structure_factor_coef Fsqd
_refine_ls_weighting_details 'w=1/[\s^2^(Fo^2^)+(0.0728P)^2^+75.1824P] where P=(Fo^2^+2Fc^2^)/3'
_refine_ls_weighting_scheme calc
_refine_ls_wR_factor_gt 0.1780
_refine_ls_wR_factor_ref 0.2357
_reflns_Friedel_coverage 0.000
_reflns_Friedel_fraction_full .
_reflns_Friedel_fraction_max .
_reflns_number_gt 7700
_reflns_number_total 16054
_reflns_threshold_expression 'I > 2\s(I)'
_cod_data_source_file 1000005.cif
_cod_data_source_block PCOD1000005
_cod_original_sg_symbol_H-M 'P 21/c'
_cod_database_code 7234090
_shelx_space_group_comment
;
The symmetry employed for this shelxl refinement is uniquely defined
by the following loop, which should always be used as a source of
symmetry information in preference to the above space-group names.
They are only intended as comments.
;
_shelx_estimated_absorpt_t_min 0.973
_shelx_estimated_absorpt_t_max 0.992
_shelxl_version_number 2014-3

loop_
_space_group_symop_operation_xyz
'x, y, z'
'-x, y+1/2, -z+1/2'
'-x, -y, -z'
'x, -y-1/2, z-1/2'

loop_
_atom_site_label
_atom_site_type_symbol
_atom_site_fract_x
_atom_site_fract_y
_atom_site_fract_z
_atom_site_U_iso_or_equiv
_atom_site_adp_type
_atom_site_occupancy
_atom_site_site_symmetry_order
_atom_site_calc_flag
_atom_site_refinement_flags_posn
_atom_site_refinement_flags_adp
_atom_site_refinement_flags_occupancy
_atom_site_disorder_assembly
_atom_site_disorder_group
Si1_1 Si -0.5492(2) 0.56059(8) 0.61345(9) 0.0494(11) Uani 1 1 d D U . . .
Si2_1 Si -0.3405(3) 0.55508(12) 0.93578(10) 0.0879(15) Uani 1 1 d D U . . .
C1_1 C -0.4985(6) 0.5463(2) 0.6966(2) 0.028(3) Uani 1 1 d D U . . .
C2_1 C -0.5135(6) 0.5521(3) 0.6634(2) 0.036(3) Uani 1 1 d D U . . .
C3_1 C -0.4139(6) 0.5385(3) 0.8554(2) 0.034(3) Uani 1 1 d D U . . .
C4_1 C -0.3876(6) 0.5415(3) 0.8885(2) 0.051(3) Uani 1 1 d D U . . .
C11_1 C -0.4790(5) 0.5416(2) 0.7366(2) 0.024(3) Uani 1 1 d D U . . .
C12_1 C -0.3982(5) 0.5404(2) 0.7534(2) 0.022(3) Uani 1 1 d D U . . .
N13_1 N -0.3343(4) 0.54213(19) 0.7325(2) 0.028(2) Uani 1 1 d D U . . .
H13_1 H -0.3469 0.5440 0.7079 0.034 Uiso 1 1 calc R U . . .
C14_1 C -0.2518(5) 0.5411(2) 0.7483(3) 0.028(3) Uani 1 1 d D U . . .
N15_1 N -0.1962(4) 0.54166(19) 0.7265(2) 0.027(2) Uani 1 1 d D U . . .
C16_1 C -0.1147(5) 0.5414(2) 0.7445(3) 0.030(3) Uani 1 1 d D U . . .
C17_1 C -0.0507(5) 0.5428(2) 0.7227(3) 0.036(3) Uani 1 1 d D U . . .
H17_1 H -0.0629 0.5432 0.6961 0.044 Uiso 1 1 calc R U . . .
C18_1 C 0.0281(6) 0.5434(3) 0.7403(3) 0.040(3) Uani 1 1 d D U . . .
F18_1 F 0.0912(4) 0.54509(15) 0.72035(18) 0.060(2) Uani 1 1 d D U . . .
F19_1 F 0.1280(3) 0.54362(16) 0.79497(18) 0.0571(19) Uani 1 1 d D U . . .
C19_1 C 0.0480(6) 0.5426(3) 0.7792(3) 0.039(3) Uani 1 1 d D U . . .
C20_1 C -0.0118(5) 0.5412(2) 0.8008(3) 0.038(3) Uani 1 1 d D U . . .
H20_1 H 0.0023 0.5408 0.8274 0.046 Uiso 1 1 calc R U . . .
C21_1 C -0.0952(5) 0.5405(2) 0.7838(3) 0.027(3) Uani 1 1 d D U . . .
N22_1 N -0.1559(5) 0.5389(2) 0.8058(2) 0.030(2) Uani 1 1 d D U . . .
C23_1 C -0.2315(5) 0.5392(2) 0.7882(2) 0.027(3) Uani 1 1 d D U . . .
N24_1 N -0.2946(4) 0.5382(2) 0.8089(2) 0.032(2) Uani 1 1 d D U . . .
H24_1 H -0.2819 0.5376 0.8335 0.039 Uiso 1 1 calc R U . . .
C25_1 C -0.3777(5) 0.5383(2) 0.7930(2) 0.027(3) Uani 1 1 d D U . . .
C26_1 C -0.4382(5) 0.5370(2) 0.8152(2) 0.026(3) Uani 1 1 d D U . . .
C27_1 C -0.5239(5) 0.5369(2) 0.7985(2) 0.022(2) Uani 1 1 d D U . . .
C28_1 C -0.5879(5) 0.5356(2) 0.8203(3) 0.032(3) Uani 1 1 d D U . . .
H28_1 H -0.5748 0.5347 0.8469 0.038 Uiso 1 1 calc R U . . .
C29_1 C -0.6687(6) 0.5356(3) 0.8034(3) 0.041(3) Uani 1 1 d D U . . .
H29_1 H -0.7111 0.5340 0.8184 0.049 Uiso 1 1 calc R U . . .
C30_1 C -0.6898(6) 0.5381(2) 0.7641(3) 0.030(3) Uani 1 1 d D U . . .
H30_1 H -0.7460 0.5388 0.7526 0.037 Uiso 1 1 calc R U . . .
C31_1 C -0.6281(5) 0.5395(2) 0.7425(3) 0.033(3) Uani 1 1 d D U . . .
H31_1 H -0.6425 0.5406 0.7160 0.039 Uiso 1 1 calc R U . . .
C32_1 C -0.5438(5) 0.5392(2) 0.7588(2) 0.021(2) Uani 1 1 d D U . . .
C41_1 C -0.6656(6) 0.5602(3) 0.6076(3) 0.068(3) Uani 1 1 d D U . . .
H41_1 H -0.6868 0.5649 0.5806 0.081 Uiso 1 1 calc R U . . .
C42_1 C -0.6973(7) 0.5258(3) 0.6163(4) 0.085(4) Uani 1 1 d D U . . .
H42A_1 H -0.6745 0.5089 0.6011 0.128 Uiso 1 1 calc R U . . .
H42B_1 H -0.6803 0.5208 0.6430 0.128 Uiso 1 1 calc R U . . .
H42C_1 H -0.7577 0.5255 0.6103 0.128 Uiso 1 1 calc R U . . .
C43_1 C -0.6995(8) 0.5874(3) 0.6307(4) 0.097(5) Uani 1 1 d D U . . .
H43A_1 H -0.6780 0.6092 0.6245 0.146 Uiso 1 1 calc R U . . .
H43B_1 H -0.7599 0.5876 0.6248 0.146 Uiso 1 1 calc R U . . .
H43C_1 H -0.6825 0.5828 0.6575 0.146 Uiso 1 1 calc R U . . .
C44_1 C -0.5111(7) 0.5254(3) 0.5860(3) 0.060(3) Uani 1 1 d D U . . .
H44_1 H -0.5353 0.5043 0.5945 0.072 Uiso 1 1 calc R U . . .
C45_1 C -0.5399(9) 0.5279(3) 0.5437(3) 0.097(5) Uani 1 1 d D U . . .
H45A_1 H -0.5999 0.5306 0.5387 0.146 Uiso 1 1 calc R U . . .
H45B_1 H -0.5137 0.5473 0.5338 0.146 Uiso 1 1 calc R U . . .
H45C_1 H -0.5245 0.5074 0.5315 0.146 Uiso 1 1 calc R U . . .
C46_1 C -0.4179(7) 0.5212(3) 0.5942(3) 0.087(5) Uani 1 1 d D U . . .
H46A_1 H -0.4000 0.5196 0.6214 0.131 Uiso 1 1 calc R U . . .
H46B_1 H -0.4023 0.5007 0.5821 0.131 Uiso 1 1 calc R U . . .
H46C_1 H -0.3915 0.5405 0.5844 0.131 Uiso 1 1 calc R U . . .
C47_1 C -0.5103(9) 0.6020(3) 0.6011(4) 0.107(5) Uani 1 1 d D U . . .
H47_1 H -0.4647 0.5929 0.5888 0.128 Uiso 1 1 calc R U . . .
C48_1 C -0.4581(11) 0.6228(4) 0.6275(4) 0.155(8) Uani 1 1 d D U . . .
H48A_1 H -0.4322 0.6090 0.6487 0.233 Uiso 1 1 calc R U . . .
H48B_1 H -0.4152 0.6329 0.6151 0.233 Uiso 1 1 calc R U . . .
H48C_1 H -0.4912 0.6405 0.6367 0.233 Uiso 1 1 calc R U . . .
C49_1 C -0.5569(9) 0.6177(3) 0.5660(3) 0.105(5) Uani 1 1 d D U . . .
H49A_1 H -0.5895 0.6004 0.5510 0.157 Uiso 1 1 calc R U . . .
H49B_1 H -0.5937 0.6351 0.5729 0.157 Uiso 1 1 calc R U . . .
H49C_1 H -0.5178 0.6276 0.5513 0.157 Uiso 1 1 calc R U . . .
C51_1 C -0.4216(8) 0.5663(4) 0.9644(4) 0.115(5) Uani 1 1 d D U . . .
H51_1 H -0.3927 0.5735 0.9897 0.138 Uiso 1 1 calc R U . . .
C52_1 C -0.4782(12) 0.5386(4) 0.9704(6) 0.217(11) Uani 1 1 d D U . . .
H52A_1 H -0.4459 0.5192 0.9808 0.325 Uiso 1 1 calc R U . . .
H52B_1 H -0.5142 0.5459 0.9881 0.325 Uiso 1 1 calc R U . . .
H52C_1 H -0.5118 0.5325 0.9464 0.325 Uiso 1 1 calc R U . . .
C53_1 C -0.4762(11) 0.5949(5) 0.9486(6) 0.206(10) Uani 1 1 d D U . . .
H53A_1 H -0.4420 0.6141 0.9440 0.309 Uiso 1 1 calc R U . . .
H53B_1 H -0.5099 0.5880 0.9249 0.309 Uiso 1 1 calc R U . . .
H53C_1 H -0.5123 0.6013 0.9666 0.309 Uiso 1 1 calc R U . . .
C54_1 C -0.2652(8) 0.5231(3) 0.9569(4) 0.120(5) Uani 1 1 d D U . . .
H54_1 H -0.2224 0.5218 0.9401 0.144 Uiso 1 1 calc R U . . .
C55_1 C -0.2998(11) 0.4881(4) 0.9583(4) 0.157(8) Uani 1 1 d D U . . .
H55A_1 H -0.3272 0.4816 0.9331 0.236 Uiso 1 1 calc R U . . .
H55B_1 H -0.2549 0.4724 0.9669 0.236 Uiso 1 1 calc R U . . .
H55C_1 H -0.3398 0.4877 0.9757 0.236 Uiso 1 1 calc R U . . .
C56_1 C -0.2207(12) 0.5360(5) 0.9950(4) 0.204(10) Uani 1 1 d D U . . .
H56A_1 H -0.1999 0.5587 0.9920 0.305 Uiso 1 1 calc R U . . .
H56B_1 H -0.2593 0.5363 1.0131 0.305 Uiso 1 1 calc R U . . .
H56C_1 H -0.1744 0.5211 1.0042 0.305 Uiso 1 1 calc R U . . .
C57_1 C -0.2784(8) 0.5948(3) 0.9276(4) 0.124(5) Uani 1 1 d D U . . .
H57_1 H -0.2585 0.6048 0.9529 0.149 Uiso 1 1 calc R U . . .
C58_1 C -0.2045(9) 0.5886(4) 0.9098(5) 0.153(7) Uani 1 1 d D U . . .
H58A_1 H -0.1702 0.5714 0.9239 0.229 Uiso 1 1 calc R U . . .
H58B_1 H -0.2217 0.5810 0.8838 0.229 Uiso 1 1 calc R U . . .
H58C_1 H -0.1726 0.6094 0.9097 0.229 Uiso 1 1 calc R U . . .
C59_1 C -0.3280(12) 0.6217(5) 0.9043(7) 0.254(12) Uani 1 1 d D U . . .
H59A_1 H -0.3778 0.6267 0.9150 0.380 Uiso 1 1 calc R U . . .
H59B_1 H -0.2946 0.6421 0.9043 0.380 Uiso 1 1 calc R U . . .
H59C_1 H -0.3437 0.6137 0.8784 0.380 Uiso 1 1 calc R U . . .
Si1_2 Si -0.1052(2) 0.43395(9) 0.55567(9) 0.0531(11) Uani 1 1 d D U . . .
Si2_2 Si -0.0104(2) 0.43278(9) 0.87636(9) 0.0517(11) Uani 1 1 d D U . . .
C1_2 C -0.0601(6) 0.4551(3) 0.6371(3) 0.035(3) Uani 1 1 d D U . . .
C2_2 C -0.0787(7) 0.4487(3) 0.6043(2) 0.046(3) Uani 1 1 d D U . . .
C3_2 C -0.0121(6) 0.4546(2) 0.7960(2) 0.028(3) Uani 1 1 d D U . . .
C4_2 C -0.0120(6) 0.4488(3) 0.8287(2) 0.043(3) Uani 1 1 d D U . . .
C11_2 C -0.0444(5) 0.4591(2) 0.6769(2) 0.029(3) Uani 1 1 d D U . . .
C12_2 C -0.1109(5) 0.4599(2) 0.6961(2) 0.026(3) Uani 1 1 d D U . . .
N13_2 N -0.1919(4) 0.4590(2) 0.6772(2) 0.030(2) Uani 1 1 d D U . . .
H13_2 H -0.1996 0.4585 0.6524 0.036 Uiso 1 1 calc R U . . .
C14_2 C -0.2598(5) 0.4587(2) 0.6944(2) 0.025(3) Uani 1 1 d D U . . .
N15_2 N -0.3327(5) 0.4580(2) 0.6741(2) 0.035(2) Uani 1 1 d D U . . .
C16_2 C -0.3990(5) 0.4573(3) 0.6936(3) 0.034(3) Uani 1 1 d D U . . .
C17_2 C -0.4800(5) 0.4556(3) 0.6735(3) 0.045(3) Uani 1 1 d D U . . .
H17_2 H -0.4893 0.4551 0.6468 0.054 Uiso 1 1 calc R U . . .
C18_2 C -0.5439(6) 0.4547(3) 0.6927(3) 0.047(3) Uani 1 1 d D U . . .
F18_2 F -0.6222(4) 0.45291(17) 0.67370(19) 0.071(2) Uani 1 1 d D U . . .
F19_2 F -0.5994(3) 0.45455(15) 0.74847(19) 0.061(2) Uani 1 1 d D U . . .
C19_2 C -0.5312(6) 0.4558(3) 0.7316(3) 0.044(3) Uani 1 1 d D U . . .
C20_2 C -0.4546(5) 0.4575(2) 0.7517(3) 0.036(3) Uani 1 1 d D U . . .
H20_2 H -0.4470 0.4581 0.7784 0.043 Uiso 1 1 calc R U . . .
C21_2 C -0.3865(5) 0.4584(2) 0.7330(3) 0.030(3) Uani 1 1 d D U . . .
N22_2 N -0.3085(5) 0.45951(19) 0.7540(2) 0.028(2) Uani 1 1 d D U . . .
C23_2 C -0.2482(5) 0.4591(2) 0.7347(2) 0.027(3) Uani 1 1 d D U . . .
N24_2 N -0.1687(4) 0.45896(19) 0.7533(2) 0.028(2) Uani 1 1 d D U . . .
H24_2 H -0.1610 0.4582 0.7780 0.034 Uiso 1 1 calc R U . . .
C25_2 C -0.0994(5) 0.4599(2) 0.7358(2) 0.022(3) Uani 1 1 d D U . . .
C26_2 C -0.0203(5) 0.4591(2) 0.7562(2) 0.025(2) Uani 1 1 d D U . . .
C27_2 C 0.0506(5) 0.4608(2) 0.7371(2) 0.026(3) Uani 1 1 d D U . . .
C28_2 C 0.1317(5) 0.4611(2) 0.7573(3) 0.036(3) Uani 1 1 d D U . . .
H28_2 H 0.1404 0.4605 0.7840 0.043 Uiso 1 1 calc R U . . .
C29_2 C 0.1978(6) 0.4621(3) 0.7386(3) 0.045(3) Uani 1 1 d D U . . .
H29_2 H 0.2523 0.4628 0.7523 0.054 Uiso 1 1 calc R U . . .
C30_2 C 0.1851(6) 0.4621(3) 0.6994(3) 0.047(3) Uani 1 1 d D U . . .
H30_2 H 0.2313 0.4627 0.6866 0.056 Uiso 1 1 calc R U . . .
C31_2 C 0.1071(5) 0.4611(2) 0.6790(3) 0.037(3) Uani 1 1 d D U . . .
H31_2 H 0.0998 0.4609 0.6524 0.045 Uiso 1 1 calc R U . . .
C32_2 C 0.0381(5) 0.4604(2) 0.6974(2) 0.028(3) Uani 1 1 d D U . . .
C41_2 C -0.0061(6) 0.4265(3) 0.5380(3) 0.060(3) Uani 1 1 d D U . . .
H41_2 H -0.0207 0.4191 0.5113 0.072 Uiso 1 1 calc R U . . .
C42_2 C 0.0455(7) 0.4581(3) 0.5378(3) 0.079(4) Uani 1 1 d D U . . .
H42A_2 H 0.0119 0.4759 0.5243 0.119 Uiso 1 1 calc R U . . .
H42B_2 H 0.0647 0.4653 0.5638 0.119 Uiso 1 1 calc R U . . .
H42C_2 H 0.0931 0.4535 0.5254 0.119 Uiso 1 1 calc R U . . .
C43_2 C 0.0444(8) 0.3983(3) 0.5589(4) 0.110(6) Uani 1 1 d D U . . .
H43A_2 H 0.0101 0.3782 0.5587 0.165 Uiso 1 1 calc R U . . .
H43B_2 H 0.0921 0.3934 0.5466 0.165 Uiso 1 1 calc R U . . .
H43C_2 H 0.0636 0.4052 0.5850 0.165 Uiso 1 1 calc R U . . .
C44_2 C -0.1660(7) 0.4676(3) 0.5280(3) 0.074(4) Uani 1 1 d D U . . .
H44_2 H -0.1291 0.4877 0.5312 0.089 Uiso 1 1 calc R U . . .
C45_2 C -0.1850(9) 0.4623(4) 0.4860(3) 0.121(6) Uani 1 1 d D U . . .
H45A_2 H -0.1347 0.4554 0.4766 0.182 Uiso 1 1 calc R U . . .
H45B_2 H -0.2270 0.4448 0.4803 0.182 Uiso 1 1 calc R U . . .
H45C_2 H -0.2055 0.4832 0.4737 0.182 Uiso 1 1 calc R U . . .
C46_2 C -0.2424(8) 0.4783(4) 0.5435(4) 0.110(5) Uani 1 1 d D U . . .
H46A_2 H -0.2285 0.4816 0.5707 0.165 Uiso 1 1 calc R U . . .
H46B_2 H -0.2633 0.4993 0.5315 0.165 Uiso 1 1 calc R U . . .
H46C_2 H -0.2848 0.4609 0.5382 0.165 Uiso 1 1 calc R U . . .
C47_2 C -0.1613(9) 0.3931(3) 0.5586(4) 0.113(5) Uani 1 1 d D U . . .
H47_2 H -0.1167 0.3785 0.5720 0.135 Uiso 1 1 calc R U . . .
C48_2 C -0.1822(12) 0.3754(4) 0.5211(4) 0.177(9) Uani 1 1 d D U . . .
H48A_2 H -0.1366 0.3781 0.5068 0.265 Uiso 1 1 calc R U . . .
H48B_2 H -0.1908 0.3515 0.5253 0.265 Uiso 1 1 calc R U . . .
H48C_2 H -0.2326 0.3850 0.5069 0.265 Uiso 1 1 calc R U . . .
C49_2 C -0.2235(9) 0.3912(4) 0.5831(4) 0.130(6) Uani 1 1 d D U . . .
H49A_2 H -0.2042 0.4034 0.6065 0.195 Uiso 1 1 calc R U . . .
H49B_2 H -0.2750 0.4013 0.5705 0.195 Uiso 1 1 calc R U . . .
H49C_2 H -0.2332 0.3677 0.5889 0.195 Uiso 1 1 calc R U . . .
C51_2 C 0.0966(5) 0.4149(3) 0.8914(3) 0.060(3) Uani 1 1 d D U . . .
H51_2 H 0.0950 0.4013 0.9146 0.072 Uiso 1 1 calc R U . . .
C52_2 C 0.1599(7) 0.4417(3) 0.9015(4) 0.088(5) Uani 1 1 d D U . . .
H52A_2 H 0.1426 0.4566 0.9205 0.132 Uiso 1 1 calc R U . . .
H52B_2 H 0.2130 0.4314 0.9116 0.132 Uiso 1 1 calc R U . . .
H52C_2 H 0.1655 0.4548 0.8790 0.132 Uiso 1 1 calc R U . . .
C53_2 C 0.1217(7) 0.3917(3) 0.8623(3) 0.077(4) Uani 1 1 d D U . . .
H53A_2 H 0.0796 0.3743 0.8561 0.116 Uiso 1 1 calc R U . . .
H53B_2 H 0.1271 0.4046 0.8396 0.116 Uiso 1 1 calc R U . . .
H53C_2 H 0.1746 0.3812 0.8722 0.116 Uiso 1 1 calc R U . . .
C54_2 C -0.0309(7) 0.4694(3) 0.9064(3) 0.071(4) Uani 1 1 d D U . . .
H54_2 H 0.0149 0.4857 0.9055 0.086 Uiso 1 1 calc R U . . .
C55_2 C -0.0279(9) 0.4599(3) 0.9478(3) 0.102(5) Uani 1 1 d D U . . .
H55A_2 H 0.0239 0.4482 0.9568 0.154 Uiso 1 1 calc R U . . .
H55B_2 H -0.0309 0.4803 0.9627 0.154 Uiso 1 1 calc R U . . .
H55C_2 H -0.0746 0.4453 0.9503 0.154 Uiso 1 1 calc R U . . .
C56_2 C -0.1095(8) 0.4875(4) 0.8916(4) 0.114(6) Uani 1 1 d D U . . .
H56A_2 H -0.1101 0.4933 0.8651 0.171 Uiso 1 1 calc R U . . .
H56B_2 H -0.1567 0.4730 0.8938 0.171 Uiso 1 1 calc R U . . .
H56C_2 H -0.1130 0.5080 0.9062 0.171 Uiso 1 1 calc R U . . .
C57_2 C -0.0889(8) 0.3987(3) 0.8739(3) 0.108(5) Uani 1 1 d D U . . .
H57_2 H -0.1292 0.4137 0.8839 0.129 Uiso 1 1 calc R U . . .
C58_2 C -0.1457(8) 0.3924(3) 0.8394(3) 0.107(6) Uani 1 1 d D U . . .
H58A_2 H -0.1403 0.4102 0.8212 0.160 Uiso 1 1 calc R U . . .
H58B_2 H -0.1330 0.3707 0.8290 0.160 Uiso 1 1 calc R U . . .
H58C_2 H -0.2023 0.3921 0.8448 0.160 Uiso 1 1 calc R U . . .
C59_2 C -0.0854(8) 0.3755(4) 0.9058(4) 0.114(6) Uani 1 1 d D U . . .
H59A_2 H -0.0441 0.3833 0.9266 0.171 Uiso 1 1 calc R U . . .
H59B_2 H -0.1395 0.3745 0.9139 0.171 Uiso 1 1 calc R U . . .
H59C_2 H -0.0701 0.3531 0.8981 0.171 Uiso 1 1 calc R U . . .
Si1_3 Si 0.3893(2) 0.38521(9) 0.55091(9) 0.0522(11) Uani 1 1 d D U . . .
Si2_3 Si 0.4940(2) 0.40605(9) 0.87286(9) 0.0505(10) Uani 1 1 d D U . . .
C1_3 C 0.4356(6) 0.3704(3) 0.6343(3) 0.040(3) Uani 1 1 d D U . . .
C2_3 C 0.4166(6) 0.3738(3) 0.6006(2) 0.040(3) Uani 1 1 d D U . . .
C3_3 C 0.4877(6) 0.3817(3) 0.7926(3) 0.031(3) Uani 1 1 d D U . . .
C4_3 C 0.4886(6) 0.3895(3) 0.8249(2) 0.041(3) Uani 1 1 d D U . . .
C11_3 C 0.4514(5) 0.3685(2) 0.6745(2) 0.031(3) Uani 1 1 d D U . . .
C12_3 C 0.3856(5) 0.3700(2) 0.6938(2) 0.025(3) Uani 1 1 d D U . . .
N13_3 N 0.3051(4) 0.3695(2) 0.6752(2) 0.031(2) Uani 1 1 d D U . . .
H13_3 H 0.2970 0.3679 0.6505 0.038 Uiso 1 1 calc R U . . .
C14_3 C 0.2369(5) 0.3713(2) 0.6929(2) 0.027(3) Uani 1 1 d D U . . .
N15_3 N 0.1641(5) 0.3704(2) 0.6732(2) 0.034(2) Uani 1 1 d D U . . .
C16_3 C 0.0977(5) 0.3725(2) 0.6927(3) 0.032(3) Uani 1 1 d D U . . .
C17_3 C 0.0171(5) 0.3718(3) 0.6731(3) 0.047(3) Uani 1 1 d D U . . .
H17_3 H 0.0073 0.3696 0.6466 0.056 Uiso 1 1 calc R U . . .
C18_3 C -0.0467(6) 0.3742(3) 0.6923(3) 0.045(3) Uani 1 1 d D U . . .
F18_3 F -0.1256(4) 0.37425(18) 0.6734(2) 0.078(2) Uani 1 1 d D U . . .
F19_3 F -0.1010(3) 0.37903(15) 0.74802(19) 0.063(2) Uani 1 1 d D U . . .
C19_3 C -0.0339(6) 0.3770(3) 0.7310(3) 0.044(3) Uani 1 1 d D U . . .
C20_3 C 0.0429(5) 0.3769(2) 0.7508(3) 0.034(3) Uani 1 1 d D U . . .
H20_3 H 0.0507 0.3784 0.7774 0.041 Uiso 1 1 calc R U . . .
C21_3 C 0.1111(5) 0.3747(2) 0.7321(3) 0.029(3) Uani 1 1 d D U . . .
N22_3 N 0.1896(4) 0.37502(19) 0.7524(2) 0.028(2) Uani 1 1 d D U . . .
C23_3 C 0.2495(5) 0.3741(2) 0.7331(2) 0.024(3) Uani 1 1 d D U . . .
N24_3 N 0.3298(4) 0.37506(19) 0.7510(2) 0.030(2) Uani 1 1 d D U . . .
H24_3 H 0.3383 0.3773 0.7756 0.036 Uiso 1 1 calc R U . . .
C25_3 C 0.3983(5) 0.3728(2) 0.7332(2) 0.022(3) Uani 1 1 d D U . . .
C26_3 C 0.4768(5) 0.3746(2) 0.7532(2) 0.026(3) Uani 1 1 d D U . . .
C27_3 C 0.5474(5) 0.3721(2) 0.7340(3) 0.031(3) Uani 1 1 d D U . . .
C28_3 C 0.6293(5) 0.3729(2) 0.7538(3) 0.040(3) Uani 1 1 d D U . . .
H28_3 H 0.6388 0.3747 0.7804 0.048 Uiso 1 1 calc R U . . .
C29_3 C 0.6945(6) 0.3713(3) 0.7346(3) 0.050(3) Uani 1 1 d D U . . .
H29_3 H 0.7493 0.3718 0.7480 0.061 Uiso 1 1 calc R U . . .
C30_3 C 0.6811(6) 0.3688(3) 0.6958(3) 0.054(3) Uani 1 1 d D U . . .
H30_3 H 0.7271 0.3676 0.6829 0.064 Uiso 1 1 calc R U . . .
C31_3 C 0.6033(6) 0.3680(3) 0.6757(3) 0.048(3) Uani 1 1 d D U . . .
H31_3 H 0.5955 0.3664 0.6491 0.057 Uiso 1 1 calc R U . . .
C32_3 C 0.5344(5) 0.3695(3) 0.6947(3) 0.034(3) Uani 1 1 d D U . . .
C41_3 C 0.4879(6) 0.3979(3) 0.5345(3) 0.057(3) Uani 1 1 d D U . . .
H41_3 H 0.4730 0.4048 0.5076 0.069 Uiso 1 1 calc R U . . .
C42_3 C 0.5489(6) 0.3691(3) 0.5355(3) 0.061(4) Uani 1 1 d D U . . .
H42A_3 H 0.5217 0.3499 0.5217 0.091 Uiso 1 1 calc R U . . .
H42B_3 H 0.5959 0.3761 0.5237 0.091 Uiso 1 1 calc R U . . .
H42C_3 H 0.5683 0.3626 0.5616 0.091 Uiso 1 1 calc R U . . .
C43_3 C 0.5290(7) 0.4277(3) 0.5557(4) 0.082(4) Uani 1 1 d D U . . .
H43A_3 H 0.4892 0.4461 0.5549 0.124 Uiso 1 1 calc R U . . .
H43B_3 H 0.5483 0.4214 0.5819 0.124 Uiso 1 1 calc R U . . .
H43C_3 H 0.5759 0.4350 0.5440 0.124 Uiso 1 1 calc R U . . .
C44_3 C 0.3442(6) 0.3470(3) 0.5251(3) 0.059(3) Uani 1 1 d D U . . .
H44_3 H 0.3855 0.3286 0.5312 0.071 Uiso 1 1 calc R U . . .
C45_3 C 0.3298(8) 0.3509(3) 0.4823(3) 0.088(5) Uani 1 1 d D U . . .
H45A_3 H 0.3809 0.3584 0.4741 0.132 Uiso 1 1 calc R U . . .
H45B_3 H 0.3130 0.3293 0.4705 0.132 Uiso 1 1 calc R U . . .
H45C_3 H 0.2863 0.3675 0.4748 0.132 Uiso 1 1 calc R U . . .
C46_3 C 0.2654(7) 0.3353(4) 0.5385(4) 0.096(5) Uani 1 1 d D U . . .
H46A_3 H 0.2756 0.3329 0.5659 0.144 Uiso 1 1 calc R U . . .
H46B_3 H 0.2216 0.3518 0.5313 0.144 Uiso 1 1 calc R U . . .
H46C_3 H 0.2484 0.3136 0.5270 0.144 Uiso 1 1 calc R U . . .
C47_3 C 0.3160(9) 0.4211(3) 0.5469(4) 0.113(5) Uani 1 1 d D U . . .
H47_3 H 0.2672 0.4058 0.5417 0.135 Uiso 1 1 calc R U . . .
C48_3 C 0.2890(11) 0.4344(5) 0.5797(4) 0.175(9) Uani 1 1 d D U . . .
H48A_3 H 0.3089 0.4200 0.6013 0.263 Uiso 1 1 calc R U . . .
H48B_3 H 0.3110 0.4571 0.5844 0.263 Uiso 1 1 calc R U . . .
H48C_3 H 0.2286 0.4351 0.5757 0.263 Uiso 1 1 calc R U . . .
C49_3 C 0.2959(11) 0.4371(4) 0.5095(4) 0.155(8) Uani 1 1 d D U . . .
H49A_3 H 0.3202 0.4240 0.4910 0.233 Uiso 1 1 calc R U . . .
H49B_3 H 0.2359 0.4380 0.5020 0.233 Uiso 1 1 calc R U . . .
H49C_3 H 0.3183 0.4599 0.5107 0.233 Uiso 1 1 calc R U . . .
C51_3 C 0.4286(7) 0.4448(3) 0.8687(3) 0.085(4) Uani 1 1 d D U . . .
H51_3 H 0.4614 0.4605 0.8554 0.102 Uiso 1 1 calc R U . . .
C52_3 C 0.3493(7) 0.4428(3) 0.8424(3) 0.081(4) Uani 1 1 d D U . . .
H52A_3 H 0.3577 0.4304 0.8198 0.121 Uiso 1 1 calc R U . . .
H52B_3 H 0.3083 0.4311 0.8546 0.121 Uiso 1 1 calc R U . . .
H52C_3 H 0.3298 0.4654 0.8354 0.121 Uiso 1 1 calc R U . . .
C53_3 C 0.4249(9) 0.4631(4) 0.9048(4) 0.125(6) Uani 1 1 d D U . . .
H53A_3 H 0.4796 0.4632 0.9203 0.188 Uiso 1 1 calc R U . . .
H53B_3 H 0.4070 0.4863 0.8991 0.188 Uiso 1 1 calc R U . . .
H53C_3 H 0.3855 0.4519 0.9184 0.188 Uiso 1 1 calc R U . . .
C54_3 C 0.4597(7) 0.3712(3) 0.9017(3) 0.073(4) Uani 1 1 d D U . . .
H54_3 H 0.4973 0.3520 0.8987 0.087 Uiso 1 1 calc R U . . .
C55_3 C 0.3744(7) 0.3585(3) 0.8877(3) 0.088(5) Uani 1 1 d D U . . .
H55A_3 H 0.3684 0.3542 0.8607 0.132 Uiso 1 1 calc R U . . .
H55B_3 H 0.3652 0.3376 0.9008 0.132 Uiso 1 1 calc R U . . .
H55C_3 H 0.3339 0.3753 0.8925 0.132 Uiso 1 1 calc R U . . .
C56_3 C 0.4720(9) 0.3782(4) 0.9435(3) 0.111(6) Uani 1 1 d D U . . .
H56A_3 H 0.5282 0.3865 0.9517 0.166 Uiso 1 1 calc R U . . .
H56B_3 H 0.4323 0.3952 0.9487 0.166 Uiso 1 1 calc R U . . .
H56C_3 H 0.4636 0.3576 0.9570 0.166 Uiso 1 1 calc R U . . .
C57_3 C 0.6053(6) 0.4169(3) 0.8897(3) 0.070(4) Uani 1 1 d D U . . .
H57_3 H 0.6091 0.4280 0.9148 0.084 Uiso 1 1 calc R U . . .
C58_3 C 0.6583(7) 0.3855(3) 0.8946(4) 0.096(5) Uani 1 1 d D U . . .
H58A_3 H 0.6366 0.3699 0.9117 0.144 Uiso 1 1 calc R U . . .
H58B_3 H 0.6574 0.3746 0.8701 0.144 Uiso 1 1 calc R U . . .
H58C_3 H 0.7152 0.3915 0.9051 0.144 Uiso 1 1 calc R U . . .
C59_3 C 0.6389(8) 0.4411(3) 0.8632(3) 0.083(4) Uani 1 1 d D U . . .
H59A_3 H 0.6047 0.4613 0.8601 0.125 Uiso 1 1 calc R U . . .
H59B_3 H 0.6958 0.4472 0.8737 0.125 Uiso 1 1 calc R U . . .
H59C_3 H 0.6380 0.4303 0.8387 0.125 Uiso 1 1 calc R U . . .
Si1_4 Si -0.0157(2) 0.26142(9) 0.61795(9) 0.0547(11) Uani 1 1 d D U . . .
Si2_4 Si 0.1199(2) 0.29088(9) 0.94170(8) 0.0471(10) Uani 1 1 d D U . . .
C1_4 C 0.0013(5) 0.2849(2) 0.6987(2) 0.018(3) Uani 1 1 d D U . . .
C2_4 C -0.0046(6) 0.2774(3) 0.6661(2) 0.036(3) Uani 1 1 d D U . . .
C3_4 C 0.0673(6) 0.2991(3) 0.8575(2) 0.031(3) Uani 1 1 d D U . . .
C4_4 C 0.0877(6) 0.2979(3) 0.8910(2) 0.042(3) Uani 1 1 d D U . . .
C11_4 C 0.0139(5) 0.2916(2) 0.7383(2) 0.021(2) Uani 1 1 d D U . . .
C12_4 C 0.0938(5) 0.2935(2) 0.7574(2) 0.021(3) Uani 1 1 d D U . . .
N13_4 N 0.1603(4) 0.29110(19) 0.7379(2) 0.026(2) Uani 1 1 d D U . . .
H13_4 H 0.1496 0.2885 0.7133 0.031 Uiso 1 1 calc R U . . .
C14_4 C 0.2413(5) 0.2926(2) 0.7545(2) 0.021(2) Uani 1 1 d D U . . .
N15_4 N 0.2992(4) 0.29093(19) 0.7339(2) 0.029(2) Uani 1 1 d D U . . .
C16_4 C 0.3788(5) 0.2917(3) 0.7534(3) 0.037(3) Uani 1 1 d D U . . .
C17_4 C 0.4447(5) 0.2894(2) 0.7334(3) 0.033(3) Uani 1 1 d D U . . .
H17_4 H 0.4343 0.2880 0.7068 0.039 Uiso 1 1 calc R U . . .
C18_4 C 0.5228(5) 0.2892(3) 0.7516(3) 0.038(3) Uani 1 1 d D U . . .
F18_4 F 0.5888(3) 0.28702(15) 0.73350(19) 0.061(2) Uani 1 1 d D U . . .
F19_4 F 0.6189(3) 0.29278(17) 0.80817(19) 0.068(2) Uani 1 1 d D U . . .
C19_4 C 0.5394(6) 0.2921(3) 0.7906(3) 0.046(3) Uani 1 1 d D U . . .
C20_4 C 0.4773(5) 0.2949(2) 0.8109(3) 0.040(3) Uani 1 1 d D U . . .
H20_4 H 0.4894 0.2971 0.8375 0.048 Uiso 1 1 calc R U . . .
C21_4 C 0.3953(5) 0.2945(2) 0.7929(3) 0.032(3) Uani 1 1 d D U . . .
N22_4 N 0.3318(5) 0.2970(2) 0.8138(2) 0.031(2) Uani 1 1 d D U . . .
C23_4 C 0.2577(5) 0.2958(2) 0.7949(2) 0.025(3) Uani 1 1 d D U . . .
N24_4 N 0.1923(4) 0.2975(2) 0.8135(2) 0.029(2) Uani 1 1 d D U . . .
H24_4 H 0.2026 0.2985 0.8382 0.035 Uiso 1 1 calc R U . . .
C25_4 C 0.1104(5) 0.2976(2) 0.7965(2) 0.021(2) Uani 1 1 d D U . . .
C26_4 C 0.0458(5) 0.2985(2) 0.8172(2) 0.027(3) Uani 1 1 d D U . . .
C27_4 C -0.0384(5) 0.2978(2) 0.7982(2) 0.026(3) Uani 1 1 d D U . . .
C28_4 C -0.1047(6) 0.2997(3) 0.8182(3) 0.039(3) Uani 1 1 d D U . . .
H28_4 H -0.0946 0.3020 0.8448 0.047 Uiso 1 1 calc R U . . .
C29_4 C -0.1843(6) 0.2982(3) 0.7993(3) 0.045(3) Uani 1 1 d D U . . .
H29_4 H -0.2289 0.2993 0.8131 0.055 Uiso 1 1 calc R U . . .
C30_4 C -0.2006(6) 0.2951(3) 0.7603(3) 0.038(3) Uani 1 1 d D U . . .
H30_4 H -0.2559 0.2944 0.7476 0.046 Uiso 1 1 calc R U . . .
C31_4 C -0.1370(5) 0.2932(2) 0.7404(3) 0.030(3) Uani 1 1 d D U . . .
H31_4 H -0.1486 0.2909 0.7138 0.036 Uiso 1 1 calc R U . . .
C32_4 C -0.0543(5) 0.2945(2) 0.7584(2) 0.024(3) Uani 1 1 d D U . . .
C41_4 C -0.1296(6) 0.2533(3) 0.6030(3) 0.086(4) Uani 1 1 d D U . . .
H41_4 H -0.1367 0.2432 0.5773 0.103 Uiso 1 1 calc R U . . .
C42_4 C -0.1783(8) 0.2858(3) 0.6000(4) 0.114(5) Uani 1 1 d D U . . .
H42A_4 H -0.1549 0.3014 0.5835 0.171 Uiso 1 1 calc R U . . .
H42B_4 H -0.2360 0.2812 0.5894 0.171 Uiso 1 1 calc R U . . .
H42C_4 H -0.1755 0.2958 0.6250 0.171 Uiso 1 1 calc R U . . .
C43_4 C -0.1640(8) 0.2284(3) 0.6283(3) 0.103(5) Uani 1 1 d D U . . .
H43A_4 H -0.1315 0.2077 0.6298 0.155 Uiso 1 1 calc R U . . .
H43B_4 H -0.1610 0.2380 0.6535 0.155 Uiso 1 1 calc R U . . .
H43C_4 H -0.2215 0.2234 0.6180 0.155 Uiso 1 1 calc R U . . .
C44_4 C 0.0197(7) 0.2953(3) 0.5885(3) 0.071(4) Uani 1 1 d D U . . .
H44_4 H -0.0129 0.3156 0.5931 0.085 Uiso 1 1 calc R U . . .
C45_4 C 0.0011(10) 0.2893(4) 0.5462(3) 0.123(6) Uani 1 1 d D U . . .
H45A_4 H -0.0569 0.2830 0.5390 0.185 Uiso 1 1 calc R U . . .
H45B_4 H 0.0120 0.3098 0.5329 0.185 Uiso 1 1 calc R U . . .
H45C_4 H 0.0363 0.2712 0.5394 0.185 Uiso 1 1 calc R U . . .
C46_4 C 0.1096(7) 0.3051(3) 0.6004(4) 0.096(5) Uani 1 1 d D U . . .
H46A_4 H 0.1204 0.3089 0.6276 0.144 Uiso 1 1 calc R U . . .
H46B_4 H 0.1453 0.2871 0.5939 0.144 Uiso 1 1 calc R U . . .
H46C_4 H 0.1210 0.3258 0.5874 0.144 Uiso 1 1 calc R U . . .
C47_4 C 0.0449(7) 0.2212(3) 0.6208(3) 0.086(4) Uani 1 1 d D U . . .
H47_4 H 0.0126 0.2066 0.6357 0.103 Uiso 1 1 calc R U . . .
C48_4 C 0.0412(10) 0.2020(4) 0.5854(4) 0.147(7) Uani 1 1 d D U . . .
H48A_4 H -0.0149 0.2029 0.5712 0.221 Uiso 1 1 calc R U . . .
H48B_4 H 0.0798 0.2117 0.5703 0.221 Uiso 1 1 calc R U . . .
H48C_4 H 0.0562 0.1786 0.5912 0.221 Uiso 1 1 calc R U . . .
C49_4 C 0.1285(7) 0.2215(3) 0.6450(4) 0.098(5) Uani 1 1 d D U . . .
H49A_4 H 0.1262 0.2346 0.6678 0.146 Uiso 1 1 calc R U . . .
H49B_4 H 0.1452 0.1985 0.6520 0.146 Uiso 1 1 calc R U . . .
H49C_4 H 0.1687 0.2316 0.6310 0.146 Uiso 1 1 calc R U . . .
C51_4 C 0.0304(6) 0.2710(2) 0.9598(3) 0.051(3) Uani 1 1 d D U . . .
H51_4 H 0.0502 0.2647 0.9865 0.061 Uiso 1 1 calc R U . . .
C52_4 C -0.0003(8) 0.2391(3) 0.9392(4) 0.102(5) Uani 1 1 d D U . . .
H52A_4 H 0.0460 0.2236 0.9391 0.153 Uiso 1 1 calc R U . . .
H52B_4 H -0.0420 0.2285 0.9519 0.153 Uiso 1 1 calc R U . . .
H52C_4 H -0.0246 0.2445 0.9133 0.153 Uiso 1 1 calc R U . . .
C53_4 C -0.0421(7) 0.2948(3) 0.9597(4) 0.081(4) Uani 1 1 d D U . . .
H53A_4 H -0.0228 0.3155 0.9729 0.122 Uiso 1 1 calc R U . . .
H53B_4 H -0.0663 0.3001 0.9337 0.122 Uiso 1 1 calc R U . . .
H53C_4 H -0.0837 0.2841 0.9724 0.122 Uiso 1 1 calc R U . . .
C54_4 C 0.1459(6) 0.3323(2) 0.9653(2) 0.049(3) Uani 1 1 d D U . . .
H54_4 H 0.0982 0.3474 0.9563 0.059 Uiso 1 1 calc R U . . .
C55_4 C 0.1535(8) 0.3314(3) 1.0083(2) 0.077(4) Uani 1 1 d D U . . .
H55A_4 H 0.1047 0.3205 1.0154 0.115 Uiso 1 1 calc R U . . .
H55B_4 H 0.2029 0.3187 1.0189 0.115 Uiso 1 1 calc R U . . .
H55C_4 H 0.1577 0.3543 1.0182 0.115 Uiso 1 1 calc R U . . .
C56_4 C 0.2213(7) 0.3492(3) 0.9538(3) 0.083(4) Uani 1 1 d D U . . .
H56A_4 H 0.2156 0.3496 0.9263 0.124 Uiso 1 1 calc R U . . .
H56B_4 H 0.2258 0.3722 0.9635 0.124 Uiso 1 1 calc R U . . .
H56C_4 H 0.2710 0.3366 0.9642 0.124 Uiso 1 1 calc R U . . .
C57_4 C 0.2140(7) 0.2639(3) 0.9469(3) 0.088(4) Uani 1 1 d D U . . .
H57_4 H 0.2574 0.2806 0.9433 0.106 Uiso 1 1 calc R U . . .
C58_4 C 0.2441(9) 0.2522(4) 0.9862(3) 0.139(7) Uani 1 1 d D U . . .
H58A_4 H 0.2368 0.2701 1.0040 0.208 Uiso 1 1 calc R U . . .
H58B_4 H 0.2126 0.2324 0.9916 0.208 Uiso 1 1 calc R U . . .
H58C_4 H 0.3027 0.2463 0.9888 0.208 Uiso 1 1 calc R U . . .
C59_4 C 0.2208(10) 0.2397(4) 0.9166(4) 0.148(8) Uani 1 1 d D U . . .
H59A_4 H 0.1995 0.2500 0.8922 0.222 Uiso 1 1 calc R U . . .
H59B_4 H 0.2788 0.2336 0.9173 0.222 Uiso 1 1 calc R U . . .
H59C_4 H 0.1886 0.2196 0.9201 0.222 Uiso 1 1 calc R U . . .
Si1_5 Si 0.4922(2) 0.22781(9) 0.60852(9) 0.0545(11) Uani 1 1 d D U . . .
Si2_5 Si 0.6177(2) 0.23742(8) 0.92864(9) 0.0480(10) Uani 1 1 d D U . . .
C1_5 C 0.5030(6) 0.2101(2) 0.6910(2) 0.026(3) Uani 1 1 d D U . . .
C2_5 C 0.4986(6) 0.2154(3) 0.6580(2) 0.040(3) Uani 1 1 d D U . . .
C3_5 C 0.5555(6) 0.2131(3) 0.8496(2) 0.037(3) Uani 1 1 d D U . . .
C4_5 C 0.5782(6) 0.2193(3) 0.8824(2) 0.041(3) Uani 1 1 d D U . . .
C11_5 C 0.5119(5) 0.2068(2) 0.7310(2) 0.025(3) Uani 1 1 d D U . . .
C12_5 C 0.5909(5) 0.2064(2) 0.7510(2) 0.020(2) Uani 1 1 d D U . . .
N13_5 N 0.6599(4) 0.20638(19) 0.7334(2) 0.029(2) Uani 1 1 d D U . . .
H13_5 H 0.6522 0.2058 0.7087 0.034 Uiso 1 1 calc R U . . .
C14_5 C 0.7401(5) 0.2072(2) 0.7520(2) 0.025(3) Uani 1 1 d D U . . .
N15_5 N 0.8007(5) 0.20667(19) 0.7330(2) 0.030(2) Uani 1 1 d D U . . .
C16_5 C 0.8787(5) 0.2081(2) 0.7542(3) 0.032(3) Uani 1 1 d D U . . .
C17_5 C 0.9476(5) 0.2087(2) 0.7360(3) 0.041(3) Uani 1 1 d D U . . .
H17_5 H 0.9406 0.2076 0.7093 0.050 Uiso 1 1 calc R U . . .
C18_5 C 1.0244(6) 0.2109(3) 0.7563(3) 0.045(3) Uani 1 1 d D U . . .
F18_5 F 1.0923(4) 0.21159(16) 0.7394(2) 0.071(2) Uani 1 1 d D U . . .
F19_5 F 1.1141(4) 0.21405(17) 0.8140(2) 0.080(2) Uani 1 1 d D U . . .
C19_5 C 1.0355(6) 0.2118(3) 0.7950(3) 0.053(3) Uani 1 1 d D U . . .
C20_5 C 0.9710(5) 0.2116(3) 0.8138(3) 0.043(3) Uani 1 1 d D U . . .
H20_5 H 0.9799 0.2130 0.8404 0.051 Uiso 1 1 calc R U . . .
C21_5 C 0.8904(5) 0.2092(2) 0.7938(3) 0.034(3) Uani 1 1 d D U . . .
N22_5 N 0.8245(5) 0.2090(2) 0.8130(2) 0.034(2) Uani 1 1 d D U . . .
C23_5 C 0.7523(5) 0.2083(2) 0.7924(2) 0.029(3) Uani 1 1 d D U . . .
N24_5 N 0.6838(4) 0.2081(2) 0.8094(2) 0.030(2) Uani 1 1 d D U . . .
H24_5 H 0.6912 0.2086 0.8341 0.036 Uiso 1 1 calc R U . . .
C25_5 C 0.6033(5) 0.2073(2) 0.7906(2) 0.021(2) Uani 1 1 d D U . . .
C26_5 C 0.5372(5) 0.2081(2) 0.8098(2) 0.025(3) Uani 1 1 d D U . . .
C27_5 C 0.4546(5) 0.2066(2) 0.7899(2) 0.027(3) Uani 1 1 d D U . . .
C28_5 C 0.3854(5) 0.2066(3) 0.8086(3) 0.039(3) Uani 1 1 d D U . . .
H28_5 H 0.3931 0.2072 0.8353 0.047 Uiso 1 1 calc R U . . .
C29_5 C 0.3074(6) 0.2057(3) 0.7886(3) 0.046(3) Uani 1 1 d D U . . .
H29_5 H 0.2611 0.2057 0.8013 0.055 Uiso 1 1 calc R U . . .
C30_5 C 0.2960(6) 0.2048(2) 0.7496(3) 0.040(3) Uani 1 1 d D U . . .
H30_5 H 0.2416 0.2043 0.7359 0.048 Uiso 1 1 calc R U . . .
C31_5 C 0.3607(5) 0.2045(2) 0.7306(3) 0.033(3) Uani 1 1 d D U . . .
H31_5 H 0.3512 0.2031 0.7040 0.040 Uiso 1 1 calc R U . . .
C32_5 C 0.4421(5) 0.2064(2) 0.7502(2) 0.023(2) Uani 1 1 d D U . . .
C41_5 C 0.3863(6) 0.2456(3) 0.5936(3) 0.078(4) Uani 1 1 d D U . . .
H41_5 H 0.3844 0.2555 0.5680 0.093 Uiso 1 1 calc R U . . .
C42_5 C 0.3218(7) 0.2179(3) 0.5908(4) 0.095(5) Uani 1 1 d D U . . .
H42A_5 H 0.3358 0.2003 0.5740 0.142 Uiso 1 1 calc R U . . .
H42B_5 H 0.3206 0.2085 0.6158 0.142 Uiso 1 1 calc R U . . .
H42C_5 H 0.2675 0.2272 0.5807 0.142 Uiso 1 1 calc R U . . .
C43_5 C 0.3651(8) 0.2731(3) 0.6195(4) 0.101(5) Uani 1 1 d D U . . .
H43A_5 H 0.4069 0.2909 0.6212 0.151 Uiso 1 1 calc R U . . .
H43B_5 H 0.3109 0.2825 0.6095 0.151 Uiso 1 1 calc R U . . .
H43C_5 H 0.3640 0.2638 0.6446 0.151 Uiso 1 1 calc R U . . .
C44_5 C 0.5101(7) 0.1892(3) 0.5812(3) 0.070(4) Uani 1 1 d D U . . .
H44_5 H 0.4653 0.1731 0.5846 0.084 Uiso 1 1 calc R U . . .
C45_5 C 0.5031(10) 0.1954(4) 0.5393(3) 0.131(7) Uani 1 1 d D U . . .
H45A_5 H 0.4503 0.2063 0.5300 0.197 Uiso 1 1 calc R U . . .
H45B_5 H 0.5484 0.2098 0.5344 0.197 Uiso 1 1 calc R U . . .
H45C_5 H 0.5059 0.1739 0.5262 0.197 Uiso 1 1 calc R U . . .
C46_5 C 0.5909(8) 0.1722(3) 0.5969(4) 0.098(5) Uani 1 1 d D U . . .
H46A_5 H 0.5935 0.1686 0.6240 0.148 Uiso 1 1 calc R U . . .
H46B_5 H 0.5944 0.1506 0.5844 0.148 Uiso 1 1 calc R U . . .
H46C_5 H 0.6370 0.1865 0.5925 0.148 Uiso 1 1 calc R U . . .
C47_5 C 0.5753(7) 0.2596(3) 0.6057(3) 0.071(4) Uani 1 1 d D U . . .
H47_5 H 0.6246 0.2460 0.6022 0.086 Uiso 1 1 calc R U . . .
C48_5 C 0.5593(9) 0.2818(4) 0.5712(4) 0.126(6) Uani 1 1 d D U . . .
H48A_5 H 0.5412 0.2680 0.5490 0.190 Uiso 1 1 calc R U . . .
H48B_5 H 0.5162 0.2981 0.5742 0.190 Uiso 1 1 calc R U . . .
H48C_5 H 0.6100 0.2937 0.5683 0.190 Uiso 1 1 calc R U . . .
C49_5 C 0.6031(10) 0.2794(4) 0.6405(3) 0.132(7) Uani 1 1 d D U . . .
H49A_5 H 0.6128 0.2643 0.6622 0.198 Uiso 1 1 calc R U . . .
H49B_5 H 0.6542 0.2913 0.6382 0.198 Uiso 1 1 calc R U . . .
H49C_5 H 0.5604 0.2957 0.6441 0.198 Uiso 1 1 calc R U . . .
C51_5 C 0.5272(6) 0.2474(3) 0.9522(3) 0.066(3) Uani 1 1 d D U . . .
H51_5 H 0.5498 0.2573 0.9773 0.079 Uiso 1 1 calc R U . . .
C52_5 C 0.4702(8) 0.2735(3) 0.9315(4) 0.097(5) Uani 1 1 d D U . . .
H52A_5 H 0.5022 0.2933 0.9268 0.146 Uiso 1 1 calc R U . . .
H52B_5 H 0.4431 0.2642 0.9075 0.146 Uiso 1 1 calc R U . . .
H52C_5 H 0.4284 0.2798 0.9468 0.146 Uiso 1 1 calc R U . . .
C53_5 C 0.4784(8) 0.2166(3) 0.9597(4) 0.089(5) Uani 1 1 d D U . . .
H53A_5 H 0.5158 0.1999 0.9731 0.134 Uiso 1 1 calc R U . . .
H53B_5 H 0.4366 0.2228 0.9751 0.134 Uiso 1 1 calc R U . . .
H53C_5 H 0.4513 0.2072 0.9358 0.134 Uiso 1 1 calc R U . . .
C54_5 C 0.6707(7) 0.2775(3) 0.9184(3) 0.071(4) Uani 1 1 d D U . . .
H54_5 H 0.6274 0.2905 0.9017 0.085 Uiso 1 1 calc R U . . .
C55_5 C 0.7388(8) 0.2730(3) 0.8954(3) 0.095(5) Uani 1 1 d D U . . .
H55A_5 H 0.7198 0.2583 0.8740 0.142 Uiso 1 1 calc R U . . .
H55B_5 H 0.7539 0.2949 0.8862 0.142 Uiso 1 1 calc R U . . .
H55C_5 H 0.7869 0.2630 0.9111 0.142 Uiso 1 1 calc R U . . .
C56_5 C 0.6956(10) 0.2999(3) 0.9517(4) 0.123(6) Uani 1 1 d D U . . .
H56A_5 H 0.6495 0.3021 0.9658 0.184 Uiso 1 1 calc R U . . .
H56B_5 H 0.7432 0.2902 0.9680 0.184 Uiso 1 1 calc R U . . .
H56C_5 H 0.7103 0.3221 0.9431 0.184 Uiso 1 1 calc R U . . .
C57_5 C 0.6850(7) 0.2058(3) 0.9567(3) 0.072(4) Uani 1 1 d D U . . .
H57_5 H 0.6459 0.1882 0.9629 0.086 Uiso 1 1 calc R U . . .
C58_5 C 0.7434(8) 0.1873(3) 0.9362(3) 0.100(5) Uani 1 1 d D U . . .
H58A_5 H 0.7140 0.1796 0.9119 0.150 Uiso 1 1 calc R U . . .
H58B_5 H 0.7884 0.2023 0.9321 0.150 Uiso 1 1 calc R U . . .
H58C_5 H 0.7661 0.1680 0.9512 0.150 Uiso 1 1 calc R U . . .
C59_5 C 0.7274(9) 0.2183(4) 0.9946(3) 0.123(6) Uani 1 1 d D U . . .
H59A_5 H 0.6874 0.2302 1.0072 0.184 Uiso 1 1 calc R U . . .
H59B_5 H 0.7500 0.1993 1.0100 0.184 Uiso 1 1 calc R U . . .
H59C_5 H 0.7722 0.2336 0.9910 0.184 Uiso 1 1 calc R U . . .
Si1_6 Si 0.8383(2) 0.09814(10) 0.56578(9) 0.0568(11) Uani 1 1 d D U . . .
Si2_6 Si 1.0571(2) 0.10935(8) 0.88497(8) 0.0495(10) Uani 1 1 d D U . . .
C1_6 C 0.9176(6) 0.1215(3) 0.6429(2) 0.032(3) Uani 1 1 d D U . . .
C2_6 C 0.8886(6) 0.1156(3) 0.6108(2) 0.046(3) Uani 1 1 d D U . . .
C3_6 C 1.0014(6) 0.1223(2) 0.8015(2) 0.024(3) Uani 1 1 d D U . . .
C4_6 C 1.0188(6) 0.1177(2) 0.8350(2) 0.032(3) Uani 1 1 d D U . . .
C11_6 C 0.9418(5) 0.1255(2) 0.6826(2) 0.027(3) Uani 1 1 d D U . . .
C12_6 C 0.8802(5) 0.1263(2) 0.7048(2) 0.020(2) Uani 1 1 d D U . . .
N13_6 N 0.7983(4) 0.1254(2) 0.6890(2) 0.030(2) Uani 1 1 d D U . . .
H13_6 H 0.7863 0.1249 0.6643 0.036 Uiso 1 1 calc R U . . .
C14_6 C 0.7344(5) 0.1253(2) 0.7090(2) 0.020(3) Uani 1 1 d D U . . .
N15_6 N 0.6593(4) 0.1249(2) 0.6910(2) 0.028(2) Uani 1 1 d D U . . .
C16_6 C 0.5981(5) 0.1241(2) 0.7130(3) 0.029(3) Uani 1 1 d D U . . .
C17_6 C 0.5153(5) 0.1229(2) 0.6957(3) 0.037(3) Uani 1 1 d D U . . .
H17_6 H 0.5015 0.1226 0.6690 0.044 Uiso 1 1 calc R U . . .
C18_6 C 0.4554(5) 0.1221(3) 0.7174(3) 0.035(3) Uani 1 1 d D U . . .
F18_6 F 0.3745(3) 0.12077(15) 0.70130(18) 0.0556(19) Uani 1 1 d D U . . .
F19_6 F 0.4107(3) 0.12232(15) 0.77599(18) 0.0557(19) Uani 1 1 d D U . . .
C19_6 C 0.4748(6) 0.1232(2) 0.7563(3) 0.035(3) Uani 1 1 d D U . . .
C20_6 C 0.5532(5) 0.1245(2) 0.7741(3) 0.034(3) Uani 1 1 d D U . . .
H20_6 H 0.5649 0.1254 0.8007 0.041 Uiso 1 1 calc R U . . .
C21_6 C 0.6174(5) 0.1245(3) 0.7526(3) 0.031(3) Uani 1 1 d D U . . .
N22_6 N 0.6983(4) 0.12564(19) 0.7707(2) 0.027(2) Uani 1 1 d D U . . .
C23_6 C 0.7544(5) 0.1252(2) 0.7492(2) 0.020(3) Uani 1 1 d D U . . .
N24_6 N 0.8365(4) 0.12518(19) 0.7650(2) 0.026(2) Uani 1 1 d D U . . .
H24_6 H 0.8487 0.1246 0.7896 0.031 Uiso 1 1 calc R U . . .
C25_6 C 0.9016(5) 0.1260(2) 0.7444(2) 0.019(2) Uani 1 1 d D U . . .
C26_6 C 0.9824(5) 0.1253(2) 0.7613(2) 0.023(3) Uani 1 1 d D U . . .
C27_6 C 1.0480(5) 0.1266(2) 0.7390(2) 0.029(3) Uani 1 1 d D U . . .
C28_6 C 1.1318(5) 0.1270(2) 0.7558(3) 0.036(3) Uani 1 1 d D U . . .
H28_6 H 1.1459 0.1270 0.7824 0.043 Uiso 1 1 calc R U . . .
C29_6 C 1.1930(6) 0.1272(3) 0.7341(3) 0.041(3) Uani 1 1 d D U . . .
H29_6 H 1.2492 0.1270 0.7457 0.050 Uiso 1 1 calc R U . . .
C30_6 C 1.1724(6) 0.1278(3) 0.6946(3) 0.039(3) Uani 1 1 d D U . . .
H30_6 H 1.2148 0.1287 0.6795 0.046 Uiso 1 1 calc R U . . .
C31_6 C 1.0919(5) 0.1271(3) 0.6781(3) 0.039(3) Uani 1 1 d D U . . .
H31_6 H 1.0791 0.1268 0.6514 0.046 Uiso 1 1 calc R U . . .
C32_6 C 1.0268(5) 0.1268(2) 0.6993(2) 0.028(3) Uani 1 1 d D U . . .
C41_6 C 0.9182(7) 0.0859(3) 0.5367(3) 0.083(4) Uani 1 1 d D U . . .
H41_6 H 0.8892 0.0763 0.5126 0.100 Uiso 1 1 calc R U . . .
C42_6 C 0.9674(10) 0.1157(3) 0.5272(4) 0.138(6) Uani 1 1 d D U . . .
H42A_6 H 0.9298 0.1330 0.5150 0.207 Uiso 1 1 calc R U . . .
H42B_6 H 0.9993 0.1249 0.5503 0.207 Uiso 1 1 calc R U . . .
H42C_6 H 1.0051 0.1087 0.5102 0.207 Uiso 1 1 calc R U . . .
C43_6 C 0.9779(9) 0.0597(4) 0.5555(5) 0.139(7) Uani 1 1 d D U . . .
H43A_6 H 0.9469 0.0401 0.5619 0.209 Uiso 1 1 calc R U . . .
H43B_6 H 1.0155 0.0530 0.5384 0.209 Uiso 1 1 calc R U . . .
H43C_6 H 1.0097 0.0691 0.5785 0.209 Uiso 1 1 calc R U . . .
C44_6 C 0.7618(7) 0.1300(3) 0.5432(3) 0.086(4) Uani 1 1 d D U . . .
H44_6 H 0.7164 0.1298 0.5587 0.103 Uiso 1 1 calc R U . . .
C45_6 C 0.7903(9) 0.1656(3) 0.5438(4) 0.110(6) Uani 1 1 d D U . . .
H45A_6 H 0.8161 0.1716 0.5693 0.165 Uiso 1 1 calc R U . . .
H45B_6 H 0.8306 0.1682 0.5267 0.165 Uiso 1 1 calc R U . . .
H45C_6 H 0.7430 0.1803 0.5357 0.165 Uiso 1 1 calc R U . . .
C46_6 C 0.7209(11) 0.1191(4) 0.5038(4) 0.157(8) Uani 1 1 d D U . . .
H46A_6 H 0.7030 0.0957 0.5045 0.235 Uiso 1 1 calc R U . . .
H46B_6 H 0.6729 0.1334 0.4954 0.235 Uiso 1 1 calc R U . . .
H46C_6 H 0.7605 0.1213 0.4863 0.235 Uiso 1 1 calc R U . . .
C47_6 C 0.7774(8) 0.0601(3) 0.5766(4) 0.101(5) Uani 1 1 d D U . . .
H47_6 H 0.7523 0.0499 0.5521 0.121 Uiso 1 1 calc R U . . .
C48_6 C 0.7074(10) 0.0686(4) 0.5979(5) 0.168(8) Uani 1 1 d D U . . .
H48A_6 H 0.6730 0.0862 0.5845 0.252 Uiso 1 1 calc R U . . .
H48B_6 H 0.6738 0.0485 0.5999 0.252 Uiso 1 1 calc R U . . .
H48C_6 H 0.7303 0.0764 0.6232 0.252 Uiso 1 1 calc R U . . .
C49_6 C 0.8242(12) 0.0338(5) 0.5990(7) 0.252(13) Uani 1 1 d D U . . .
H49A_6 H 0.8709 0.0269 0.5868 0.378 Uiso 1 1 calc R U . . .
H49B_6 H 0.8449 0.0423 0.6242 0.378 Uiso 1 1 calc R U . . .
H49C_6 H 0.7884 0.0144 0.6008 0.378 Uiso 1 1 calc R U . . .
C51_6 C 1.1743(6) 0.1107(3) 0.8910(3) 0.073(4) Uani 1 1 d D U . . .
H51_6 H 1.1957 0.1069 0.9182 0.088 Uiso 1 1 calc R U . . .
C52_6 C 1.2047(8) 0.1448(3) 0.8808(4) 0.097(5) Uani 1 1 d D U . . .
H52A_6 H 1.1815 0.1622 0.8953 0.146 Uiso 1 1 calc R U . . .
H52B_6 H 1.2650 0.1455 0.8866 0.146 Uiso 1 1 calc R U . . .
H52C_6 H 1.1871 0.1489 0.8539 0.146 Uiso 1 1 calc R U . . .
C53_6 C 1.2091(8) 0.0830(3) 0.8688(4) 0.103(5) Uani 1 1 d D U . . .
H53A_6 H 1.1886 0.0612 0.8759 0.155 Uiso 1 1 calc R U . . .
H53B_6 H 1.1915 0.0867 0.8419 0.155 Uiso 1 1 calc R U . . .
H53C_6 H 1.2694 0.0833 0.8746 0.155 Uiso 1 1 calc R U . . .
C54_6 C 1.0217(8) 0.0668(3) 0.8958(4) 0.104(5) Uani 1 1 d D U . . .
H54_6 H 1.0552 0.0537 0.8800 0.124 Uiso 1 1 calc R U . . .
C55_6 C 0.9424(9) 0.0540(4) 0.8799(4) 0.157(9) Uani 1 1 d D U . . .
H55A_6 H 0.9241 0.0648 0.8556 0.235 Uiso 1 1 calc R U . . .
H55B_6 H 0.9460 0.0298 0.8765 0.235 Uiso 1 1 calc R U . . .
H55C_6 H 0.9029 0.0589 0.8969 0.235 Uiso 1 1 calc R U . . .
C56_6 C 1.0595(9) 0.0528(3) 0.9336(3) 0.117(6) Uani 1 1 d D U . . .
H56A_6 H 1.1134 0.0633 0.9416 0.176 Uiso 1 1 calc R U . . .
H56B_6 H 1.0232 0.0577 0.9520 0.176 Uiso 1 1 calc R U . . .
H56C_6 H 1.0663 0.0285 0.9316 0.176 Uiso 1 1 calc R U . . .
C57_6 C 1.0174(7) 0.1438(3) 0.9122(3) 0.073(4) Uani 1 1 d D U . . .
H57_6 H 1.0420 0.1649 0.9037 0.088 Uiso 1 1 calc R U . . .
C58_6 C 0.9257(8) 0.1492(4) 0.9043(4) 0.126(6) Uani 1 1 d D U . . .
H58A_6 H 0.9074 0.1504 0.8771 0.189 Uiso 1 1 calc R U . . .
H58B_6 H 0.8980 0.1304 0.9147 0.189 Uiso 1 1 calc R U . . .
H58C_6 H 0.9119 0.1702 0.9161 0.189 Uiso 1 1 calc R U . . .
C59_6 C 1.0486(9) 0.1417(4) 0.9544(3) 0.114(6) Uani 1 1 d D U . . .
H59A_6 H 1.1084 0.1383 0.9588 0.171 Uiso 1 1 calc R U . . .
H59B_6 H 1.0356 0.1627 0.9665 0.171 Uiso 1 1 calc R U . . .
H59C_6 H 1.0217 0.1230 0.9651 0.171 Uiso 1 1 calc R U . . .

loop_
_atom_site_aniso_label
_atom_site_aniso_U_11
_atom_site_aniso_U_22
_atom_site_aniso_U_33
_atom_site_aniso_U_23
_atom_site_aniso_U_13
_atom_site_aniso_U_12
Si1_1 0.067(3) 0.045(2) 0.033(2) 0.0055(18) -0.0020(18) 0.0044(19)
Si2_1 0.068(3) 0.144(4) 0.047(3) -0.043(3) -0.009(2) 0.022(3)
C1_1 0.029(7) 0.017(7) 0.037(4) -0.004(4) 0.000(4) -0.002(5)
C2_1 0.029(7) 0.042(8) 0.037(5) -0.001(4) 0.006(4) 0.014(6)
C3_1 0.029(7) 0.038(8) 0.036(5) -0.006(5) 0.006(4) -0.006(6)
C4_1 0.041(7) 0.072(9) 0.039(5) -0.011(5) 0.005(5) -0.002(6)
C11_1 0.022(4) 0.017(7) 0.032(4) -0.004(4) 0.001(3) 0.001(4)
C12_1 0.021(4) 0.016(7) 0.028(4) 0.000(4) 0.003(3) 0.003(4)
N13_1 0.022(4) 0.040(6) 0.023(5) 0.000(4) 0.003(3) 0.001(4)
C14_1 0.021(4) 0.024(7) 0.038(5) 0.009(5) 0.001(3) 0.002(4)
N15_1 0.021(4) 0.023(6) 0.037(5) 0.003(4) 0.004(3) -0.007(4)
C16_1 0.021(4) 0.021(7) 0.046(5) 0.009(5) 0.003(3) -0.007(4)
C17_1 0.028(5) 0.027(7) 0.055(6) 0.017(5) 0.012(4) 0.002(5)
C18_1 0.028(5) 0.022(7) 0.071(6) 0.009(5) 0.012(4) 0.004(5)
F18_1 0.040(4) 0.052(5) 0.092(5) 0.003(4) 0.028(4) 0.000(4)
F19_1 0.017(4) 0.064(5) 0.090(5) -0.002(4) 0.009(3) 0.000(3)
C19_1 0.021(5) 0.026(7) 0.071(6) 0.002(5) 0.006(4) 0.002(5)
C20_1 0.017(5) 0.038(8) 0.057(6) 0.000(5) -0.003(4) -0.001(5)
C21_1 0.017(4) 0.013(7) 0.049(5) 0.006(5) 0.002(3) -0.003(4)
N22_1 0.018(4) 0.034(6) 0.037(5) 0.009(4) -0.002(3) -0.001(4)
C23_1 0.018(4) 0.024(7) 0.036(5) 0.004(5) 0.001(3) 0.007(4)
N24_1 0.014(4) 0.046(6) 0.034(5) 0.003(4) -0.003(3) 0.007(4)
C25_1 0.017(4) 0.033(7) 0.028(4) 0.000(4) 0.000(3) 0.005(4)
C26_1 0.022(4) 0.021(7) 0.036(4) -0.003(4) 0.005(3) 0.003(4)
C27_1 0.020(4) 0.010(6) 0.035(4) -0.008(4) 0.007(3) 0.005(4)
C28_1 0.028(5) 0.031(7) 0.038(6) -0.003(5) 0.009(4) 0.006(5)
C29_1 0.029(5) 0.044(8) 0.051(6) 0.007(6) 0.010(4) 0.001(5)
C30_1 0.025(6) 0.018(7) 0.047(6) 0.001(5) 0.002(4) -0.002(5)
C31_1 0.022(5) 0.031(7) 0.043(6) 0.000(5) 0.001(4) 0.002(5)
C32_1 0.020(4) 0.007(6) 0.037(4) -0.006(4) 0.001(3) -0.001(4)
C41_1 0.069(6) 0.083(8) 0.045(8) -0.001(6) -0.008(5) 0.015(5)
C42_1 0.068(9) 0.104(9) 0.079(10) -0.004(7) -0.002(8) -0.001(7)
C43_1 0.091(10) 0.115(10) 0.082(11) -0.019(8) 0.003(8) 0.035(8)
C44_1 0.078(7) 0.062(7) 0.039(6) -0.005(5) 0.009(6) -0.001(6)
C45_1 0.142(12) 0.101(12) 0.045(6) -0.015(7) 0.004(7) 0.021(10)
C46_1 0.084(8) 0.098(11) 0.079(10) -0.029(9) 0.014(7) 0.012(7)
C47_1 0.159(12) 0.061(7) 0.090(9) 0.034(6) -0.013(8) -0.023(7)
C48_1 0.238(19) 0.098(12) 0.112(12) 0.039(9) -0.025(12) -0.083(12)
C49_1 0.174(14) 0.060(9) 0.078(9) 0.034(7) 0.012(8) 0.008(9)
C51_1 0.110(10) 0.154(13) 0.088(10) -0.030(9) 0.039(8) 0.028(8)
C52_1 0.207(18) 0.202(16) 0.28(3) -0.023(14) 0.145(18) -0.014(12)
C53_1 0.178(17) 0.224(16) 0.24(2) 0.041(15) 0.106(16) 0.089(13)
C54_1 0.099(10) 0.168(10) 0.080(9) -0.033(8) -0.023(7) 0.026(8)
C55_1 0.209(19) 0.162(11) 0.072(12) -0.020(9) -0.069(12) -0.023(10)
C56_1 0.22(2) 0.231(18) 0.113(12) -0.046(12) -0.105(13) 0.019(14)
C57_1 0.104(11) 0.143(10) 0.121(12) -0.066(8) 0.006(8) -0.026(8)
C58_1 0.124(12) 0.188(17) 0.147(16) 0.003(13) 0.023(10) 0.008(11)
C59_1 0.181(18) 0.229(17) 0.35(3) 0.068(18) 0.037(16) 0.028(14)
Si1_2 0.062(3) 0.055(3) 0.043(2) -0.0092(19) 0.0068(19) -0.004(2)
Si2_2 0.044(2) 0.066(3) 0.043(2) 0.0197(19) 0.0020(18) -0.0010(19)
C1_2 0.020(6) 0.045(8) 0.044(5) -0.005(5) 0.018(4) -0.003(6)
C2_2 0.044(8) 0.057(8) 0.040(5) -0.003(5) 0.015(5) 0.001(6)
C3_2 0.008(6) 0.029(7) 0.043(4) 0.002(5) -0.003(4) -0.005(5)
C4_2 0.038(8) 0.044(8) 0.046(5) 0.006(5) -0.001(5) -0.008(6)
C11_2 0.024(4) 0.025(7) 0.041(5) -0.002(4) 0.013(3) -0.001(4)
C12_2 0.019(4) 0.025(7) 0.034(4) 0.003(4) 0.007(3) 0.001(4)
N13_2 0.017(4) 0.051(6) 0.022(5) -0.001(4) 0.004(3) 0.002(4)
C14_2 0.018(4) 0.024(7) 0.033(5) -0.003(5) 0.004(3) -0.002(4)
N15_2 0.022(4) 0.039(6) 0.042(5) 0.000(4) -0.001(3) -0.006(4)
C16_2 0.018(5) 0.037(8) 0.046(5) -0.002(5) 0.001(4) -0.006(4)
C17_2 0.022(5) 0.046(8) 0.063(6) 0.001(6) -0.003(4) -0.001(5)
C18_2 0.020(5) 0.036(8) 0.084(6) -0.002(6) 0.007(4) -0.001(5)
F18_2 0.026(4) 0.071(5) 0.111(6) 0.002(4) -0.003(4) -0.004(4)
F19_2 0.027(4) 0.051(5) 0.113(6) 0.007(4) 0.034(4) 0.003(3)
C19_2 0.023(5) 0.026(8) 0.085(6) -0.002(6) 0.017(4) -0.002(5)
C20_2 0.026(5) 0.022(7) 0.063(6) -0.005(5) 0.017(4) 0.000(5)
C21_2 0.022(4) 0.025(7) 0.045(5) -0.002(5) 0.006(4) 0.001(4)
N22_2 0.025(4) 0.024(6) 0.037(5) 0.001(4) 0.009(3) -0.004(4)
C23_2 0.022(4) 0.026(7) 0.032(5) -0.003(5) 0.005(3) 0.000(4)
N24_2 0.019(4) 0.038(6) 0.030(5) 0.009(4) 0.007(3) -0.003(4)
C25_2 0.019(4) 0.018(7) 0.031(4) 0.005(4) 0.007(3) -0.005(4)
C26_2 0.023(4) 0.010(6) 0.043(5) -0.002(4) 0.002(3) -0.001(4)
C27_2 0.022(4) 0.009(6) 0.048(5) 0.002(5) 0.006(3) -0.002(4)
C28_2 0.025(5) 0.030(7) 0.053(6) 0.005(5) 0.005(4) -0.007(5)
C29_2 0.027(6) 0.038(8) 0.070(6) 0.004(6) 0.009(5) -0.008(5)
C30_2 0.023(6) 0.049(8) 0.071(6) 0.005(6) 0.016(5) -0.001(5)
C31_2 0.025(5) 0.034(8) 0.056(6) 0.002(5) 0.018(4) 0.003(5)
C32_2 0.017(4) 0.021(7) 0.049(5) 0.000(5) 0.013(3) -0.001(4)
C41_2 0.074(7) 0.072(8) 0.036(7) -0.005(6) 0.016(6) 0.011(5)
C42_2 0.076(9) 0.092(9) 0.077(10) -0.005(7) 0.036(8) 0.006(7)
C43_2 0.099(11) 0.111(10) 0.131(13) 0.037(9) 0.049(9) 0.045(8)
C44_2 0.071(8) 0.087(8) 0.057(7) 0.000(6) -0.012(6) 0.003(6)
C45_2 0.144(14) 0.140(14) 0.068(7) 0.007(7) -0.020(7) 0.017(11)
C46_2 0.094(10) 0.114(12) 0.122(11) 0.042(10) 0.017(8) 0.031(9)
C47_2 0.151(12) 0.078(8) 0.117(10) -0.038(7) 0.045(8) -0.044(8)
C48_2 0.26(2) 0.145(15) 0.142(12) -0.078(11) 0.069(12) -0.132(16)
C49_2 0.146(13) 0.128(14) 0.119(12) -0.010(10) 0.032(10) -0.054(11)
C51_2 0.056(6) 0.082(8) 0.039(7) 0.016(6) 0.001(5) 0.003(5)
C52_2 0.061(8) 0.116(10) 0.085(10) -0.010(8) 0.003(7) -0.006(7)
C53_2 0.083(10) 0.087(9) 0.061(8) 0.017(7) 0.011(7) 0.018(7)
C54_2 0.088(9) 0.080(8) 0.050(6) 0.013(5) 0.023(6) 0.003(6)
C55_2 0.141(14) 0.120(12) 0.050(7) 0.010(7) 0.025(7) 0.010(10)
C56_2 0.133(11) 0.130(12) 0.083(10) 0.016(9) 0.032(8) 0.053(10)
C57_2 0.093(9) 0.113(9) 0.104(9) 0.047(7) -0.021(7) -0.050(8)
C58_2 0.112(12) 0.105(12) 0.094(9) 0.029(8) -0.014(8) -0.062(10)
C59_2 0.092(12) 0.127(12) 0.120(11) 0.068(9) 0.012(9) -0.021(10)
Si1_3 0.047(2) 0.062(3) 0.051(2) 0.016(2) 0.0173(18) 0.011(2)
Si2_3 0.054(2) 0.051(2) 0.045(2) -0.0062(19) 0.0022(18) -0.0011(19)
C1_3 0.035(7) 0.035(8) 0.054(5) 0.002(5) 0.018(4) -0.010(6)
C2_3 0.031(7) 0.040(8) 0.055(5) 0.004(5) 0.019(4) 0.009(6)
C3_3 0.012(6) 0.032(7) 0.047(5) -0.004(5) -0.001(4) 0.000(5)
C4_3 0.036(8) 0.037(7) 0.046(5) -0.002(5) -0.006(5) 0.012(6)
C11_3 0.028(4) 0.018(7) 0.050(5) 0.003(5) 0.016(4) -0.002(4)
C12_3 0.016(4) 0.025(7) 0.035(4) -0.002(4) 0.003(3) -0.003(4)
N13_3 0.019(4) 0.052(6) 0.023(5) -0.004(4) 0.002(3) -0.007(4)
C14_3 0.019(4) 0.029(7) 0.034(5) -0.002(5) 0.006(3) -0.004(4)
N15_3 0.022(4) 0.036(6) 0.042(5) -0.005(4) 0.000(3) -0.001(4)
C16_3 0.023(5) 0.022(7) 0.051(5) -0.004(5) 0.006(4) 0.000(4)
C17_3 0.028(5) 0.038(8) 0.073(7) -0.004(6) 0.000(4) -0.004(5)
C18_3 0.021(5) 0.031(8) 0.082(6) 0.001(5) 0.004(4) -0.007(5)
F18_3 0.024(4) 0.097(6) 0.107(6) 0.003(5) -0.004(4) 0.000(4)
F19_3 0.027(4) 0.051(5) 0.120(6) -0.004(4) 0.041(4) 0.002(3)
C19_3 0.017(5) 0.036(8) 0.081(6) 0.000(6) 0.014(4) -0.003(5)
C20_3 0.023(5) 0.023(7) 0.060(6) -0.005(5) 0.017(4) -0.001(5)
C21_3 0.021(4) 0.015(7) 0.052(5) 0.001(5) 0.008(4) -0.001(4)
N22_3 0.021(4) 0.024(6) 0.041(5) -0.001(4) 0.009(3) -0.003(4)
C23_3 0.021(4) 0.017(7) 0.035(5) -0.001(4) 0.005(3) -0.003(4)
N24_3 0.018(4) 0.045(6) 0.028(5) -0.002(4) 0.007(3) -0.006(4)
C25_3 0.018(4) 0.015(7) 0.035(4) -0.001(4) 0.006(3) -0.003(4)
C26_3 0.017(4) 0.014(7) 0.045(5) -0.002(4) 0.002(3) -0.006(4)
C27_3 0.022(4) 0.015(7) 0.056(5) -0.001(5) 0.009(4) -0.004(4)
C28_3 0.024(5) 0.028(8) 0.066(7) -0.005(5) 0.000(4) -0.001(5)
C29_3 0.035(6) 0.027(8) 0.090(7) -0.004(6) 0.011(5) 0.000(5)
C30_3 0.033(6) 0.042(8) 0.089(7) -0.003(7) 0.020(5) 0.002(6)
C31_3 0.034(5) 0.044(8) 0.069(7) 0.004(6) 0.022(5) -0.002(5)
C32_3 0.025(4) 0.026(7) 0.054(5) 0.000(5) 0.012(4) -0.003(4)
C41_3 0.060(7) 0.066(7) 0.050(7) 0.008(6) 0.022(6) 0.004(5)
C42_3 0.043(7) 0.074(8) 0.068(9) 0.002(7) 0.019(7) -0.003(6)
C43_3 0.071(9) 0.075(8) 0.103(11) -0.006(7) 0.021(8) -0.007(7)
C44_3 0.049(7) 0.077(7) 0.052(6) 0.011(5) 0.006(5) 0.001(6)
C45_3 0.087(11) 0.119(12) 0.059(7) 0.011(7) 0.013(6) -0.007(9)
C46_3 0.069(8) 0.136(13) 0.086(10) 0.008(9) 0.021(7) -0.030(8)
C47_3 0.107(10) 0.107(9) 0.129(10) 0.026(8) 0.032(8) 0.061(8)
C48_3 0.183(19) 0.214(19) 0.120(11) -0.019(11) -0.001(10) 0.140(17)
C49_3 0.177(18) 0.134(15) 0.150(12) 0.043(10) 0.009(10) 0.092(14)
C51_3 0.095(8) 0.073(8) 0.086(9) -0.017(6) 0.016(6) 0.022(6)
C52_3 0.090(9) 0.058(10) 0.095(10) 0.005(7) 0.016(7) 0.019(7)
C53_3 0.139(14) 0.127(13) 0.109(10) -0.054(9) 0.018(9) 0.041(11)
C54_3 0.079(8) 0.080(8) 0.061(6) 0.002(6) 0.018(6) -0.005(6)
C55_3 0.089(9) 0.098(11) 0.084(9) 0.007(8) 0.035(7) -0.023(8)
C56_3 0.133(13) 0.137(14) 0.062(7) 0.004(7) 0.015(7) -0.028(11)
C57_3 0.070(7) 0.092(9) 0.042(7) 0.002(6) -0.005(5) -0.017(5)
C58_3 0.067(9) 0.119(10) 0.098(12) 0.033(8) -0.003(8) -0.006(7)
C59_3 0.080(10) 0.104(10) 0.064(9) 0.007(7) 0.004(7) -0.018(7)
Si1_4 0.061(3) 0.069(3) 0.036(2) -0.0163(19) 0.0113(18) -0.016(2)
Si2_4 0.048(2) 0.063(3) 0.030(2) 0.0060(18) 0.0038(17) 0.0134(19)
C1_4 0.005(6) 0.020(7) 0.029(4) -0.004(4) -0.001(4) -0.008(5)
C2_4 0.027(7) 0.047(7) 0.031(5) -0.007(5) 0.002(4) 0.005(6)
C3_4 0.017(6) 0.046(8) 0.031(4) 0.000(4) 0.007(4) 0.000(5)
C4_4 0.035(7) 0.058(8) 0.033(4) -0.003(5) 0.004(4) 0.011(6)
C11_4 0.020(4) 0.014(6) 0.028(4) -0.005(4) -0.002(3) 0.001(4)
C12_4 0.016(4) 0.022(7) 0.026(4) -0.010(4) 0.005(3) 0.002(4)
N13_4 0.020(4) 0.036(6) 0.022(5) -0.006(4) 0.008(3) 0.002(4)
C14_4 0.019(4) 0.013(6) 0.032(5) -0.001(4) 0.007(3) 0.007(4)
N15_4 0.019(4) 0.029(6) 0.041(5) -0.001(4) 0.010(3) 0.006(4)
C16_4 0.018(4) 0.036(8) 0.057(5) 0.001(5) 0.011(4) 0.005(4)
C17_4 0.018(4) 0.019(7) 0.064(6) -0.005(5) 0.015(4) 0.002(4)
C18_4 0.012(5) 0.023(7) 0.083(6) 0.001(5) 0.015(4) 0.000(5)
F18_4 0.021(4) 0.052(5) 0.117(5) -0.007(4) 0.033(4) -0.001(3)
F19_4 0.016(4) 0.082(5) 0.105(5) 0.007(4) 0.003(3) 0.003(4)
C19_4 0.015(5) 0.041(8) 0.082(6) -0.001(5) 0.009(4) 0.009(5)
C20_4 0.020(5) 0.027(7) 0.072(6) 0.001(5) 0.006(4) 0.008(5)
C21_4 0.020(5) 0.020(7) 0.056(5) 0.001(5) 0.009(4) 0.008(4)
N22_4 0.019(4) 0.032(6) 0.042(5) 0.000(4) 0.002(3) 0.002(4)
C23_4 0.018(4) 0.025(7) 0.033(5) -0.005(5) 0.006(3) 0.003(4)
N24_4 0.017(4) 0.052(6) 0.017(4) -0.005(4) 0.001(3) 0.002(4)
C25_4 0.018(4) 0.019(7) 0.026(4) -0.005(4) 0.002(3) 0.004(4)
C26_4 0.023(4) 0.029(7) 0.031(4) -0.003(4) 0.008(3) 0.004(4)
C27_4 0.022(4) 0.024(7) 0.033(5) 0.004(4) 0.008(3) 0.003(4)
C28_4 0.032(5) 0.047(8) 0.042(6) -0.006(5) 0.016(4) 0.000(5)
C29_4 0.034(6) 0.052(9) 0.053(6) 0.000(6) 0.013(5) -0.002(6)
C30_4 0.024(6) 0.040(8) 0.051(6) 0.000(6) 0.007(4) -0.001(5)
C31_4 0.022(5) 0.029(7) 0.038(6) 0.002(5) 0.003(4) 0.004(5)
C32_4 0.023(4) 0.016(7) 0.033(4) -0.001(4) 0.004(3) 0.001(4)
C41_4 0.066(7) 0.130(10) 0.058(8) -0.003(7) -0.001(6) -0.029(6)
C42_4 0.067(9) 0.161(12) 0.106(13) 0.018(9) -0.007(8) -0.007(8)
C43_4 0.092(10) 0.144(12) 0.073(10) -0.004(8) 0.010(8) -0.042(8)
C44_4 0.086(8) 0.087(8) 0.043(6) -0.008(6) 0.019(6) -0.017(6)
C45_4 0.189(15) 0.136(14) 0.047(7) -0.004(7) 0.027(7) -0.043(12)
C46_4 0.094(9) 0.095(12) 0.103(11) -0.001(9) 0.029(7) -0.031(8)
C47_4 0.096(8) 0.082(8) 0.084(9) -0.027(6) 0.026(7) 0.001(6)
C48_4 0.191(16) 0.146(14) 0.107(10) -0.070(10) 0.030(10) 0.025(12)
C49_4 0.108(9) 0.092(11) 0.095(10) -0.021(8) 0.023(7) 0.022(8)
C51_4 0.062(6) 0.060(7) 0.029(7) 0.005(5) 0.004(5) 0.000(5)
C52_4 0.117(12) 0.079(8) 0.110(12) -0.023(8) 0.017(9) -0.026(7)
C53_4 0.054(8) 0.078(9) 0.111(12) -0.007(8) 0.013(7) -0.005(6)
C54_4 0.049(7) 0.066(7) 0.031(6) 0.000(5) 0.001(5) -0.004(5)
C55_4 0.102(11) 0.092(11) 0.033(6) -0.005(6) 0.004(6) -0.022(9)
C56_4 0.068(8) 0.120(11) 0.058(9) 0.019(8) 0.004(7) -0.027(8)
C57_4 0.077(8) 0.117(10) 0.064(7) -0.011(7) -0.010(6) 0.051(7)
C58_4 0.158(15) 0.172(16) 0.073(8) 0.003(8) -0.022(8) 0.118(13)
C59_4 0.172(16) 0.166(15) 0.087(10) -0.052(10) -0.036(10) 0.112(13)
Si1_5 0.068(3) 0.059(3) 0.034(2) 0.0156(19) -0.0004(19) 0.001(2)
Si2_5 0.062(2) 0.049(2) 0.032(2) -0.0108(18) 0.0046(18) 0.0065(19)
C1_5 0.022(6) 0.017(7) 0.036(4) -0.001(4) -0.001(4) 0.009(5)
C2_5 0.038(7) 0.045(8) 0.035(5) 0.005(5) -0.002(4) -0.003(6)
C3_5 0.029(7) 0.052(8) 0.032(4) -0.008(5) 0.014(4) -0.004(6)
C4_5 0.047(7) 0.043(7) 0.033(5) -0.004(5) 0.008(4) 0.007(6)
C11_5 0.021(4) 0.021(7) 0.030(4) -0.006(4) 0.000(3) 0.002(4)
C12_5 0.018(4) 0.021(7) 0.022(4) -0.005(4) 0.003(3) 0.003(4)
N13_5 0.023(4) 0.034(6) 0.030(5) -0.001(4) 0.007(3) 0.004(4)
C14_5 0.022(4) 0.017(7) 0.035(5) -0.004(5) 0.004(3) 0.006(4)
N15_5 0.026(4) 0.019(6) 0.047(5) 0.000(4) 0.011(3) 0.004(4)
C16_5 0.021(5) 0.020(7) 0.054(5) 0.008(5) 0.007(4) 0.002(4)
C17_5 0.027(5) 0.023(7) 0.078(7) 0.006(5) 0.020(4) 0.002(5)
C18_5 0.020(5) 0.019(7) 0.099(6) 0.009(6) 0.017(4) 0.000(5)
F18_5 0.029(4) 0.055(5) 0.138(6) 0.018(4) 0.037(4) 0.000(4)
F19_5 0.020(4) 0.077(6) 0.138(6) 0.007(5) 0.000(4) -0.002(4)
C19_5 0.018(5) 0.040(8) 0.101(6) 0.009(6) 0.009(4) 0.002(5)
C20_5 0.019(5) 0.037(8) 0.070(6) 0.001(5) -0.001(4) -0.001(5)
C21_5 0.020(5) 0.025(7) 0.055(5) 0.001(5) 0.004(4) -0.001(4)
N22_5 0.019(4) 0.036(6) 0.044(5) 0.003(4) -0.001(3) 0.000(4)
C23_5 0.020(4) 0.030(7) 0.035(5) -0.003(5) 0.002(3) 0.002(4)
N24_5 0.019(4) 0.048(6) 0.022(5) -0.008(4) -0.001(3) 0.001(4)
C25_5 0.020(4) 0.019(7) 0.024(4) -0.003(4) 0.000(3) 0.001(4)
C26_5 0.024(4) 0.021(7) 0.032(4) -0.006(4) 0.009(3) 0.002(4)
C27_5 0.024(4) 0.019(7) 0.038(5) -0.004(4) 0.007(3) -0.001(4)
C28_5 0.026(5) 0.044(8) 0.049(6) -0.002(5) 0.015(4) -0.003(5)
C29_5 0.026(6) 0.051(9) 0.063(6) -0.013(6) 0.018(5) -0.004(5)
C30_5 0.027(6) 0.029(7) 0.063(6) -0.009(6) 0.008(5) 0.003(5)
C31_5 0.023(5) 0.028(7) 0.047(6) -0.003(5) 0.002(4) 0.002(5)
C32_5 0.022(4) 0.007(6) 0.040(5) 0.000(4) 0.004(3) 0.006(4)
C41_5 0.079(7) 0.090(9) 0.059(8) 0.015(6) -0.005(6) 0.008(5)
C42_5 0.071(9) 0.109(10) 0.098(11) 0.005(8) -0.006(8) -0.005(7)
C43_5 0.097(11) 0.098(10) 0.103(11) 0.006(8) 0.005(8) 0.013(8)
C44_5 0.105(9) 0.062(7) 0.046(6) 0.002(5) 0.024(6) -0.008(6)
C45_5 0.241(19) 0.111(13) 0.046(7) -0.001(7) 0.035(8) 0.035(12)
C46_5 0.126(11) 0.079(10) 0.094(10) 0.009(8) 0.031(8) 0.017(8)
C47_5 0.082(8) 0.060(7) 0.073(8) 0.018(6) 0.015(6) -0.005(6)
C48_5 0.142(14) 0.123(12) 0.116(10) 0.065(9) 0.025(9) -0.013(11)
C49_5 0.183(16) 0.118(12) 0.104(10) -0.018(8) 0.050(9) -0.086(12)
C51_5 0.083(7) 0.068(8) 0.049(7) -0.001(6) 0.020(6) 0.011(5)
C52_5 0.090(10) 0.102(10) 0.108(11) 0.027(8) 0.039(8) 0.035(8)
C53_5 0.094(10) 0.087(9) 0.096(11) 0.011(8) 0.048(9) 0.012(7)
C54_5 0.094(9) 0.074(7) 0.042(7) -0.013(5) 0.004(6) -0.022(6)
C55_5 0.106(10) 0.104(11) 0.077(10) -0.024(8) 0.022(8) -0.048(8)
C56_5 0.179(16) 0.101(11) 0.085(10) -0.040(8) 0.014(9) -0.047(10)
C57_5 0.082(8) 0.073(8) 0.055(7) -0.003(6) -0.007(6) 0.021(6)
C58_5 0.109(11) 0.104(11) 0.085(10) 0.008(8) 0.007(8) 0.052(9)
C59_5 0.154(14) 0.113(12) 0.079(8) -0.019(8) -0.051(8) 0.056(11)
Si1_6 0.058(3) 0.084(3) 0.028(2) -0.010(2) 0.0040(18) -0.006(2)
Si2_6 0.070(3) 0.047(2) 0.027(2) 0.0003(17) -0.0085(18) 0.003(2)
C1_6 0.027(6) 0.035(7) 0.034(4) 0.002(5) 0.008(4) 0.002(5)
C2_6 0.039(7) 0.067(8) 0.035(5) 0.000(5) 0.013(4) -0.008(6)
C3_6 0.024(6) 0.018(7) 0.030(4) 0.000(4) 0.000(4) 0.007(5)
C4_6 0.044(7) 0.020(7) 0.030(4) 0.000(4) 0.000(4) 0.005(6)
C11_6 0.022(4) 0.027(7) 0.032(4) 0.000(4) 0.006(3) -0.002(4)
C12_6 0.021(4) 0.013(6) 0.026(4) 0.004(4) 0.001(3) 0.002(4)
N13_6 0.020(4) 0.054(6) 0.016(4) -0.002(4) 0.000(3) -0.001(4)
C14_6 0.018(4) 0.018(7) 0.025(4) -0.001(4) 0.002(3) 0.002(4)
N15_6 0.019(4) 0.031(6) 0.033(5) 0.001(4) -0.001(3) -0.002(4)
C16_6 0.017(4) 0.026(7) 0.044(5) -0.002(5) 0.006(3) 0.000(4)
C17_6 0.016(5) 0.041(8) 0.052(6) -0.006(5) 0.002(4) -0.001(5)
C18_6 0.014(5) 0.024(7) 0.068(5) -0.006(5) 0.008(4) -0.002(5)
F18_6 0.017(3) 0.055(5) 0.094(5) -0.006(4) 0.005(3) 0.003(3)
F19_6 0.032(4) 0.052(5) 0.089(5) 0.008(4) 0.027(3) 0.003(3)
C19_6 0.023(5) 0.019(7) 0.067(5) -0.002(5) 0.015(4) -0.006(5)
C20_6 0.026(5) 0.025(7) 0.055(6) -0.005(5) 0.017(4) -0.004(5)
C21_6 0.018(4) 0.031(7) 0.043(5) 0.003(5) 0.008(3) 0.000(4)
N22_6 0.023(4) 0.026(6) 0.032(5) 0.006(4) 0.007(3) 0.002(4)
C23_6 0.017(4) 0.019(7) 0.025(4) 0.001(4) 0.001(3) -0.003(4)
N24_6 0.021(4) 0.037(6) 0.018(4) -0.003(4) 0.000(3) 0.002(4)
C25_6 0.018(4) 0.016(6) 0.024(4) 0.001(4) 0.001(3) 0.009(4)
C26_6 0.018(4) 0.021(7) 0.028(4) 0.005(4) -0.002(3) 0.008(4)
C27_6 0.027(4) 0.024(7) 0.036(5) -0.004(4) 0.005(3) -0.002(4)
C28_6 0.024(5) 0.032(8) 0.050(6) -0.006(5) 0.001(4) -0.001(5)
C29_6 0.029(6) 0.035(8) 0.060(6) 0.000(6) 0.007(5) 0.001(5)
C30_6 0.025(5) 0.034(8) 0.060(6) -0.002(6) 0.014(5) -0.007(5)
C31_6 0.026(5) 0.046(8) 0.046(6) 0.003(5) 0.012(4) -0.001(5)
C32_6 0.021(4) 0.027(7) 0.035(5) 0.001(5) 0.006(3) -0.002(4)
C41_6 0.086(8) 0.099(10) 0.071(9) -0.030(7) 0.031(7) -0.012(6)
C42_6 0.170(14) 0.131(12) 0.133(14) -0.029(10) 0.087(12) -0.052(10)
C43_6 0.120(12) 0.159(13) 0.156(15) 0.017(11) 0.074(11) 0.027(10)
C44_6 0.087(9) 0.099(8) 0.064(8) 0.007(6) -0.013(6) -0.010(6)
C45_6 0.139(14) 0.095(8) 0.075(11) 0.015(7) -0.046(10) -0.016(8)
C46_6 0.215(18) 0.120(13) 0.097(10) 0.011(9) -0.090(11) -0.019(12)
C47_6 0.093(10) 0.099(9) 0.114(11) 0.003(7) 0.027(8) -0.031(7)
C48_6 0.148(13) 0.144(15) 0.24(2) 0.025(13) 0.106(14) -0.026(11)
C49_6 0.194(18) 0.215(16) 0.36(3) 0.143(19) 0.085(17) 0.039(14)
C51_6 0.069(7) 0.094(9) 0.051(8) -0.012(7) -0.011(5) 0.005(5)
C52_6 0.077(10) 0.113(9) 0.099(12) -0.015(8) 0.007(8) -0.010(7)
C53_6 0.095(10) 0.130(11) 0.077(11) -0.017(8) -0.012(8) 0.042(8)
C54_6 0.134(11) 0.074(8) 0.088(9) 0.035(7) -0.028(7) -0.018(7)
C55_6 0.168(13) 0.149(15) 0.130(14) 0.086(12) -0.048(11) -0.081(11)
C56_6 0.169(15) 0.084(11) 0.087(9) 0.044(8) -0.016(9) -0.011(10)
C57_6 0.099(8) 0.070(8) 0.053(6) -0.012(6) 0.021(6) 0.003(7)
C58_6 0.106(9) 0.150(15) 0.124(12) -0.039(11) 0.025(8) 0.021(9)
C59_6 0.179(14) 0.106(13) 0.057(7) -0.019(7) 0.019(7) 0.013(11)

loop_
_atom_type_symbol
_atom_type_description
_atom_type_scat_dispersion_real
_atom_type_scat_dispersion_imag
_atom_type_scat_source
C C 0.0033 0.0016 'International Tables Vol C Tables 4.2.6.8 and 6.1.1.4'
H H 0.0000 0.0000 'International Tables Vol C Tables 4.2.6.8 and 6.1.1.4'
N N 0.0061 0.0033 'International Tables Vol C Tables 4.2.6.8 and 6.1.1.4'
F F 0.0171 0.0103 'International Tables Vol C Tables 4.2.6.8 and 6.1.1.4'
Si Si 0.0817 0.0704 'International Tables Vol C Tables 4.2.6.8 and 6.1.1.4'

loop_
_geom_angle_atom_site_label_1
_geom_angle_atom_site_label_2
_geom_angle_atom_site_label_3
_geom_angle
_geom_angle_site_symmetry_1
_geom_angle_site_symmetry_3
C2_1 Si1_1 C47_1 109.4(5) . .
C2_1 Si1_1 C44_1 107.3(5) . .
C47_1 Si1_1 C44_1 112.5(6) . .
C2_1 Si1_1 C41_1 105.4(5) . .
C47_1 Si1_1 C41_1 111.3(6) . .
C44_1 Si1_1 C41_1 110.6(5) . .
C4_1 Si2_1 C54_1 109.3(5) . .
C4_1 Si2_1 C51_1 110.6(6) . .
C54_1 Si2_1 C51_1 115.3(7) . .
C4_1 Si2_1 C57_1 104.8(6) . .
C54_1 Si2_1 C57_1 107.1(7) . .
C51_1 Si2_1 C57_1 109.1(6) . .
C2_1 C1_1 C11_1 176.1(11) . .
C1_1 C2_1 Si1_1 173.3(10) . .
C4_1 C3_1 C26_1 174.0(11) . .
C3_1 C4_1 Si2_1 167.5(11) . .
C12_1 C11_1 C32_1 120.3(8) . .
C12_1 C11_1 C1_1 119.5(8) . .
C32_1 C11_1 C1_1 120.1(8) . .
C11_1 C12_1 N13_1 121.5(8) . .
C11_1 C12_1 C25_1 120.3(7) . .
N13_1 C12_1 C25_1 118.2(7) . .
C14_1 N13_1 C12_1 123.4(7) . .
C14_1 N13_1 H13_1 118.3 . .
C12_1 N13_1 H13_1 118.3 . .
N15_1 C14_1 N13_1 119.1(8) . .
N15_1 C14_1 C23_1 122.7(8) . .
N13_1 C14_1 C23_1 118.2(8) . .
C14_1 N15_1 C16_1 115.8(8) . .
N15_1 C16_1 C21_1 121.2(8) . .
N15_1 C16_1 C17_1 119.2(8) . .
C21_1 C16_1 C17_1 119.6(8) . .
C18_1 C17_1 C16_1 119.0(9) . .
C18_1 C17_1 H17_1 120.5 . .
C16_1 C17_1 H17_1 120.5 . .
C17_1 C18_1 F18_1 120.6(9) . .
C17_1 C18_1 C19_1 121.9(9) . .
F18_1 C18_1 C19_1 117.5(8) . .
F19_1 C19_1 C20_1 120.6(9) . .
F19_1 C19_1 C18_1 118.8(8) . .
C20_1 C19_1 C18_1 120.6(9) . .
C19_1 C20_1 C21_1 119.9(9) . .
C19_1 C20_1 H20_1 120.1 . .
C21_1 C20_1 H20_1 120.1 . .
N22_1 C21_1 C16_1 121.1(8) . .
N22_1 C21_1 C20_1 119.7(8) . .
C16_1 C21_1 C20_1 119.1(8) . .
C23_1 N22_1 C21_1 116.3(8) . .
N22_1 C23_1 N24_1 118.8(8) . .
N22_1 C23_1 C14_1 122.9(8) . .
N24_1 C23_1 C14_1 118.3(8) . .
C23_1 N24_1 C25_1 123.7(8) . .
C23_1 N24_1 H24_1 118.1 . .
C25_1 N24_1 H24_1 118.1 . .
C26_1 C25_1 N24_1 121.1(8) . .
C26_1 C25_1 C12_1 120.8(8) . .
N24_1 C25_1 C12_1 118.1(7) . .
C25_1 C26_1 C27_1 120.6(8) . .
C25_1 C26_1 C3_1 118.3(8) . .
C27_1 C26_1 C3_1 121.0(8) . .
C28_1 C27_1 C32_1 119.5(7) . .
C28_1 C27_1 C26_1 122.3(8) . .
C32_1 C27_1 C26_1 118.2(7) . .
C29_1 C28_1 C27_1 120.7(9) . .
C29_1 C28_1 H28_1 119.7 . .
C27_1 C28_1 H28_1 119.7 . .
C28_1 C29_1 C30_1 120.8(9) . .
C28_1 C29_1 H29_1 119.6 . .
C30_1 C29_1 H29_1 119.6 . .
C31_1 C30_1 C29_1 119.2(9) . .
C31_1 C30_1 H30_1 120.4 . .
C29_1 C30_1 H30_1 120.4 . .
C30_1 C31_1 C32_1 121.9(9) . .
C30_1 C31_1 H31_1 119.1 . .
C32_1 C31_1 H31_1 119.1 . .
C31_1 C32_1 C27_1 118.0(7) . .
C31_1 C32_1 C11_1 122.2(8) . .
C27_1 C32_1 C11_1 119.8(7) . .
C42_1 C41_1 C43_1 111.4(10) . .
C42_1 C41_1 Si1_1 111.1(8) . .
C43_1 C41_1 Si1_1 112.6(8) . .
C42_1 C41_1 H41_1 107.1 . .
C43_1 C41_1 H41_1 107.1 . .
Si1_1 C41_1 H41_1 107.1 . .
C41_1 C42_1 H42A_1 109.5 . .
C41_1 C42_1 H42B_1 109.5 . .
H42A_1 C42_1 H42B_1 109.5 . .
C41_1 C42_1 H42C_1 109.5 . .
H42A_1 C42_1 H42C_1 109.5 . .
H42B_1 C42_1 H42C_1 109.5 . .
C41_1 C43_1 H43A_1 109.5 . .
C41_1 C43_1 H43B_1 109.5 . .
H43A_1 C43_1 H43B_1 109.5 . .
C41_1 C43_1 H43C_1 109.5 . .
H43A_1 C43_1 H43C_1 109.5 . .
H43B_1 C43_1 H43C_1 109.5 . .
C46_1 C44_1 C45_1 110.0(9) . .
C46_1 C44_1 Si1_1 113.0(7) . .
C45_1 C44_1 Si1_1 113.6(8) . .
C46_1 C44_1 H44_1 106.6 . .
C45_1 C44_1 H44_1 106.6 . .
Si1_1 C44_1 H44_1 106.6 . .
C44_1 C45_1 H45A_1 109.5 . .
C44_1 C45_1 H45B_1 109.5 . .
H45A_1 C45_1 H45B_1 109.5 . .
C44_1 C45_1 H45C_1 109.5 . .
H45A_1 C45_1 H45C_1 109.5 . .
H45B_1 C45_1 H45C_1 109.5 . .
C44_1 C46_1 H46A_1 109.5 . .
C44_1 C46_1 H46B_1 109.5 . .
H46A_1 C46_1 H46B_1 109.5 . .
C44_1 C46_1 H46C_1 109.5 . .
H46A_1 C46_1 H46C_1 109.5 . .
H46B_1 C46_1 H46C_1 109.5 . .
C48_1 C47_1 C49_1 119.2(10) . .
C48_1 C47_1 Si1_1 123.2(9) . .
C49_1 C47_1 Si1_1 115.0(8) . .
C48_1 C47_1 H47_1 95.4 . .
C49_1 C47_1 H47_1 95.4 . .
Si1_1 C47_1 H47_1 95.4 . .
C47_1 C48_1 H48A_1 109.5 . .
C47_1 C48_1 H48B_1 109.5 . .
H48A_1 C48_1 H48B_1 109.5 . .
C47_1 C48_1 H48C_1 109.5 . .
H48A_1 C48_1 H48C_1 109.5 . .
H48B_1 C48_1 H48C_1 109.5 . .
C47_1 C49_1 H49A_1 109.5 . .
C47_1 C49_1 H49B_1 109.5 . .
H49A_1 C49_1 H49B_1 109.5 . .
C47_1 C49_1 H49C_1 109.5 . .
H49A_1 C49_1 H49C_1 109.5 . .
H49B_1 C49_1 H49C_1 109.5 . .
C52_1 C51_1 C53_1 105.7(13) . .
C52_1 C51_1 Si2_1 115.0(11) . .
C53_1 C51_1 Si2_1 114.1(10) . .
C52_1 C51_1 H51_1 107.2 . .
C53_1 C51_1 H51_1 107.2 . .
Si2_1 C51_1 H51_1 107.2 . .
C51_1 C52_1 H52A_1 109.5 . .
C51_1 C52_1 H52B_1 109.5 . .
H52A_1 C52_1 H52B_1 109.5 . .
C51_1 C52_1 H52C_1 109.5 . .
H52A_1 C52_1 H52C_1 109.5 . .
H52B_1 C52_1 H52C_1 109.5 . .
C51_1 C53_1 H53A_1 109.5 . .
C51_1 C53_1 H53B_1 109.5 . .
H53A_1 C53_1 H53B_1 109.5 . .
C51_1 C53_1 H53C_1 109.5 . .
H53A_1 C53_1 H53C_1 109.5 . .
H53B_1 C53_1 H53C_1 109.5 . .
C55_1 C54_1 C56_1 114.0(12) . .
C55_1 C54_1 Si2_1 114.9(10) . .
C56_1 C54_1 Si2_1 109.1(9) . .
C55_1 C54_1 H54_1 106.1 . .
C56_1 C54_1 H54_1 106.1 . .
Si2_1 C54_1 H54_1 106.1 . .
C54_1 C55_1 H55A_1 109.5 . .
C54_1 C55_1 H55B_1 109.5 . .
H55A_1 C55_1 H55B_1 109.5 . .
C54_1 C55_1 H55C_1 109.5 . .
H55A_1 C55_1 H55C_1 109.5 . .
H55B_1 C55_1 H55C_1 109.5 . .
C54_1 C56_1 H56A_1 109.5 . .
C54_1 C56_1 H56B_1 109.5 . .
H56A_1 C56_1 H56B_1 109.5 . .
C54_1 C56_1 H56C_1 109.5 . .
H56A_1 C56_1 H56C_1 109.5 . .
H56B_1 C56_1 H56C_1 109.5 . .
C58_1 C57_1 C59_1 106.3(13) . .
C58_1 C57_1 Si2_1 114.7(10) . .
C59_1 C57_1 Si2_1 114.4(11) . .
C58_1 C57_1 H57_1 107.0 . .
C59_1 C57_1 H57_1 107.0 . .
Si2_1 C57_1 H57_1 107.0 . .
C57_1 C58_1 H58A_1 109.5 . .
C57_1 C58_1 H58B_1 109.5 . .
H58A_1 C58_1 H58B_1 109.5 . .
C57_1 C58_1 H58C_1 109.5 . .
H58A_1 C58_1 H58C_1 109.5 . .
H58B_1 C58_1 H58C_1 109.5 . .
C57_1 C59_1 H59A_1 109.5 . .
C57_1 C59_1 H59B_1 109.5 . .
H59A_1 C59_1 H59B_1 109.5 . .
C57_1 C59_1 H59C_1 109.5 . .
H59A_1 C59_1 H59C_1 109.5 . .
H59B_1 C59_1 H59C_1 109.5 . .
C2_2 Si1_2 C41_2 107.0(5) . .
C2_2 Si1_2 C44_2 107.8(5) . .
C41_2 Si1_2 C44_2 110.7(5) . .
C2_2 Si1_2 C47_2 105.6(5) . .
C41_2 Si1_2 C47_2 110.1(6) . .
C44_2 Si1_2 C47_2 115.3(6) . .
C4_2 Si2_2 C57_2 107.6(5) . .
C4_2 Si2_2 C54_2 107.1(5) . .
C57_2 Si2_2 C54_2 114.0(6) . .
C4_2 Si2_2 C51_2 105.9(5) . .
C57_2 Si2_2 C51_2 110.0(6) . .
C54_2 Si2_2 C51_2 111.8(5) . .
C2_2 C1_2 C11_2 172.5(12) . .
C1_2 C2_2 Si1_2 173.6(11) . .
C4_2 C3_2 C26_2 173.5(11) . .
C3_2 C4_2 Si2_2 170.7(10) . .
C12_2 C11_2 C1_2 118.4(8) . .
C12_2 C11_2 C32_2 119.9(8) . .
C1_2 C11_2 C32_2 121.6(8) . .
C11_2 C12_2 N13_2 121.6(8) . .
C11_2 C12_2 C25_2 121.2(8) . .
N13_2 C12_2 C25_2 117.1(7) . .
C14_2 N13_2 C12_2 124.5(7) . .
C14_2 N13_2 H13_2 117.8 . .
C12_2 N13_2 H13_2 117.8 . .
N15_2 C14_2 N13_2 119.6(8) . .
N15_2 C14_2 C23_2 122.0(8) . .
N13_2 C14_2 C23_2 118.4(8) . .
C14_2 N15_2 C16_2 116.4(8) . .
N15_2 C16_2 C21_2 120.8(8) . .
N15_2 C16_2 C17_2 119.7(8) . .
C21_2 C16_2 C17_2 119.6(8) . .
C18_2 C17_2 C16_2 119.2(9) . .
C18_2 C17_2 H17_2 120.4 . .
C16_2 C17_2 H17_2 120.4 . .
C17_2 C18_2 F18_2 119.8(9) . .
C17_2 C18_2 C19_2 121.1(9) . .
F18_2 C18_2 C19_2 119.2(9) . .
C20_2 C19_2 F19_2 121.7(9) . .
C20_2 C19_2 C18_2 121.4(9) . .
F19_2 C19_2 C18_2 116.9(9) . .
C19_2 C20_2 C21_2 119.4(9) . .
C19_2 C20_2 H20_2 120.3 . .
C21_2 C20_2 H20_2 120.3 . .
N22_2 C21_2 C20_2 118.7(8) . .
N22_2 C21_2 C16_2 121.9(8) . .
C20_2 C21_2 C16_2 119.4(8) . .
C23_2 N22_2 C21_2 115.4(8) . .
N22_2 C23_2 N24_2 119.4(8) . .
N22_2 C23_2 C14_2 123.5(8) . .
N24_2 C23_2 C14_2 117.1(8) . .
C23_2 N24_2 C25_2 124.6(8) . .
C23_2 N24_2 H24_2 117.7 . .
C25_2 N24_2 H24_2 117.7 . .
C26_2 C25_2 N24_2 121.7(8) . .
C26_2 C25_2 C12_2 120.0(7) . .
N24_2 C25_2 C12_2 118.3(7) . .
C25_2 C26_2 C3_2 117.8(8) . .
C25_2 C26_2 C27_2 120.1(8) . .
C3_2 C26_2 C27_2 122.0(8) . .
C28_2 C27_2 C32_2 119.6(8) . .
C28_2 C27_2 C26_2 121.3(8) . .
C32_2 C27_2 C26_2 119.0(7) . .
C29_2 C28_2 C27_2 120.3(9) . .
C29_2 C28_2 H28_2 119.8 . .
C27_2 C28_2 H28_2 119.8 . .
C28_2 C29_2 C30_2 119.8(9) . .
C28_2 C29_2 H29_2 120.1 . .
C30_2 C29_2 H29_2 120.1 . .
C31_2 C30_2 C29_2 121.3(9) . .
C31_2 C30_2 H30_2 119.4 . .
C29_2 C30_2 H30_2 119.4 . .
C30_2 C31_2 C32_2 120.3(9) . .
C30_2 C31_2 H31_2 119.8 . .
C32_2 C31_2 H31_2 119.8 . .
C31_2 C32_2 C27_2 118.7(8) . .
C31_2 C32_2 C11_2 121.8(8) . .
C27_2 C32_2 C11_2 119.5(7) . .
C42_2 C41_2 C43_2 110.7(10) . .
C42_2 C41_2 Si1_2 112.8(7) . .
C43_2 C41_2 Si1_2 112.7(8) . .
C42_2 C41_2 H41_2 106.8 . .
C43_2 C41_2 H41_2 106.8 . .
Si1_2 C41_2 H41_2 106.8 . .
C41_2 C42_2 H42A_2 109.5 . .
C41_2 C42_2 H42B_2 109.5 . .
H42A_2 C42_2 H42B_2 109.5 . .
C41_2 C42_2 H42C_2 109.5 . .
H42A_2 C42_2 H42C_2 109.5 . .
H42B_2 C42_2 H42C_2 109.5 . .
C41_2 C43_2 H43A_2 109.5 . .
C41_2 C43_2 H43B_2 109.5 . .
H43A_2 C43_2 H43B_2 109.5 . .
C41_2 C43_2 H43C_2 109.5 . .
H43A_2 C43_2 H43C_2 109.5 . .
H43B_2 C43_2 H43C_2 109.5 . .
C45_2 C44_2 C46_2 111.0(10) . .
C45_2 C44_2 Si1_2 116.3(8) . .
C46_2 C44_2 Si1_2 114.2(8) . .
C45_2 C44_2 H44_2 104.6 . .
C46_2 C44_2 H44_2 104.6 . .
Si1_2 C44_2 H44_2 104.6 . .
C44_2 C45_2 H45A_2 109.5 . .
C44_2 C45_2 H45B_2 109.5 . .
H45A_2 C45_2 H45B_2 109.5 . .
C44_2 C45_2 H45C_2 109.5 . .
H45A_2 C45_2 H45C_2 109.5 . .
H45B_2 C45_2 H45C_2 109.5 . .
C44_2 C46_2 H46A_2 109.5 . .
C44_2 C46_2 H46B_2 109.5 . .
H46A_2 C46_2 H46B_2 109.5 . .
C44_2 C46_2 H46C_2 109.5 . .
H46A_2 C46_2 H46C_2 109.5 . .
H46B_2 C46_2 H46C_2 109.5 . .
C49_2 C47_2 C48_2 115.9(11) . .
C49_2 C47_2 Si1_2 118.4(9) . .
C48_2 C47_2 Si1_2 113.4(9) . .
C49_2 C47_2 H47_2 101.8 . .
C48_2 C47_2 H47_2 101.8 . .
Si1_2 C47_2 H47_2 101.8 . .
C47_2 C48_2 H48A_2 109.5 . .
C47_2 C48_2 H48B_2 109.5 . .
H48A_2 C48_2 H48B_2 109.5 . .
C47_2 C48_2 H48C_2 109.5 . .
H48A_2 C48_2 H48C_2 109.5 . .
H48B_2 C48_2 H48C_2 109.5 . .
C47_2 C49_2 H49A_2 109.5 . .
C47_2 C49_2 H49B_2 109.5 . .
H49A_2 C49_2 H49B_2 109.5 . .
C47_2 C49_2 H49C_2 109.5 . .
H49A_2 C49_2 H49C_2 109.5 . .
H49B_2 C49_2 H49C_2 109.5 . .
C52_2 C51_2 C53_2 110.5(9) . .
C52_2 C51_2 Si2_2 112.1(8) . .
C53_2 C51_2 Si2_2 112.1(7) . .
C52_2 C51_2 H51_2 107.3 . .
C53_2 C51_2 H51_2 107.3 . .
Si2_2 C51_2 H51_2 107.3 . .
C51_2 C52_2 H52A_2 109.5 . .
C51_2 C52_2 H52B_2 109.5 . .
H52A_2 C52_2 H52B_2 109.5 . .
C51_2 C52_2 H52C_2 109.5 . .
H52A_2 C52_2 H52C_2 109.5 . .
H52B_2 C52_2 H52C_2 109.5 . .
C51_2 C53_2 H53A_2 109.5 . .
C51_2 C53_2 H53B_2 109.5 . .
H53A_2 C53_2 H53B_2 109.5 . .
C51_2 C53_2 H53C_2 109.5 . .
H53A_2 C53_2 H53C_2 109.5 . .
H53B_2 C53_2 H53C_2 109.5 . .
C56_2 C54_2 C55_2 110.9(10) . .
C56_2 C54_2 Si2_2 113.2(8) . .
C55_2 C54_2 Si2_2 112.9(8) . .
C56_2 C54_2 H54_2 106.4 . .
C55_2 C54_2 H54_2 106.4 . .
Si2_2 C54_2 H54_2 106.4 . .
C54_2 C55_2 H55A_2 109.5 . .
C54_2 C55_2 H55B_2 109.5 . .
H55A_2 C55_2 H55B_2 109.5 . .
C54_2 C55_2 H55C_2 109.5 . .
H55A_2 C55_2 H55C_2 109.5 . .
H55B_2 C55_2 H55C_2 109.5 . .
C54_2 C56_2 H56A_2 109.5 . .
C54_2 C56_2 H56B_2 109.5 . .
H56A_2 C56_2 H56B_2 109.5 . .
C54_2 C56_2 H56C_2 109.5 . .
H56A_2 C56_2 H56C_2 109.5 . .
H56B_2 C56_2 H56C_2 109.5 . .
C58_2 C57_2 C59_2 119.9(10) . .
C58_2 C57_2 Si2_2 120.8(8) . .
C59_2 C57_2 Si2_2 118.8(8) . .
C58_2 C57_2 H57_2 92.3 . .
C59_2 C57_2 H57_2 92.3 . .
Si2_2 C57_2 H57_2 92.3 . .
C57_2 C58_2 H58A_2 109.5 . .
C57_2 C58_2 H58B_2 109.5 . .
H58A_2 C58_2 H58B_2 109.5 . .
C57_2 C58_2 H58C_2 109.5 . .
H58A_2 C58_2 H58C_2 109.5 . .
H58B_2 C58_2 H58C_2 109.5 . .
C57_2 C59_2 H59A_2 109.5 . .
C57_2 C59_2 H59B_2 109.5 . .
H59A_2 C59_2 H59B_2 109.5 . .
C57_2 C59_2 H59C_2 109.5 . .
H59A_2 C59_2 H59C_2 109.5 . .
H59B_2 C59_2 H59C_2 109.5 . .
C2_3 Si1_3 C47_3 108.7(5) . .
C2_3 Si1_3 C44_3 107.4(5) . .
C47_3 Si1_3 C44_3 112.7(6) . .
C2_3 Si1_3 C41_3 106.7(5) . .
C47_3 Si1_3 C41_3 110.4(6) . .
C44_3 Si1_3 C41_3 110.7(5) . .
C4_3 Si2_3 C51_3 106.3(5) . .
C4_3 Si2_3 C54_3 106.3(5) . .
C51_3 Si2_3 C54_3 115.8(6) . .
C4_3 Si2_3 C57_3 106.5(5) . .
C51_3 Si2_3 C57_3 110.5(6) . .
C54_3 Si2_3 C57_3 110.7(5) . .
C2_3 C1_3 C11_3 174.5(12) . .
C1_3 C2_3 Si1_3 172.0(10) . .
C4_3 C3_3 C26_3 172.7(11) . .
C3_3 C4_3 Si2_3 173.6(10) . .
C12_3 C11_3 C1_3 118.7(8) . .
C12_3 C11_3 C32_3 119.8(8) . .
C1_3 C11_3 C32_3 121.0(8) . .
C11_3 C12_3 N13_3 121.2(8) . .
C11_3 C12_3 C25_3 120.9(8) . .
N13_3 C12_3 C25_3 117.9(7) . .
C14_3 N13_3 C12_3 124.0(7) . .
C14_3 N13_3 H13_3 118.0 . .
C12_3 N13_3 H13_3 118.0 . .
N15_3 C14_3 N13_3 119.8(8) . .
N15_3 C14_3 C23_3 121.8(8) . .
N13_3 C14_3 C23_3 118.4(8) . .
C14_3 N15_3 C16_3 117.0(8) . .
N15_3 C16_3 C17_3 120.0(8) . .
N15_3 C16_3 C21_3 120.4(8) . .
C17_3 C16_3 C21_3 119.6(8) . .
C18_3 C17_3 C16_3 119.4(9) . .
C18_3 C17_3 H17_3 120.3 . .
C16_3 C17_3 H17_3 120.3 . .
C17_3 C18_3 F18_3 119.9(9) . .
C17_3 C18_3 C19_3 121.2(9) . .
F18_3 C18_3 C19_3 118.9(9) . .
C20_3 C19_3 F19_3 121.6(9) . .
C20_3 C19_3 C18_3 120.9(9) . .
F19_3 C19_3 C18_3 117.5(9) . .
C19_3 C20_3 C21_3 120.0(9) . .
C19_3 C20_3 H20_3 120.0 . .
C21_3 C20_3 H20_3 120.0 . .
N22_3 C21_3 C20_3 119.9(8) . .
N22_3 C21_3 C16_3 121.2(8) . .
C20_3 C21_3 C16_3 118.8(8) . .
C23_3 N22_3 C21_3 116.3(8) . .
N22_3 C23_3 N24_3 120.1(8) . .
N22_3 C23_3 C14_3 123.2(8) . .
N24_3 C23_3 C14_3 116.7(7) . .
C23_3 N24_3 C25_3 124.8(7) . .
C23_3 N24_3 H24_3 117.6 . .
C25_3 N24_3 H24_3 117.6 . .
C26_3 C25_3 N24_3 121.1(8) . .
C26_3 C25_3 C12_3 120.6(7) . .
N24_3 C25_3 C12_3 118.3(7) . .
C25_3 C26_3 C3_3 119.2(8) . .
C25_3 C26_3 C27_3 120.1(8) . .
C3_3 C26_3 C27_3 120.5(8) . .
C32_3 C27_3 C28_3 119.2(8) . .
C32_3 C27_3 C26_3 119.1(8) . .
C28_3 C27_3 C26_3 121.7(8) . .
C29_3 C28_3 C27_3 120.2(9) . .
C29_3 C28_3 H28_3 119.9 . .
C27_3 C28_3 H28_3 119.9 . .
C28_3 C29_3 C30_3 120.3(10) . .
C28_3 C29_3 H29_3 119.9 . .
C30_3 C29_3 H29_3 119.9 . .
C31_3 C30_3 C29_3 121.4(10) . .
C31_3 C30_3 H30_3 119.3 . .
C29_3 C30_3 H30_3 119.3 . .
C30_3 C31_3 C32_3 119.8(10) . .
C30_3 C31_3 H31_3 120.1 . .
C32_3 C31_3 H31_3 120.1 . .
C27_3 C32_3 C31_3 119.2(8) . .
C27_3 C32_3 C11_3 119.5(8) . .
C31_3 C32_3 C11_3 121.3(8) . .
C43_3 C41_3 C42_3 110.1(9) . .
C43_3 C41_3 Si1_3 112.9(7) . .
C42_3 C41_3 Si1_3 112.7(7) . .
C43_3 C41_3 H41_3 106.9 . .
C42_3 C41_3 H41_3 106.9 . .
Si1_3 C41_3 H41_3 106.9 . .
C41_3 C42_3 H42A_3 109.5 . .
C41_3 C42_3 H42B_3 109.5 . .
H42A_3 C42_3 H42B_3 109.5 . .
C41_3 C42_3 H42C_3 109.5 . .
H42A_3 C42_3 H42C_3 109.5 . .
H42B_3 C42_3 H42C_3 109.5 . .
C41_3 C43_3 H43A_3 109.5 . .
C41_3 C43_3 H43B_3 109.5 . .
H43A_3 C43_3 H43B_3 109.5 . .
C41_3 C43_3 H43C_3 109.5 . .
H43A_3 C43_3 H43C_3 109.5 . .
H43B_3 C43_3 H43C_3 109.5 . .
C46_3 C44_3 C45_3 110.5(9) . .
C46_3 C44_3 Si1_3 112.3(8) . .
C45_3 C44_3 Si1_3 113.7(8) . .
C46_3 C44_3 H44_3 106.6 . .
C45_3 C44_3 H44_3 106.6 . .
Si1_3 C44_3 H44_3 106.6 . .
C44_3 C45_3 H45A_3 109.5 . .
C44_3 C45_3 H45B_3 109.5 . .
H45A_3 C45_3 H45B_3 109.5 . .
C44_3 C45_3 H45C_3 109.5 . .
H45A_3 C45_3 H45C_3 109.5 . .
H45B_3 C45_3 H45C_3 109.5 . .
C44_3 C46_3 H46A_3 109.5 . .
C44_3 C46_3 H46B_3 109.5 . .
H46A_3 C46_3 H46B_3 109.5 . .
C44_3 C46_3 H46C_3 109.5 . .
H46A_3 C46_3 H46C_3 109.5 . .
H46B_3 C46_3 H46C_3 109.5 . .
C48_3 C47_3 C49_3 122.6(11) . .
C48_3 C47_3 Si1_3 120.2(10) . .
C49_3 C47_3 Si1_3 116.7(9) . .
C48_3 C47_3 H47_3 92.1 . .
C49_3 C47_3 H47_3 92.1 . .
Si1_3 C47_3 H47_3 92.1 . .
C47_3 C48_3 H48A_3 109.5 . .
C47_3 C48_3 H48B_3 109.5 . .
H48A_3 C48_3 H48B_3 109.5 . .
C47_3 C48_3 H48C_3 109.5 . .
H48A_3 C48_3 H48C_3 109.5 . .
H48B_3 C48_3 H48C_3 109.5 . .
C47_3 C49_3 H49A_3 109.5 . .
C47_3 C49_3 H49B_3 109.5 . .
H49A_3 C49_3 H49B_3 109.5 . .
C47_3 C49_3 H49C_3 109.5 . .
H49A_3 C49_3 H49C_3 109.5 . .
H49B_3 C49_3 H49C_3 109.5 . .
C52_3 C51_3 C53_3 115.2(10) . .
C52_3 C51_3 Si2_3 116.0(8) . .
C53_3 C51_3 Si2_3 115.9(9) . .
C52_3 C51_3 H51_3 102.1 . .
C53_3 C51_3 H51_3 102.1 . .
Si2_3 C51_3 H51_3 102.1 . .
C51_3 C52_3 H52A_3 109.5 . .
C51_3 C52_3 H52B_3 109.5 . .
H52A_3 C52_3 H52B_3 109.5 . .
C51_3 C52_3 H52C_3 109.5 . .
H52A_3 C52_3 H52C_3 109.5 . .
H52B_3 C52_3 H52C_3 109.5 . .
C51_3 C53_3 H53A_3 109.5 . .
C51_3 C53_3 H53B_3 109.5 . .
H53A_3 C53_3 H53B_3 109.5 . .
C51_3 C53_3 H53C_3 109.5 . .
H53A_3 C53_3 H53C_3 109.5 . .
H53B_3 C53_3 H53C_3 109.5 . .
C55_3 C54_3 C56_3 111.5(10) . .
C55_3 C54_3 Si2_3 114.3(8) . .
C56_3 C54_3 Si2_3 114.2(8) . .
C55_3 C54_3 H54_3 105.2 . .
C56_3 C54_3 H54_3 105.2 . .
Si2_3 C54_3 H54_3 105.2 . .
C54_3 C55_3 H55A_3 109.5 . .
C54_3 C55_3 H55B_3 109.5 . .
H55A_3 C55_3 H55B_3 109.5 . .
C54_3 C55_3 H55C_3 109.5 . .
H55A_3 C55_3 H55C_3 109.5 . .
H55B_3 C55_3 H55C_3 109.5 . .
C54_3 C56_3 H56A_3 109.5 . .
C54_3 C56_3 H56B_3 109.5 . .
H56A_3 C56_3 H56B_3 109.5 . .
C54_3 C56_3 H56C_3 109.5 . .
H56A_3 C56_3 H56C_3 109.5 . .
H56B_3 C56_3 H56C_3 109.5 . .
C58_3 C57_3 C59_3 109.7(10) . .
C58_3 C57_3 Si2_3 110.9(8) . .
C59_3 C57_3 Si2_3 111.9(8) . .
C58_3 C57_3 H57_3 108.1 . .
C59_3 C57_3 H57_3 108.1 . .
Si2_3 C57_3 H57_3 108.1 . .
C57_3 C58_3 H58A_3 109.5 . .
C57_3 C58_3 H58B_3 109.5 . .
H58A_3 C58_3 H58B_3 109.5 . .
C57_3 C58_3 H58C_3 109.5 . .
H58A_3 C58_3 H58C_3 109.5 . .
H58B_3 C58_3 H58C_3 109.5 . .
C57_3 C59_3 H59A_3 109.5 . .
C57_3 C59_3 H59B_3 109.5 . .
H59A_3 C59_3 H59B_3 109.5 . .
C57_3 C59_3 H59C_3 109.5 . .
H59A_3 C59_3 H59C_3 109.5 . .
H59B_3 C59_3 H59C_3 109.5 . .
C2_4 Si1_4 C44_4 107.2(5) . .
C2_4 Si1_4 C47_4 105.8(5) . .
C44_4 Si1_4 C47_4 115.9(6) . .
C2_4 Si1_4 C41_4 105.8(5) . .
C44_4 Si1_4 C41_4 110.3(5) . .
C47_4 Si1_4 C41_4 111.1(6) . .
C4_4 Si2_4 C57_4 106.8(5) . .
C4_4 Si2_4 C51_4 107.0(5) . .
C57_4 Si2_4 C51_4 113.8(6) . .
C4_4 Si2_4 C54_4 109.0(5) . .
C57_4 Si2_4 C54_4 109.7(5) . .
C51_4 Si2_4 C54_4 110.4(4) . .
C2_4 C1_4 C11_4 174.7(11) . .
C1_4 C2_4 Si1_4 174.1(10) . .
C4_4 C3_4 C26_4 176.2(12) . .
C3_4 C4_4 Si2_4 173.5(10) . .
C12_4 C11_4 C32_4 120.0(7) . .
C12_4 C11_4 C1_4 118.6(7) . .
C32_4 C11_4 C1_4 121.3(7) . .
C11_4 C12_4 N13_4 120.3(7) . .
C11_4 C12_4 C25_4 121.5(7) . .
N13_4 C12_4 C25_4 118.2(7) . .
C14_4 N13_4 C12_4 124.1(7) . .
C14_4 N13_4 H13_4 118.0 . .
C12_4 N13_4 H13_4 118.0 . .
N15_4 C14_4 N13_4 119.7(8) . .
N15_4 C14_4 C23_4 123.1(8) . .
N13_4 C14_4 C23_4 117.2(7) . .
C14_4 N15_4 C16_4 115.3(8) . .
N15_4 C16_4 C17_4 118.9(8) . .
N15_4 C16_4 C21_4 121.9(8) . .
C17_4 C16_4 C21_4 119.1(8) . .
C18_4 C17_4 C16_4 120.4(9) . .
C18_4 C17_4 H17_4 119.8 . .
C16_4 C17_4 H17_4 119.8 . .
C17_4 C18_4 F18_4 122.6(9) . .
C17_4 C18_4 C19_4 120.6(9) . .
F18_4 C18_4 C19_4 116.8(8) . .
C20_4 C19_4 F19_4 120.0(9) . .
C20_4 C19_4 C18_4 120.7(9) . .
F19_4 C19_4 C18_4 119.3(8) . .
C19_4 C20_4 C21_4 120.2(9) . .
C19_4 C20_4 H20_4 119.9 . .
C21_4 C20_4 H20_4 119.9 . .
N22_4 C21_4 C20_4 120.1(8) . .
N22_4 C21_4 C16_4 121.0(8) . .
C20_4 C21_4 C16_4 118.9(8) . .
C23_4 N22_4 C21_4 116.0(8) . .
N22_4 C23_4 N24_4 119.4(8) . .
N22_4 C23_4 C14_4 122.7(8) . .
N24_4 C23_4 C14_4 118.0(7) . .
C23_4 N24_4 C25_4 124.8(7) . .
C23_4 N24_4 H24_4 117.6 . .
C25_4 N24_4 H24_4 117.6 . .
N24_4 C25_4 C26_4 122.2(7) . .
N24_4 C25_4 C12_4 117.6(7) . .
C26_4 C25_4 C12_4 119.9(7) . .
C25_4 C26_4 C3_4 117.1(7) . .
C25_4 C26_4 C27_4 120.1(7) . .
C3_4 C26_4 C27_4 122.8(8) . .
C28_4 C27_4 C32_4 119.4(8) . .
C28_4 C27_4 C26_4 121.3(8) . .
C32_4 C27_4 C26_4 119.2(7) . .
C29_4 C28_4 C27_4 119.9(9) . .
C29_4 C28_4 H28_4 120.0 . .
C27_4 C28_4 H28_4 120.0 . .
C28_4 C29_4 C30_4 121.0(9) . .
C28_4 C29_4 H29_4 119.5 . .
C30_4 C29_4 H29_4 119.5 . .
C31_4 C30_4 C29_4 119.9(9) . .
C31_4 C30_4 H30_4 120.1 . .
C29_4 C30_4 H30_4 120.1 . .
C30_4 C31_4 C32_4 121.2(9) . .
C30_4 C31_4 H31_4 119.4 . .
C32_4 C31_4 H31_4 119.4 . .
C31_4 C32_4 C27_4 118.5(7) . .
C31_4 C32_4 C11_4 122.4(8) . .
C27_4 C32_4 C11_4 119.0(7) . .
C43_4 C41_4 C42_4 111.2(10) . .
C43_4 C41_4 Si1_4 112.8(8) . .
C42_4 C41_4 Si1_4 111.1(8) . .
C43_4 C41_4 H41_4 107.1 . .
C42_4 C41_4 H41_4 107.1 . .
Si1_4 C41_4 H41_4 107.1 . .
C41_4 C42_4 H42A_4 109.5 . .
C41_4 C42_4 H42B_4 109.5 . .
H42A_4 C42_4 H42B_4 109.5 . .
C41_4 C42_4 H42C_4 109.5 . .
H42A_4 C42_4 H42C_4 109.5 . .
H42B_4 C42_4 H42C_4 109.5 . .
C41_4 C43_4 H43A_4 109.5 . .
C41_4 C43_4 H43B_4 109.5 . .
H43A_4 C43_4 H43B_4 109.5 . .
C41_4 C43_4 H43C_4 109.5 . .
H43A_4 C43_4 H43C_4 109.5 . .
H43B_4 C43_4 H43C_4 109.5 . .
C46_4 C44_4 C45_4 110.7(9) . .
C46_4 C44_4 Si1_4 113.8(8) . .
C45_4 C44_4 Si1_4 115.1(8) . .
C46_4 C44_4 H44_4 105.4 . .
C45_4 C44_4 H44_4 105.4 . .
Si1_4 C44_4 H44_4 105.4 . .
C44_4 C45_4 H45A_4 109.5 . .
C44_4 C45_4 H45B_4 109.5 . .
H45A_4 C45_4 H45B_4 109.5 . .
C44_4 C45_4 H45C_4 109.5 . .
H45A_4 C45_4 H45C_4 109.5 . .
H45B_4 C45_4 H45C_4 109.5 . .
C44_4 C46_4 H46A_4 109.5 . .
C44_4 C46_4 H46B_4 109.5 . .
H46A_4 C46_4 H46B_4 109.5 . .
C44_4 C46_4 H46C_4 109.5 . .
H46A_4 C46_4 H46C_4 109.5 . .
H46B_4 C46_4 H46C_4 109.5 . .
C48_4 C47_4 C49_4 114.2(10) . .
C48_4 C47_4 Si1_4 116.4(9) . .
C49_4 C47_4 Si1_4 116.9(8) . .
C48_4 C47_4 H47_4 102.0 . .
C49_4 C47_4 H47_4 102.0 . .
Si1_4 C47_4 H47_4 102.0 . .
C47_4 C48_4 H48A_4 109.5 . .
C47_4 C48_4 H48B_4 109.5 . .
H48A_4 C48_4 H48B_4 109.5 . .
C47_4 C48_4 H48C_4 109.5 . .
H48A_4 C48_4 H48C_4 109.5 . .
H48B_4 C48_4 H48C_4 109.5 . .
C47_4 C49_4 H49A_4 109.5 . .
C47_4 C49_4 H49B_4 109.5 . .
H49A_4 C49_4 H49B_4 109.5 . .
C47_4 C49_4 H49C_4 109.5 . .
H49A_4 C49_4 H49C_4 109.5 . .
H49B_4 C49_4 H49C_4 109.5 . .
C52_4 C51_4 C53_4 108.9(9) . .
C52_4 C51_4 Si2_4 113.7(8) . .
C53_4 C51_4 Si2_4 113.1(7) . .
C52_4 C51_4 H51_4 106.9 . .
C53_4 C51_4 H51_4 106.9 . .
Si2_4 C51_4 H51_4 106.9 . .
C51_4 C52_4 H52A_4 109.5 . .
C51_4 C52_4 H52B_4 109.5 . .
H52A_4 C52_4 H52B_4 109.5 . .
C51_4 C52_4 H52C_4 109.5 . .
H52A_4 C52_4 H52C_4 109.5 . .
H52B_4 C52_4 H52C_4 109.5 . .
C51_4 C53_4 H53A_4 109.5 . .
C51_4 C53_4 H53B_4 109.5 . .
H53A_4 C53_4 H53B_4 109.5 . .
C51_4 C53_4 H53C_4 109.5 . .
H53A_4 C53_4 H53C_4 109.5 . .
H53B_4 C53_4 H53C_4 109.5 . .
C56_4 C54_4 C55_4 110.3(8) . .
C56_4 C54_4 Si2_4 113.6(7) . .
C55_4 C54_4 Si2_4 114.4(7) . .
C56_4 C54_4 H54_4 105.9 . .
C55_4 C54_4 H54_4 105.9 . .
Si2_4 C54_4 H54_4 105.9 . .
C54_4 C55_4 H55A_4 109.5 . .
C54_4 C55_4 H55B_4 109.5 . .
H55A_4 C55_4 H55B_4 109.5 . .
C54_4 C55_4 H55C_4 109.5 . .
H55A_4 C55_4 H55C_4 109.5 . .
H55B_4 C55_4 H55C_4 109.5 . .
C54_4 C56_4 H56A_4 109.5 . .
C54_4 C56_4 H56B_4 109.5 . .
H56A_4 C56_4 H56B_4 109.5 . .
C54_4 C56_4 H56C_4 109.5 . .
H56A_4 C56_4 H56C_4 109.5 . .
H56B_4 C56_4 H56C_4 109.5 . .
C59_4 C57_4 C58_4 116.3(10) . .
C59_4 C57_4 Si2_4 117.5(8) . .
C58_4 C57_4 Si2_4 114.7(8) . .
C59_4 C57_4 H57_4 101.5 . .
C58_4 C57_4 H57_4 101.5 . .
Si2_4 C57_4 H57_4 101.5 . .
C57_4 C58_4 H58A_4 109.5 . .
C57_4 C58_4 H58B_4 109.5 . .
H58A_4 C58_4 H58B_4 109.5 . .
C57_4 C58_4 H58C_4 109.5 . .
H58A_4 C58_4 H58C_4 109.5 . .
H58B_4 C58_4 H58C_4 109.5 . .
C57_4 C59_4 H59A_4 109.5 . .
C57_4 C59_4 H59B_4 109.5 . .
H59A_4 C59_4 H59B_4 109.5 . .
C57_4 C59_4 H59C_4 109.5 . .
H59A_4 C59_4 H59C_4 109.5 . .
H59B_4 C59_4 H59C_4 109.5 . .
C2_5 Si1_5 C41_5 106.7(5) . .
C2_5 Si1_5 C44_5 107.4(5) . .
C41_5 Si1_5 C44_5 112.1(5) . .
C2_5 Si1_5 C47_5 107.7(5) . .
C41_5 Si1_5 C47_5 112.1(5) . .
C44_5 Si1_5 C47_5 110.5(5) . .
C4_5 Si2_5 C57_5 108.6(5) . .
C4_5 Si2_5 C51_5 107.8(5) . .
C57_5 Si2_5 C51_5 110.0(5) . .
C4_5 Si2_5 C54_5 105.2(5) . .
C57_5 Si2_5 C54_5 115.4(6) . .
C51_5 Si2_5 C54_5 109.5(5) . .
C2_5 C1_5 C11_5 174.6(11) . .
C1_5 C2_5 Si1_5 174.6(10) . .
C4_5 C3_5 C26_5 172.9(11) . .
C3_5 C4_5 Si2_5 168.1(10) . .
C12_5 C11_5 C32_5 120.5(7) . .
C12_5 C11_5 C1_5 117.5(8) . .
C32_5 C11_5 C1_5 121.8(8) . .
C11_5 C12_5 N13_5 122.2(7) . .
C11_5 C12_5 C25_5 119.9(7) . .
N13_5 C12_5 C25_5 117.9(7) . .
C14_5 N13_5 C12_5 124.4(7) . .
C14_5 N13_5 H13_5 117.8 . .
C12_5 N13_5 H13_5 117.8 . .
N15_5 C14_5 N13_5 119.7(8) . .
N15_5 C14_5 C23_5 122.8(8) . .
N13_5 C14_5 C23_5 117.5(7) . .
C14_5 N15_5 C16_5 115.4(8) . .
N15_5 C16_5 C17_5 119.3(8) . .
N15_5 C16_5 C21_5 121.6(8) . .
C17_5 C16_5 C21_5 119.1(8) . .
C18_5 C17_5 C16_5 120.1(9) . .
C18_5 C17_5 H17_5 119.9 . .
C16_5 C17_5 H17_5 119.9 . .
F18_5 C18_5 C17_5 121.5(9) . .
F18_5 C18_5 C19_5 117.9(9) . .
C17_5 C18_5 C19_5 120.6(9) . .
C20_5 C19_5 F19_5 120.5(9) . .
C20_5 C19_5 C18_5 121.4(9) . .
F19_5 C19_5 C18_5 118.1(9) . .
C19_5 C20_5 C21_5 119.9(9) . .
C19_5 C20_5 H20_5 120.1 . .
C21_5 C20_5 H20_5 120.1 . .
N22_5 C21_5 C20_5 119.9(8) . .
N22_5 C21_5 C16_5 121.2(8) . .
C20_5 C21_5 C16_5 119.0(8) . .
C23_5 N22_5 C21_5 115.9(8) . .
N22_5 C23_5 N24_5 119.3(8) . .
N22_5 C23_5 C14_5 123.1(8) . .
N24_5 C23_5 C14_5 117.6(8) . .
C23_5 N24_5 C25_5 124.9(7) . .
C23_5 N24_5 H24_5 117.6 . .
C25_5 N24_5 H24_5 117.6 . .
C26_5 C25_5 N24_5 121.4(7) . .
C26_5 C25_5 C12_5 120.7(7) . .
N24_5 C25_5 C12_5 117.9(7) . .
C25_5 C26_5 C27_5 120.6(8) . .
C25_5 C26_5 C3_5 116.7(8) . .
C27_5 C26_5 C3_5 122.5(8) . .
C28_5 C27_5 C32_5 119.1(8) . .
C28_5 C27_5 C26_5 122.2(8) . .
C32_5 C27_5 C26_5 118.6(7) . .
C29_5 C28_5 C27_5 120.4(9) . .
C29_5 C28_5 H28_5 119.8 . .
C27_5 C28_5 H28_5 119.8 . .
C28_5 C29_5 C30_5 119.9(9) . .
C28_5 C29_5 H29_5 120.0 . .
C30_5 C29_5 H29_5 120.0 . .
C31_5 C30_5 C29_5 121.5(9) . .
C31_5 C30_5 H30_5 119.3 . .
C29_5 C30_5 H30_5 119.3 . .
C30_5 C31_5 C32_5 120.4(9) . .
C30_5 C31_5 H31_5 119.8 . .
C32_5 C31_5 H31_5 119.8 . .
C31_5 C32_5 C27_5 118.6(8) . .
C31_5 C32_5 C11_5 121.9(8) . .
C27_5 C32_5 C11_5 119.4(7) . .
C43_5 C41_5 C42_5 109.8(10) . .
C43_5 C41_5 Si1_5 113.0(8) . .
C42_5 C41_5 Si1_5 110.3(8) . .
C43_5 C41_5 H41_5 107.8 . .
C42_5 C41_5 H41_5 107.8 . .
Si1_5 C41_5 H41_5 107.8 . .
C41_5 C42_5 H42A_5 109.5 . .
C41_5 C42_5 H42B_5 109.5 . .
H42A_5 C42_5 H42B_5 109.5 . .
C41_5 C42_5 H42C_5 109.5 . .
H42A_5 C42_5 H42C_5 109.5 . .
H42B_5 C42_5 H42C_5 109.5 . .
C41_5 C43_5 H43A_5 109.5 . .
C41_5 C43_5 H43B_5 109.5 . .
H43A_5 C43_5 H43B_5 109.5 . .
C41_5 C43_5 H43C_5 109.5 . .
H43A_5 C43_5 H43C_5 109.5 . .
H43B_5 C43_5 H43C_5 109.5 . .
C46_5 C44_5 C45_5 111.5(10) . .
C46_5 C44_5 Si1_5 111.9(8) . .
C45_5 C44_5 Si1_5 113.3(8) . .
C46_5 C44_5 H44_5 106.6 . .
C45_5 C44_5 H44_5 106.6 . .
Si1_5 C44_5 H44_5 106.6 . .
C44_5 C45_5 H45A_5 109.5 . .
C44_5 C45_5 H45B_5 109.5 . .
H45A_5 C45_5 H45B_5 109.5 . .
C44_5 C45_5 H45C_5 109.5 . .
H45A_5 C45_5 H45C_5 109.5 . .
H45B_5 C45_5 H45C_5 109.5 . .
C44_5 C46_5 H46A_5 109.5 . .
C44_5 C46_5 H46B_5 109.5 . .
H46A_5 C46_5 H46B_5 109.5 . .
C44_5 C46_5 H46C_5 109.5 . .
H46A_5 C46_5 H46C_5 109.5 . .
H46B_5 C46_5 H46C_5 109.5 . .
C49_5 C47_5 C48_5 111.7(10) . .
C49_5 C47_5 Si1_5 116.1(8) . .
C48_5 C47_5 Si1_5 114.0(8) . .
C49_5 C47_5 H47_5 104.5 . .
C48_5 C47_5 H47_5 104.5 . .
Si1_5 C47_5 H47_5 104.5 . .
C47_5 C48_5 H48A_5 109.5 . .
C47_5 C48_5 H48B_5 109.5 . .
H48A_5 C48_5 H48B_5 109.5 . .
C47_5 C48_5 H48C_5 109.5 . .
H48A_5 C48_5 H48C_5 109.5 . .
H48B_5 C48_5 H48C_5 109.5 . .
C47_5 C49_5 H49A_5 109.5 . .
C47_5 C49_5 H49B_5 109.5 . .
H49A_5 C49_5 H49B_5 109.5 . .
C47_5 C49_5 H49C_5 109.5 . .
H49A_5 C49_5 H49C_5 109.5 . .
H49B_5 C49_5 H49C_5 109.5 . .
C52_5 C51_5 C53_5 110.0(10) . .
C52_5 C51_5 Si2_5 113.4(8) . .
C53_5 C51_5 Si2_5 112.8(8) . .
C52_5 C51_5 H51_5 106.7 . .
C53_5 C51_5 H51_5 106.7 . .
Si2_5 C51_5 H51_5 106.7 . .
C51_5 C52_5 H52A_5 109.5 . .
C51_5 C52_5 H52B_5 109.5 . .
H52A_5 C52_5 H52B_5 109.5 . .
C51_5 C52_5 H52C_5 109.5 . .
H52A_5 C52_5 H52C_5 109.5 . .
H52B_5 C52_5 H52C_5 109.5 . .
C51_5 C53_5 H53A_5 109.5 . .
C51_5 C53_5 H53B_5 109.5 . .
H53A_5 C53_5 H53B_5 109.5 . .
C51_5 C53_5 H53C_5 109.5 . .
H53A_5 C53_5 H53C_5 109.5 . .
H53B_5 C53_5 H53C_5 109.5 . .
C56_5 C54_5 C55_5 112.4(10) . .
C56_5 C54_5 Si2_5 115.0(8) . .
C55_5 C54_5 Si2_5 114.5(8) . .
C56_5 C54_5 H54_5 104.5 . .
C55_5 C54_5 H54_5 104.5 . .
Si2_5 C54_5 H54_5 104.5 . .
C54_5 C55_5 H55A_5 109.5 . .
C54_5 C55_5 H55B_5 109.5 . .
H55A_5 C55_5 H55B_5 109.5 . .
C54_5 C55_5 H55C_5 109.5 . .
H55A_5 C55_5 H55C_5 109.5 . .
H55B_5 C55_5 H55C_5 109.5 . .
C54_5 C56_5 H56A_5 109.5 . .
C54_5 C56_5 H56B_5 109.5 . .
H56A_5 C56_5 H56B_5 109.5 . .
C54_5 C56_5 H56C_5 109.5 . .
H56A_5 C56_5 H56C_5 109.5 . .
H56B_5 C56_5 H56C_5 109.5 . .
C58_5 C57_5 C59_5 111.7(10) . .
C58_5 C57_5 Si2_5 115.8(8) . .
C59_5 C57_5 Si2_5 114.3(8) . .
C58_5 C57_5 H57_5 104.5 . .
C59_5 C57_5 H57_5 104.5 . .
Si2_5 C57_5 H57_5 104.5 . .
C57_5 C58_5 H58A_5 109.5 . .
C57_5 C58_5 H58B_5 109.5 . .
H58A_5 C58_5 H58B_5 109.5 . .
C57_5 C58_5 H58C_5 109.5 . .
H58A_5 C58_5 H58C_5 109.5 . .
H58B_5 C58_5 H58C_5 109.5 . .
C57_5 C59_5 H59A_5 109.5 . .
C57_5 C59_5 H59B_5 109.5 . .
H59A_5 C59_5 H59B_5 109.5 . .
C57_5 C59_5 H59C_5 109.5 . .
H59A_5 C59_5 H59C_5 109.5 . .
H59B_5 C59_5 H59C_5 109.5 . .
C2_6 Si1_6 C41_6 109.6(5) . .
C2_6 Si1_6 C44_6 107.6(5) . .
C41_6 Si1_6 C44_6 114.5(6) . .
C2_6 Si1_6 C47_6 107.4(6) . .
C41_6 Si1_6 C47_6 110.4(6) . .
C44_6 Si1_6 C47_6 107.1(6) . .
C4_6 Si2_6 C54_6 107.6(5) . .
C4_6 Si2_6 C57_6 106.7(5) . .
C54_6 Si2_6 C57_6 114.6(6) . .
C4_6 Si2_6 C51_6 106.7(5) . .
C54_6 Si2_6 C51_6 110.4(6) . .
C57_6 Si2_6 C51_6 110.5(5) . .
C2_6 C1_6 C11_6 171.2(11) . .
C1_6 C2_6 Si1_6 167.9(10) . .
C4_6 C3_6 C26_6 175.8(11) . .
C3_6 C4_6 Si2_6 173.5(9) . .
C12_6 C11_6 C32_6 120.7(8) . .
C12_6 C11_6 C1_6 117.8(8) . .
C32_6 C11_6 C1_6 121.3(8) . .
N13_6 C12_6 C11_6 121.1(7) . .
N13_6 C12_6 C25_6 119.2(7) . .
C11_6 C12_6 C25_6 119.6(7) . .
C14_6 N13_6 C12_6 124.4(7) . .
C14_6 N13_6 H13_6 117.8 . .
C12_6 N13_6 H13_6 117.8 . .
N15_6 C14_6 N13_6 119.0(8) . .
N15_6 C14_6 C23_6 123.5(8) . .
N13_6 C14_6 C23_6 117.5(7) . .
C14_6 N15_6 C16_6 115.7(8) . .
N15_6 C16_6 C17_6 119.2(8) . .
N15_6 C16_6 C21_6 121.1(7) . .
C17_6 C16_6 C21_6 119.6(8) . .
C18_6 C17_6 C16_6 119.1(9) . .
C18_6 C17_6 H17_6 120.5 . .
C16_6 C17_6 H17_6 120.5 . .
C17_6 C18_6 F18_6 120.3(9) . .
C17_6 C18_6 C19_6 120.9(9) . .
F18_6 C18_6 C19_6 118.7(8) . .
C20_6 C19_6 F19_6 120.8(9) . .
C20_6 C19_6 C18_6 122.1(9) . .
F19_6 C19_6 C18_6 117.1(8) . .
C19_6 C20_6 C21_6 118.9(9) . .
C19_6 C20_6 H20_6 120.5 . .
C21_6 C20_6 H20_6 120.5 . .
N22_6 C21_6 C20_6 119.4(8) . .
N22_6 C21_6 C16_6 121.2(7) . .
C20_6 C21_6 C16_6 119.4(8) . .
C23_6 N22_6 C21_6 116.1(8) . .
N22_6 C23_6 N24_6 119.7(8) . .
N22_6 C23_6 C14_6 122.3(8) . .
N24_6 C23_6 C14_6 118.0(7) . .
C23_6 N24_6 C25_6 124.3(7) . .
C23_6 N24_6 H24_6 117.9 . .
C25_6 N24_6 H24_6 117.9 . .
C26_6 C25_6 N24_6 122.3(7) . .
C26_6 C25_6 C12_6 121.1(7) . .
N24_6 C25_6 C12_6 116.6(7) . .
C25_6 C26_6 C3_6 119.2(8) . .
C25_6 C26_6 C27_6 120.5(7) . .
C3_6 C26_6 C27_6 120.2(7) . .
C28_6 C27_6 C32_6 119.8(8) . .
C28_6 C27_6 C26_6 121.6(8) . .
C32_6 C27_6 C26_6 118.6(7) . .
C29_6 C28_6 C27_6 120.7(9) . .
C29_6 C28_6 H28_6 119.6 . .
C27_6 C28_6 H28_6 119.6 . .
C28_6 C29_6 C30_6 119.8(9) . .
C28_6 C29_6 H29_6 120.1 . .
C30_6 C29_6 H29_6 120.1 . .
C31_6 C30_6 C29_6 120.0(9) . .
C31_6 C30_6 H30_6 120.0 . .
C29_6 C30_6 H30_6 120.0 . .
C30_6 C31_6 C32_6 122.0(9) . .
C30_6 C31_6 H31_6 119.0 . .
C32_6 C31_6 H31_6 119.0 . .
C31_6 C32_6 C27_6 117.6(8) . .
C31_6 C32_6 C11_6 123.1(8) . .
C27_6 C32_6 C11_6 119.3(7) . .
C42_6 C41_6 C43_6 108.3(11) . .
C42_6 C41_6 Si1_6 111.8(9) . .
C43_6 C41_6 Si1_6 112.9(9) . .
C42_6 C41_6 H41_6 107.9 . .
C43_6 C41_6 H41_6 107.9 . .
Si1_6 C41_6 H41_6 107.9 . .
C41_6 C42_6 H42A_6 109.5 . .
C41_6 C42_6 H42B_6 109.5 . .
H42A_6 C42_6 H42B_6 109.5 . .
C41_6 C42_6 H42C_6 109.5 . .
H42A_6 C42_6 H42C_6 109.5 . .
H42B_6 C42_6 H42C_6 109.5 . .
C41_6 C43_6 H43A_6 109.5 . .
C41_6 C43_6 H43B_6 109.5 . .
H43A_6 C43_6 H43B_6 109.5 . .
C41_6 C43_6 H43C_6 109.5 . .
H43A_6 C43_6 H43C_6 109.5 . .
H43B_6 C43_6 H43C_6 109.5 . .
C45_6 C44_6 C46_6 111.7(10) . .
C45_6 C44_6 Si1_6 116.8(8) . .
C46_6 C44_6 Si1_6 111.9(9) . .
C45_6 C44_6 H44_6 105.1 . .
C46_6 C44_6 H44_6 105.1 . .
Si1_6 C44_6 H44_6 105.1 . .
C44_6 C45_6 H45A_6 109.5 . .
C44_6 C45_6 H45B_6 109.5 . .
H45A_6 C45_6 H45B_6 109.5 . .
C44_6 C45_6 H45C_6 109.5 . .
H45A_6 C45_6 H45C_6 109.5 . .
H45B_6 C45_6 H45C_6 109.5 . .
C44_6 C46_6 H46A_6 109.5 . .
C44_6 C46_6 H46B_6 109.5 . .
H46A_6 C46_6 H46B_6 109.5 . .
C44_6 C46_6 H46C_6 109.5 . .
H46A_6 C46_6 H46C_6 109.5 . .
H46B_6 C46_6 H46C_6 109.5 . .
C49_6 C47_6 C48_6 104.8(12) . .
C49_6 C47_6 Si1_6 116.1(11) . .
C48_6 C47_6 Si1_6 113.1(9) . .
C49_6 C47_6 H47_6 107.5 . .
C48_6 C47_6 H47_6 107.5 . .
Si1_6 C47_6 H47_6 107.5 . .
C47_6 C48_6 H48A_6 109.5 . .
C47_6 C48_6 H48B_6 109.5 . .
H48A_6 C48_6 H48B_6 109.5 . .
C47_6 C48_6 H48C_6 109.5 . .
H48A_6 C48_6 H48C_6 109.5 . .
H48B_6 C48_6 H48C_6 109.5 . .
C47_6 C49_6 H49A_6 109.5 . .
C47_6 C49_6 H49B_6 109.5 . .
H49A_6 C49_6 H49B_6 109.5 . .
C47_6 C49_6 H49C_6 109.5 . .
H49A_6 C49_6 H49C_6 109.5 . .
H49B_6 C49_6 H49C_6 109.5 . .
C52_6 C51_6 C53_6 111.0(10) . .
C52_6 C51_6 Si2_6 111.4(8) . .
C53_6 C51_6 Si2_6 112.1(8) . .
C52_6 C51_6 H51_6 107.3 . .
C53_6 C51_6 H51_6 107.3 . .
Si2_6 C51_6 H51_6 107.3 . .
C51_6 C52_6 H52A_6 109.5 . .
C51_6 C52_6 H52B_6 109.5 . .
H52A_6 C52_6 H52B_6 109.5 . .
C51_6 C52_6 H52C_6 109.5 . .
H52A_6 C52_6 H52C_6 109.5 . .
H52B_6 C52_6 H52C_6 109.5 . .
C51_6 C53_6 H53A_6 109.5 . .
C51_6 C53_6 H53B_6 109.5 . .
H53A_6 C53_6 H53B_6 109.5 . .
C51_6 C53_6 H53C_6 109.5 . .
H53A_6 C53_6 H53C_6 109.5 . .
H53B_6 C53_6 H53C_6 109.5 . .
C55_6 C54_6 C56_6 116.6(10) . .
C55_6 C54_6 Si2_6 122.5(9) . .
C56_6 C54_6 Si2_6 115.4(8) . .
C55_6 C54_6 H54_6 97.9 . .
C56_6 C54_6 H54_6 97.9 . .
Si2_6 C54_6 H54_6 97.9 . .
C54_6 C55_6 H55A_6 109.5 . .
C54_6 C55_6 H55B_6 109.5 . .
H55A_6 C55_6 H55B_6 109.5 . .
C54_6 C55_6 H55C_6 109.5 . .
H55A_6 C55_6 H55C_6 109.5 . .
H55B_6 C55_6 H55C_6 109.5 . .
C54_6 C56_6 H56A_6 109.5 . .
C54_6 C56_6 H56B_6 109.5 . .
H56A_6 C56_6 H56B_6 109.5 . .
C54_6 C56_6 H56C_6 109.5 . .
H56A_6 C56_6 H56C_6 109.5 . .
H56B_6 C56_6 H56C_6 109.5 . .
C58_6 C57_6 C59_6 111.1(10) . .
C58_6 C57_6 Si2_6 115.4(8) . .
C59_6 C57_6 Si2_6 113.2(8) . .
C58_6 C57_6 H57_6 105.4 . .
C59_6 C57_6 H57_6 105.4 . .
Si2_6 C57_6 H57_6 105.4 . .
C57_6 C58_6 H58A_6 109.5 . .
C57_6 C58_6 H58B_6 109.5 . .
H58A_6 C58_6 H58B_6 109.5 . .
C57_6 C58_6 H58C_6 109.5 . .
H58A_6 C58_6 H58C_6 109.5 . .
H58B_6 C58_6 H58C_6 109.5 . .
C57_6 C59_6 H59A_6 109.5 . .
C57_6 C59_6 H59B_6 109.5 . .
H59A_6 C59_6 H59B_6 109.5 . .
C57_6 C59_6 H59C_6 109.5 . .
H59A_6 C59_6 H59C_6 109.5 . .
H59B_6 C59_6 H59C_6 109.5 . .

loop_
_geom_bond_atom_site_label_1
_geom_bond_atom_site_label_2
_geom_bond_distance
_geom_bond_site_symmetry_2
Si1_1 C2_1 1.833(8) .
Si1_1 C47_1 1.852(9) .
Si1_1 C44_1 1.882(9) .
Si1_1 C41_1 1.889(9) .
Si2_1 C4_1 1.836(9) .
Si2_1 C54_1 1.853(10) .
Si2_1 C51_1 1.866(10) .
Si2_1 C57_1 1.934(11) .
C1_1 C2_1 1.206(9) .
C1_1 C11_1 1.435(9) .
C3_1 C4_1 1.208(9) .
C3_1 C26_1 1.443(10) .
C11_1 C12_1 1.369(9) .
C11_1 C32_1 1.434(9) .
C12_1 N13_1 1.387(9) .
C12_1 C25_1 1.418(10) .
N13_1 C14_1 1.384(9) .
N13_1 H13_1 0.8800 .
C14_1 N15_1 1.297(9) .
C14_1 C23_1 1.425(10) .
N15_1 C16_1 1.392(9) .
C16_1 C21_1 1.402(10) .
C16_1 C17_1 1.410(10) .
C17_1 C18_1 1.347(10) .
C17_1 H17_1 0.9500 .
C18_1 F18_1 1.356(9) .
C18_1 C19_1 1.387(11) .
F19_1 C19_1 1.346(9) .
C19_1 C20_1 1.349(10) .
C20_1 C21_1 1.408(10) .
C20_1 H20_1 0.9500 .
C21_1 N22_1 1.370(9) .
N22_1 C23_1 1.302(9) .
C23_1 N24_1 1.371(9) .
N24_1 C25_1 1.393(9) .
N24_1 H24_1 0.8800 .
C25_1 C26_1 1.371(9) .
C26_1 C27_1 1.439(9) .
C27_1 C28_1 1.410(10) .
C27_1 C32_1 1.420(10) .
C28_1 C29_1 1.368(10) .
C28_1 H28_1 0.9500 .
C29_1 C30_1 1.407(10) .
C29_1 H29_1 0.9500 .
C30_1 C31_1 1.374(10) .
C30_1 H30_1 0.9500 .
C31_1 C32_1 1.415(10) .
C31_1 H31_1 0.9500 .
C41_1 C42_1 1.517(11) .
C41_1 C43_1 1.525(11) .
C41_1 H41_1 1.0000 .
C42_1 H42A_1 0.9800 .
C42_1 H42B_1 0.9800 .
C42_1 H42C_1 0.9800 .
C43_1 H43A_1 0.9800 .
C43_1 H43B_1 0.9800 .
C43_1 H43C_1 0.9800 .
C44_1 C46_1 1.520(11) .
C44_1 C45_1 1.526(10) .
C44_1 H44_1 1.0000 .
C45_1 H45A_1 0.9800 .
C45_1 H45B_1 0.9800 .
C45_1 H45C_1 0.9800 .
C46_1 H46A_1 0.9800 .
C46_1 H46B_1 0.9800 .
C46_1 H46C_1 0.9800 .
C47_1 C48_1 1.436(11) .
C47_1 C49_1 1.504(11) .
C47_1 H47_1 1.0000 .
C48_1 H48A_1 0.9800 .
C48_1 H48B_1 0.9800 .
C48_1 H48C_1 0.9800 .
C49_1 H49A_1 0.9800 .
C49_1 H49B_1 0.9800 .
C49_1 H49C_1 0.9800 .
C51_1 C52_1 1.483(12) .
C51_1 C53_1 1.506(12) .
C51_1 H51_1 1.0000 .
C52_1 H52A_1 0.9800 .
C52_1 H52B_1 0.9800 .
C52_1 H52C_1 0.9800 .
C53_1 H53A_1 0.9800 .
C53_1 H53B_1 0.9800 .
C53_1 H53C_1 0.9800 .
C54_1 C55_1 1.510(12) .
C54_1 C56_1 1.539(12) .
C54_1 H54_1 1.0000 .
C55_1 H55A_1 0.9800 .
C55_1 H55B_1 0.9800 .
C55_1 H55C_1 0.9800 .
C56_1 H56A_1 0.9800 .
C56_1 H56B_1 0.9800 .
C56_1 H56C_1 0.9800 .
C57_1 C58_1 1.483(12) .
C57_1 C59_1 1.517(13) .
C57_1 H57_1 1.0000 .
C58_1 H58A_1 0.9800 .
C58_1 H58B_1 0.9800 .
C58_1 H58C_1 0.9800 .
C59_1 H59A_1 0.9800 .
C59_1 H59B_1 0.9800 .
C59_1 H59C_1 0.9800 .
Si1_2 C2_2 1.834(9) .
Si1_2 C41_2 1.864(9) .
Si1_2 C44_2 1.864(9) .
Si1_2 C47_2 1.884(10) .
Si2_2 C4_2 1.830(9) .
Si2_2 C57_2 1.865(9) .
Si2_2 C54_2 1.880(9) .
Si2_2 C51_2 1.893(9) .
C1_2 C2_2 1.201(9) .
C1_2 C11_2 1.425(10) .
C3_2 C4_2 1.198(9) .
C3_2 C26_2 1.431(10) .
C11_2 C12_2 1.382(9) .
C11_2 C32_2 1.436(10) .
C12_2 N13_2 1.395(9) .
C12_2 C25_2 1.414(10) .
N13_2 C14_2 1.360(9) .
N13_2 H13_2 0.8800 .
C14_2 N15_2 1.299(9) .
C14_2 C23_2 1.438(10) .
N15_2 C16_2 1.386(9) .
C16_2 C21_2 1.403(10) .
C16_2 C17_2 1.410(10) .
C17_2 C18_2 1.346(10) .
C17_2 H17_2 0.9500 .
C18_2 F18_2 1.359(9) .
C18_2 C19_2 1.385(11) .
F19_2 C19_2 1.358(9) .
C19_2 C20_2 1.351(10) .
C20_2 C21_2 1.397(10) .
C20_2 H20_2 0.9500 .
C21_2 N22_2 1.379(9) .
N22_2 C23_2 1.297(9) .
C23_2 N24_2 1.367(9) .
N24_2 C25_2 1.388(9) .
N24_2 H24_2 0.8800 .
C25_2 C26_2 1.387(9) .
C26_2 C27_2 1.447(9) .
C27_2 C28_2 1.412(10) .
C27_2 C32_2 1.414(10) .
C28_2 C29_2 1.367(10) .
C28_2 H28_2 0.9500 .
C29_2 C30_2 1.393(11) .
C29_2 H29_2 0.9500 .
C30_2 C31_2 1.371(10) .
C30_2 H30_2 0.9500 .
C31_2 C32_2 1.401(10) .
C31_2 H31_2 0.9500 .
C41_2 C42_2 1.519(11) .
C41_2 C43_2 1.523(11) .
C41_2 H41_2 1.0000 .
C42_2 H42A_2 0.9800 .
C42_2 H42B_2 0.9800 .
C42_2 H42C_2 0.9800 .
C43_2 H43A_2 0.9800 .
C43_2 H43B_2 0.9800 .
C43_2 H43C_2 0.9800 .
C44_2 C45_2 1.511(11) .
C44_2 C46_2 1.515(11) .
C44_2 H44_2 1.0000 .
C45_2 H45A_2 0.9800 .
C45_2 H45B_2 0.9800 .
C45_2 H45C_2 0.9800 .
C46_2 H46A_2 0.9800 .
C46_2 H46B_2 0.9800 .
C46_2 H46C_2 0.9800 .
C47_2 C49_2 1.457(11) .
C47_2 C48_2 1.515(11) .
C47_2 H47_2 1.0000 .
C48_2 H48A_2 0.9800 .
C48_2 H48B_2 0.9800 .
C48_2 H48C_2 0.9800 .
C49_2 H49A_2 0.9800 .
C49_2 H49B_2 0.9800 .
C49_2 H49C_2 0.9800 .
C51_2 C52_2 1.495(11) .
C51_2 C53_2 1.505(10) .
C51_2 H51_2 1.0000 .
C52_2 H52A_2 0.9800 .
C52_2 H52B_2 0.9800 .
C52_2 H52C_2 0.9800 .
C53_2 H53A_2 0.9800 .
C53_2 H53B_2 0.9800 .
C53_2 H53C_2 0.9800 .
C54_2 C56_2 1.501(11) .
C54_2 C55_2 1.532(10) .
C54_2 H54_2 1.0000 .
C55_2 H55A_2 0.9800 .
C55_2 H55B_2 0.9800 .
C55_2 H55C_2 0.9800 .
C56_2 H56A_2 0.9800 .
C56_2 H56B_2 0.9800 .
C56_2 H56C_2 0.9800 .
C57_2 C58_2 1.451(11) .
C57_2 C59_2 1.472(11) .
C57_2 H57_2 1.0000 .
C58_2 H58A_2 0.9800 .
C58_2 H58B_2 0.9800 .
C58_2 H58C_2 0.9800 .
C59_2 H59A_2 0.9800 .
C59_2 H59B_2 0.9800 .
C59_2 H59C_2 0.9800 .
Si1_3 C2_3 1.832(9) .
Si1_3 C47_3 1.862(9) .
Si1_3 C44_3 1.877(9) .
Si1_3 C41_3 1.879(9) .
Si2_3 C4_3 1.841(9) .
Si2_3 C51_3 1.873(9) .
Si2_3 C54_3 1.875(9) .
Si2_3 C57_3 1.883(9) .
C1_3 C2_3 1.213(9) .
C1_3 C11_3 1.431(10) .
C3_3 C4_3 1.202(9) .
C3_3 C26_3 1.429(10) .
C11_3 C12_3 1.379(9) .
C11_3 C32_3 1.439(10) .
C12_3 N13_3 1.385(9) .
C12_3 C25_3 1.405(10) .
N13_3 C14_3 1.376(9) .
N13_3 H13_3 0.8800 .
C14_3 N15_3 1.289(9) .
C14_3 C23_3 1.437(10) .
N15_3 C16_3 1.390(9) .
C16_3 C17_3 1.398(10) .
C16_3 C21_3 1.406(10) .
C17_3 C18_3 1.348(10) .
C17_3 H17_3 0.9500 .
C18_3 F18_3 1.363(9) .
C18_3 C19_3 1.381(11) .
F19_3 C19_3 1.347(9) .
C19_3 C20_3 1.345(10) .
C20_3 C21_3 1.398(10) .
C20_3 H20_3 0.9500 .
C21_3 N22_3 1.377(9) .
N22_3 C23_3 1.293(9) .
C23_3 N24_3 1.373(9) .
N24_3 C25_3 1.386(9) .
N24_3 H24_3 0.8800 .
C25_3 C26_3 1.375(9) .
C26_3 C27_3 1.446(9) .
C27_3 C32_3 1.402(10) .
C27_3 C28_3 1.419(10) .
C28_3 C29_3 1.366(10) .
C28_3 H28_3 0.9500 .
C29_3 C30_3 1.385(11) .
C29_3 H29_3 0.9500 .
C30_3 C31_3 1.364(10) .
C30_3 H30_3 0.9500 .
C31_3 C32_3 1.415(10) .
C31_3 H31_3 0.9500 .
C41_3 C43_3 1.514(11) .
C41_3 C42_3 1.521(10) .
C41_3 H41_3 1.0000 .
C42_3 H42A_3 0.9800 .
C42_3 H42B_3 0.9800 .
C42_3 H42C_3 0.9800 .
C43_3 H43A_3 0.9800 .
C43_3 H43B_3 0.9800 .
C43_3 H43C_3 0.9800 .
C44_3 C46_3 1.526(10) .
C44_3 C45_3 1.530(10) .
C44_3 H44_3 1.0000 .
C45_3 H45A_3 0.9800 .
C45_3 H45B_3 0.9800 .
C45_3 H45C_3 0.9800 .
C46_3 H46A_3 0.9800 .
C46_3 H46B_3 0.9800 .
C46_3 H46C_3 0.9800 .
C47_3 C48_3 1.428(11) .
C47_3 C49_3 1.480(11) .
C47_3 H47_3 1.0000 .
C48_3 H48A_3 0.9800 .
C48_3 H48B_3 0.9800 .
C48_3 H48C_3 0.9800 .
C49_3 H49A_3 0.9800 .
C49_3 H49B_3 0.9800 .
C49_3 H49C_3 0.9800 .
C51_3 C52_3 1.486(11) .
C51_3 C53_3 1.501(11) .
C51_3 H51_3 1.0000 .
C52_3 H52A_3 0.9800 .
C52_3 H52B_3 0.9800 .
C52_3 H52C_3 0.9800 .
C53_3 H53A_3 0.9800 .
C53_3 H53B_3 0.9800 .
C53_3 H53C_3 0.9800 .
C54_3 C55_3 1.500(11) .
C54_3 C56_3 1.512(11) .
C54_3 H54_3 1.0000 .
C55_3 H55A_3 0.9800 .
C55_3 H55B_3 0.9800 .
C55_3 H55C_3 0.9800 .
C56_3 H56A_3 0.9800 .
C56_3 H56B_3 0.9800 .
C56_3 H56C_3 0.9800 .
C57_3 C58_3 1.521(11) .
C57_3 C59_3 1.525(11) .
C57_3 H57_3 1.0000 .
C58_3 H58A_3 0.9800 .
C58_3 H58B_3 0.9800 .
C58_3 H58C_3 0.9800 .
C59_3 H59A_3 0.9800 .
C59_3 H59B_3 0.9800 .
C59_3 H59C_3 0.9800 .
Si1_4 C2_4 1.831(8) .
Si1_4 C44_4 1.868(9) .
Si1_4 C47_4 1.881(9) .
Si1_4 C41_4 1.890(9) .
Si2_4 C4_4 1.840(8) .
Si2_4 C57_4 1.868(9) .
Si2_4 C51_4 1.876(9) .
Si2_4 C54_4 1.878(9) .
C1_4 C2_4 1.199(9) .
C1_4 C11_4 1.435(9) .
C3_4 C4_4 1.202(9) .
C3_4 C26_4 1.441(9) .
C11_4 C12_4 1.383(9) .
C11_4 C32_4 1.434(9) .
C12_4 N13_4 1.394(9) .
C12_4 C25_4 1.403(10) .
N13_4 C14_4 1.370(9) .
N13_4 H13_4 0.8800 .
C14_4 N15_4 1.299(9) .
C14_4 C23_4 1.443(10) .
N15_4 C16_4 1.382(9) .
C16_4 C17_4 1.397(10) .
C16_4 C21_4 1.410(10) .
C17_4 C18_4 1.344(10) .
C17_4 H17_4 0.9500 .
C18_4 F18_4 1.355(9) .
C18_4 C19_4 1.393(11) .
F19_4 C19_4 1.357(9) .
C19_4 C20_4 1.351(10) .
C20_4 C21_4 1.398(10) .
C20_4 H20_4 0.9500 .
C21_4 N22_4 1.383(9) .
N22_4 C23_4 1.297(9) .
C23_4 N24_4 1.356(9) .
N24_4 C25_4 1.386(9) .
N24_4 H24_4 0.8800 .
C25_4 C26_4 1.392(9) .
C26_4 C27_4 1.441(9) .
C27_4 C28_4 1.402(10) .
C27_4 C32_4 1.420(10) .
C28_4 C29_4 1.375(10) .
C28_4 H28_4 0.9500 .
C29_4 C30_4 1.396(10) .
C29_4 H29_4 0.9500 .
C30_4 C31_4 1.360(10) .
C30_4 H30_4 0.9500 .
C31_4 C32_4 1.410(10) .
C31_4 H31_4 0.9500 .
C41_4 C43_4 1.516(11) .
C41_4 C42_4 1.517(11) .
C41_4 H41_4 1.0000 .
C42_4 H42A_4 0.9800 .
C42_4 H42B_4 0.9800 .
C42_4 H42C_4 0.9800 .
C43_4 H43A_4 0.9800 .
C43_4 H43B_4 0.9800 .
C43_4 H43C_4 0.9800 .
C44_4 C46_4 1.522(11) .
C44_4 C45_4 1.526(11) .
C44_4 H44_4 1.0000 .
C45_4 H45A_4 0.9800 .
C45_4 H45B_4 0.9800 .
C45_4 H45C_4 0.9800 .
C46_4 H46A_4 0.9800 .
C46_4 H46B_4 0.9800 .
C46_4 H46C_4 0.9800 .
C47_4 C48_4 1.484(11) .
C47_4 C49_4 1.505(11) .
C47_4 H47_4 1.0000 .
C48_4 H48A_4 0.9800 .
C48_4 H48B_4 0.9800 .
C48_4 H48C_4 0.9800 .
C49_4 H49A_4 0.9800 .
C49_4 H49B_4 0.9800 .
C49_4 H49C_4 0.9800 .
C51_4 C52_4 1.519(10) .
C51_4 C53_4 1.523(10) .
C51_4 H51_4 1.0000 .
C52_4 H52A_4 0.9800 .
C52_4 H52B_4 0.9800 .
C52_4 H52C_4 0.9800 .
C53_4 H53A_4 0.9800 .
C53_4 H53B_4 0.9800 .
C53_4 H53C_4 0.9800 .
C54_4 C56_4 1.524(10) .
C54_4 C55_4 1.536(10) .
C54_4 H54_4 1.0000 .
C55_4 H55A_4 0.9800 .
C55_4 H55B_4 0.9800 .
C55_4 H55C_4 0.9800 .
C56_4 H56A_4 0.9800 .
C56_4 H56B_4 0.9800 .
C56_4 H56C_4 0.9800 .
C57_4 C59_4 1.475(11) .
C57_4 C58_4 1.499(11) .
C57_4 H57_4 1.0000 .
C58_4 H58A_4 0.9800 .
C58_4 H58B_4 0.9800 .
C58_4 H58C_4 0.9800 .
C59_4 H59A_4 0.9800 .
C59_4 H59B_4 0.9800 .
C59_4 H59C_4 0.9800 .
Si1_5 C2_5 1.838(8) .
Si1_5 C41_5 1.875(9) .
Si1_5 C44_5 1.876(9) .
Si1_5 C47_5 1.879(9) .
Si2_5 C4_5 1.836(8) .
Si2_5 C57_5 1.865(9) .
Si2_5 C51_5 1.871(9) .
Si2_5 C54_5 1.886(9) .
C1_5 C2_5 1.198(9) .
C1_5 C11_5 1.432(9) .
C3_5 C4_5 1.207(9) .
C3_5 C26_5 1.434(9) .
C11_5 C12_5 1.379(9) .
C11_5 C32_5 1.431(9) .
C12_5 N13_5 1.385(9) .
C12_5 C25_5 1.411(10) .
N13_5 C14_5 1.380(9) .
N13_5 H13_5 0.8800 .
C14_5 N15_5 1.296(9) .
C14_5 C23_5 1.438(10) .
N15_5 C16_5 1.385(9) .
C16_5 C17_5 1.396(10) .
C16_5 C21_5 1.411(10) .
C17_5 C18_5 1.355(10) .
C17_5 H17_5 0.9500 .
C18_5 F18_5 1.354(9) .
C18_5 C19_5 1.380(11) .
F19_5 C19_5 1.364(9) .
C19_5 C20_5 1.345(10) .
C20_5 C21_5 1.404(10) .
C20_5 H20_5 0.9500 .
C21_5 N22_5 1.375(9) .
N22_5 C23_5 1.294(9) .
C23_5 N24_5 1.365(9) .
N24_5 C25_5 1.386(9) .
N24_5 H24_5 0.8800 .
C25_5 C26_5 1.378(9) .
C26_5 C27_5 1.429(9) .
C27_5 C28_5 1.412(10) .
C27_5 C32_5 1.415(10) .
C28_5 C29_5 1.366(10) .
C28_5 H28_5 0.9500 .
C29_5 C30_5 1.390(11) .
C29_5 H29_5 0.9500 .
C30_5 C31_5 1.352(10) .
C30_5 H30_5 0.9500 .
C31_5 C32_5 1.410(10) .
C31_5 H31_5 0.9500 .
C41_5 C43_5 1.517(11) .
C41_5 C42_5 1.523(11) .
C41_5 H41_5 1.0000 .
C42_5 H42A_5 0.9800 .
C42_5 H42B_5 0.9800 .
C42_5 H42C_5 0.9800 .
C43_5 H43A_5 0.9800 .
C43_5 H43B_5 0.9800 .
C43_5 H43C_5 0.9800 .
C44_5 C46_5 1.517(11) .
C44_5 C45_5 1.519(11) .
C44_5 H44_5 1.0000 .
C45_5 H45A_5 0.9800 .
C45_5 H45B_5 0.9800 .
C45_5 H45C_5 0.9800 .
C46_5 H46A_5 0.9800 .
C46_5 H46B_5 0.9800 .
C46_5 H46C_5 0.9800 .
C47_5 C49_5 1.491(11) .
C47_5 C48_5 1.514(11) .
C47_5 H47_5 1.0000 .
C48_5 H48A_5 0.9800 .
C48_5 H48B_5 0.9800 .
C48_5 H48C_5 0.9800 .
C49_5 H49A_5 0.9800 .
C49_5 H49B_5 0.9800 .
C49_5 H49C_5 0.9800 .
C51_5 C52_5 1.513(11) .
C51_5 C53_5 1.516(11) .
C51_5 H51_5 1.0000 .
C52_5 H52A_5 0.9800 .
C52_5 H52B_5 0.9800 .
C52_5 H52C_5 0.9800 .
C53_5 H53A_5 0.9800 .
C53_5 H53B_5 0.9800 .
C53_5 H53C_5 0.9800 .
C54_5 C56_5 1.501(11) .
C54_5 C55_5 1.504(11) .
C54_5 H54_5 1.0000 .
C55_5 H55A_5 0.9800 .
C55_5 H55B_5 0.9800 .
C55_5 H55C_5 0.9800 .
C56_5 H56A_5 0.9800 .
C56_5 H56B_5 0.9800 .
C56_5 H56C_5 0.9800 .
C57_5 C58_5 1.496(11) .
C57_5 C59_5 1.515(11) .
C57_5 H57_5 1.0000 .
C58_5 H58A_5 0.9800 .
C58_5 H58B_5 0.9800 .
C58_5 H58C_5 0.9800 .
C59_5 H59A_5 0.9800 .
C59_5 H59B_5 0.9800 .
C59_5 H59C_5 0.9800 .
Si1_6 C2_6 1.836(9) .
Si1_6 C41_6 1.872(9) .
Si1_6 C44_6 1.877(9) .
Si1_6 C47_6 1.894(10) .
Si2_6 C4_6 1.842(8) .
Si2_6 C54_6 1.858(9) .
Si2_6 C57_6 1.867(9) .
Si2_6 C51_6 1.902(9) .
C1_6 C2_6 1.203(9) .
C1_6 C11_6 1.433(10) .
C3_6 C4_6 1.210(9) .
C3_6 C26_6 1.436(9) .
C11_6 C12_6 1.386(9) .
C11_6 C32_6 1.429(9) .
C12_6 N13_6 1.374(9) .
C12_6 C25_6 1.414(10) .
N13_6 C14_6 1.368(9) .
N13_6 H13_6 0.8800 .
C14_6 N15_6 1.299(9) .
C14_6 C23_6 1.432(10) .
N15_6 C16_6 1.377(9) .
C16_6 C17_6 1.404(10) .
C16_6 C21_6 1.413(10) .
C17_6 C18_6 1.351(10) .
C17_6 H17_6 0.9500 .
C18_6 F18_6 1.363(9) .
C18_6 C19_6 1.387(10) .
F19_6 C19_6 1.362(9) .
C19_6 C20_6 1.344(10) .
C20_6 C21_6 1.404(10) .
C20_6 H20_6 0.9500 .
C21_6 N22_6 1.384(9) .
N22_6 C23_6 1.296(9) .
C23_6 N24_6 1.376(9) .
N24_6 C25_6 1.396(9) .
N24_6 H24_6 0.8800 .
C25_6 C26_6 1.370(9) .
C26_6 C27_6 1.444(9) .
C27_6 C28_6 1.414(10) .
C27_6 C32_6 1.417(10) .
C28_6 C29_6 1.368(10) .
C28_6 H28_6 0.9500 .
C29_6 C30_6 1.411(11) .
C29_6 H29_6 0.9500 .
C30_6 C31_6 1.361(10) .
C30_6 H30_6 0.9500 .
C31_6 C32_6 1.411(10) .
C31_6 H31_6 0.9500 .
C41_6 C42_6 1.506(11) .
C41_6 C43_6 1.516(12) .
C41_6 H41_6 1.0000 .
C42_6 H42A_6 0.9800 .
C42_6 H42B_6 0.9800 .
C42_6 H42C_6 0.9800 .
C43_6 H43A_6 0.9800 .
C43_6 H43B_6 0.9800 .
C43_6 H43C_6 0.9800 .
C44_6 C45_6 1.496(11) .
C44_6 C46_6 1.533(11) .
C44_6 H44_6 1.0000 .
C45_6 H45A_6 0.9800 .
C45_6 H45B_6 0.9800 .
C45_6 H45C_6 0.9800 .
C46_6 H46A_6 0.9800 .
C46_6 H46B_6 0.9800 .
C46_6 H46C_6 0.9800 .
C47_6 C49_6 1.464(12) .
C47_6 C48_6 1.520(12) .
C47_6 H47_6 1.0000 .
C48_6 H48A_6 0.9800 .
C48_6 H48B_6 0.9800 .
C48_6 H48C_6 0.9800 .
C49_6 H49A_6 0.9800 .
C49_6 H49B_6 0.9800 .
C49_6 H49C_6 0.9800 .
C51_6 C52_6 1.514(11) .
C51_6 C53_6 1.528(11) .
C51_6 H51_6 1.0000 .
C52_6 H52A_6 0.9800 .
C52_6 H52B_6 0.9800 .
C52_6 H52C_6 0.9800 .
C53_6 H53A_6 0.9800 .
C53_6 H53B_6 0.9800 .
C53_6 H53C_6 0.9800 .
C54_6 C55_6 1.429(11) .
C54_6 C56_6 1.508(11) .
C54_6 H54_6 1.0000 .
C55_6 H55A_6 0.9800 .
C55_6 H55B_6 0.9800 .
C55_6 H55C_6 0.9800 .
C56_6 H56A_6 0.9800 .
C56_6 H56B_6 0.9800 .
C56_6 H56C_6 0.9800 .
C57_6 C58_6 1.503(11) .
C57_6 C59_6 1.529(11) .
C57_6 H57_6 1.0000 .
C58_6 H58A_6 0.9800 .
C58_6 H58B_6 0.9800 .
C58_6 H58C_6 0.9800 .
C59_6 H59A_6 0.9800 .
C59_6 H59B_6 0.9800 .
C59_6 H59C_6 0.9800 .

loop_
_geom_torsion_atom_site_label_1
_geom_torsion_atom_site_label_2
_geom_torsion_atom_site_label_3
_geom_torsion_atom_site_label_4
_geom_torsion
_geom_torsion_site_symmetry_1
_geom_torsion_site_symmetry_2
_geom_torsion_site_symmetry_3
_geom_torsion_site_symmetry_4
C54_1 Si2_1 C4_1 C3_1 -127(5) . . . .
C51_1 Si2_1 C4_1 C3_1 105(5) . . . .
C57_1 Si2_1 C4_1 C3_1 -13(5) . . . .
C32_1 C11_1 C12_1 N13_1 178.9(9) . . . .
C1_1 C11_1 C12_1 N13_1 -2.6(15) . . . .
C32_1 C11_1 C12_1 C25_1 -3.0(15) . . . .
C1_1 C11_1 C12_1 C25_1 175.5(9) . . . .
C11_1 C12_1 N13_1 C14_1 179.7(9) . . . .
C25_1 C12_1 N13_1 C14_1 1.6(14) . . . .
C12_1 N13_1 C14_1 N15_1 177.5(9) . . . .
C12_1 N13_1 C14_1 C23_1 -2.0(14) . . . .
N13_1 C14_1 N15_1 C16_1 178.5(8) . . . .
C23_1 C14_1 N15_1 C16_1 -2.0(14) . . . .
C14_1 N15_1 C16_1 C21_1 0.1(14) . . . .
C14_1 N15_1 C16_1 C17_1 -178.5(9) . . . .
N15_1 C16_1 C17_1 C18_1 178.2(9) . . . .
C21_1 C16_1 C17_1 C18_1 -0.4(15) . . . .
C16_1 C17_1 C18_1 F18_1 -179.4(9) . . . .
C16_1 C17_1 C18_1 C19_1 0.3(16) . . . .
C17_1 C18_1 C19_1 F19_1 -179.5(9) . . . .
F18_1 C18_1 C19_1 F19_1 0.2(15) . . . .
C17_1 C18_1 C19_1 C20_1 -0.2(17) . . . .
F18_1 C18_1 C19_1 C20_1 179.5(9) . . . .
F19_1 C19_1 C20_1 C21_1 179.5(9) . . . .
C18_1 C19_1 C20_1 C21_1 0.2(16) . . . .
N15_1 C16_1 C21_1 N22_1 2.0(15) . . . .
C17_1 C16_1 C21_1 N22_1 -179.4(9) . . . .
N15_1 C16_1 C21_1 C20_1 -178.2(9) . . . .
C17_1 C16_1 C21_1 C20_1 0.4(15) . . . .
C19_1 C20_1 C21_1 N22_1 179.5(9) . . . .
C19_1 C20_1 C21_1 C16_1 -0.3(15) . . . .
C16_1 C21_1 N22_1 C23_1 -2.0(14) . . . .
C20_1 C21_1 N22_1 C23_1 178.2(9) . . . .
C21_1 N22_1 C23_1 N24_1 -178.8(9) . . . .
C21_1 N22_1 C23_1 C14_1 0.0(14) . . . .
N15_1 C14_1 C23_1 N22_1 2.1(16) . . . .
N13_1 C14_1 C23_1 N22_1 -178.4(9) . . . .
N15_1 C14_1 C23_1 N24_1 -179.1(9) . . . .
N13_1 C14_1 C23_1 N24_1 0.4(14) . . . .
N22_1 C23_1 N24_1 C25_1 -179.6(9) . . . .
C14_1 C23_1 N24_1 C25_1 1.5(15) . . . .
C23_1 N24_1 C25_1 C26_1 179.5(9) . . . .
C23_1 N24_1 C25_1 C12_1 -1.9(14) . . . .
C11_1 C12_1 C25_1 C26_1 0.8(15) . . . .
N13_1 C12_1 C25_1 C26_1 179.0(9) . . . .
C11_1 C12_1 C25_1 N24_1 -177.8(9) . . . .
N13_1 C12_1 C25_1 N24_1 0.4(14) . . . .
N24_1 C25_1 C26_1 C27_1 -179.7(9) . . . .
C12_1 C25_1 C26_1 C27_1 1.8(15) . . . .
N24_1 C25_1 C26_1 C3_1 5.0(15) . . . .
C12_1 C25_1 C26_1 C3_1 -173.6(9) . . . .
C25_1 C26_1 C27_1 C28_1 179.9(9) . . . .
C3_1 C26_1 C27_1 C28_1 -4.9(15) . . . .
C25_1 C26_1 C27_1 C32_1 -2.0(14) . . . .
C3_1 C26_1 C27_1 C32_1 173.1(9) . . . .
C32_1 C27_1 C28_1 C29_1 1.7(15) . . . .
C26_1 C27_1 C28_1 C29_1 179.7(10) . . . .
C27_1 C28_1 C29_1 C30_1 -2.1(16) . . . .
C28_1 C29_1 C30_1 C31_1 1.9(16) . . . .
C29_1 C30_1 C31_1 C32_1 -1.5(15) . . . .
C30_1 C31_1 C32_1 C27_1 1.1(14) . . . .
C30_1 C31_1 C32_1 C11_1 -178.1(9) . . . .
C28_1 C27_1 C32_1 C31_1 -1.2(14) . . . .
C26_1 C27_1 C32_1 C31_1 -179.3(9) . . . .
C28_1 C27_1 C32_1 C11_1 178.0(9) . . . .
C26_1 C27_1 C32_1 C11_1 -0.1(14) . . . .
C12_1 C11_1 C32_1 C31_1 -178.2(9) . . . .
C1_1 C11_1 C32_1 C31_1 3.4(15) . . . .
C12_1 C11_1 C32_1 C27_1 2.6(14) . . . .
C1_1 C11_1 C32_1 C27_1 -175.8(9) . . . .
C2_1 Si1_1 C41_1 C42_1 -63.8(9) . . . .
C47_1 Si1_1 C41_1 C42_1 177.7(9) . . . .
C44_1 Si1_1 C41_1 C42_1 51.9(10) . . . .
C2_1 Si1_1 C41_1 C43_1 62.0(10) . . . .
C47_1 Si1_1 C41_1 C43_1 -56.5(10) . . . .
C44_1 Si1_1 C41_1 C43_1 177.6(8) . . . .
C2_1 Si1_1 C44_1 C46_1 -56.9(10) . . . .
C47_1 Si1_1 C44_1 C46_1 63.5(10) . . . .
C41_1 Si1_1 C44_1 C46_1 -171.3(9) . . . .
C2_1 Si1_1 C44_1 C45_1 176.9(9) . . . .
C47_1 Si1_1 C44_1 C45_1 -62.7(10) . . . .
C41_1 Si1_1 C44_1 C45_1 62.4(10) . . . .
C2_1 Si1_1 C47_1 C48_1 1.9(18) . . . .
C44_1 Si1_1 C47_1 C48_1 -117.2(16) . . . .
C41_1 Si1_1 C47_1 C48_1 118.0(16) . . . .
C2_1 Si1_1 C47_1 C49_1 -159.6(11) . . . .
C44_1 Si1_1 C47_1 C49_1 81.3(13) . . . .
C41_1 Si1_1 C47_1 C49_1 -43.5(13) . . . .
C4_1 Si2_1 C51_1 C52_1 60.9(15) . . . .
C54_1 Si2_1 C51_1 C52_1 -63.8(15) . . . .
C57_1 Si2_1 C51_1 C52_1 175.7(14) . . . .
C4_1 Si2_1 C51_1 C53_1 -61.5(15) . . . .
C54_1 Si2_1 C51_1 C53_1 173.8(13) . . . .
C57_1 Si2_1 C51_1 C53_1 53.3(15) . . . .
C4_1 Si2_1 C54_1 C55_1 -55.4(13) . . . .
C51_1 Si2_1 C54_1 C55_1 69.9(13) . . . .
C57_1 Si2_1 C54_1 C55_1 -168.5(11) . . . .
C4_1 Si2_1 C54_1 C56_1 175.2(12) . . . .
C51_1 Si2_1 C54_1 C56_1 -59.5(14) . . . .
C57_1 Si2_1 C54_1 C56_1 62.2(13) . . . .
C1_2 C11_2 C12_2 N13_2 -3.7(15) . . . .
C32_2 C11_2 C12_2 N13_2 179.6(9) . . . .
C1_2 C11_2 C12_2 C25_2 172.6(9) . . . .
C32_2 C11_2 C12_2 C25_2 -4.1(15) . . . .
C11_2 C12_2 N13_2 C14_2 177.9(9) . . . .
C25_2 C12_2 N13_2 C14_2 1.5(14) . . . .
C12_2 N13_2 C14_2 N15_2 179.5(9) . . . .
C12_2 N13_2 C14_2 C23_2 -0.8(14) . . . .
N13_2 C14_2 N15_2 C16_2 179.1(9) . . . .
C23_2 C14_2 N15_2 C16_2 -0.6(15) . . . .
C14_2 N15_2 C16_2 C21_2 1.9(15) . . . .
C14_2 N15_2 C16_2 C17_2 -178.3(10) . . . .
N15_2 C16_2 C17_2 C18_2 179.5(10) . . . .
C21_2 C16_2 C17_2 C18_2 -0.7(16) . . . .
C16_2 C17_2 C18_2 F18_2 -179.7(9) . . . .
C16_2 C17_2 C18_2 C19_2 0.8(17) . . . .
C17_2 C18_2 C19_2 C20_2 -0.7(18) . . . .
F18_2 C18_2 C19_2 C20_2 179.8(10) . . . .
C17_2 C18_2 C19_2 F19_2 -179.6(10) . . . .
F18_2 C18_2 C19_2 F19_2 0.9(16) . . . .
F19_2 C19_2 C20_2 C21_2 179.3(9) . . . .
C18_2 C19_2 C20_2 C21_2 0.5(17) . . . .
C19_2 C20_2 C21_2 N22_2 -178.9(9) . . . .
C19_2 C20_2 C21_2 C16_2 -0.3(16) . . . .
N15_2 C16_2 C21_2 N22_2 -1.3(16) . . . .
C17_2 C16_2 C21_2 N22_2 179.0(9) . . . .
N15_2 C16_2 C21_2 C20_2 -179.8(9) . . . .
C17_2 C16_2 C21_2 C20_2 0.5(16) . . . .
C20_2 C21_2 N22_2 C23_2 177.7(9) . . . .
C16_2 C21_2 N22_2 C23_2 -0.8(14) . . . .
C21_2 N22_2 C23_2 N24_2 -177.7(9) . . . .
C21_2 N22_2 C23_2 C14_2 2.2(14) . . . .
N15_2 C14_2 C23_2 N22_2 -1.6(16) . . . .
N13_2 C14_2 C23_2 N22_2 178.7(9) . . . .
N15_2 C14_2 C23_2 N24_2 178.4(9) . . . .
N13_2 C14_2 C23_2 N24_2 -1.3(14) . . . .
N22_2 C23_2 N24_2 C25_2 -177.2(9) . . . .
C14_2 C23_2 N24_2 C25_2 2.8(14) . . . .
C23_2 N24_2 C25_2 C26_2 -178.7(9) . . . .
C23_2 N24_2 C25_2 C12_2 -2.1(14) . . . .
C11_2 C12_2 C25_2 C26_2 0.2(15) . . . .
N13_2 C12_2 C25_2 C26_2 176.6(9) . . . .
C11_2 C12_2 C25_2 N24_2 -176.6(9) . . . .
N13_2 C12_2 C25_2 N24_2 -0.1(14) . . . .
N24_2 C25_2 C26_2 C3_2 4.7(14) . . . .
C12_2 C25_2 C26_2 C3_2 -171.9(9) . . . .
N24_2 C25_2 C26_2 C27_2 -178.7(9) . . . .
C12_2 C25_2 C26_2 C27_2 4.7(14) . . . .
C25_2 C26_2 C27_2 C28_2 178.0(9) . . . .
C3_2 C26_2 C27_2 C28_2 -5.6(15) . . . .
C25_2 C26_2 C27_2 C32_2 -5.6(14) . . . .
C3_2 C26_2 C27_2 C32_2 170.8(9) . . . .
C32_2 C27_2 C28_2 C29_2 2.3(15) . . . .
C26_2 C27_2 C28_2 C29_2 178.7(9) . . . .
C27_2 C28_2 C29_2 C30_2 -1.5(16) . . . .
C28_2 C29_2 C30_2 C31_2 0.1(17) . . . .
C29_2 C30_2 C31_2 C32_2 0.5(17) . . . .
C30_2 C31_2 C32_2 C27_2 0.3(15) . . . .
C30_2 C31_2 C32_2 C11_2 -179.6(10) . . . .
C28_2 C27_2 C32_2 C31_2 -1.7(15) . . . .
C26_2 C27_2 C32_2 C31_2 -178.2(9) . . . .
C28_2 C27_2 C32_2 C11_2 178.2(9) . . . .
C26_2 C27_2 C32_2 C11_2 1.7(14) . . . .
C12_2 C11_2 C32_2 C31_2 -177.0(9) . . . .
C1_2 C11_2 C32_2 C31_2 6.4(16) . . . .
C12_2 C11_2 C32_2 C27_2 3.1(15) . . . .
C1_2 C11_2 C32_2 C27_2 -173.5(9) . . . .
C2_2 Si1_2 C41_2 C42_2 -61.4(9) . . . .
C44_2 Si1_2 C41_2 C42_2 55.8(10) . . . .
C47_2 Si1_2 C41_2 C42_2 -175.6(9) . . . .
C2_2 Si1_2 C41_2 C43_2 64.8(10) . . . .
C44_2 Si1_2 C41_2 C43_2 -178.0(9) . . . .
C47_2 Si1_2 C41_2 C43_2 -49.4(11) . . . .
C2_2 Si1_2 C44_2 C45_2 172.6(10) . . . .
C41_2 Si1_2 C44_2 C45_2 55.9(12) . . . .
C47_2 Si1_2 C44_2 C45_2 -69.8(12) . . . .
C2_2 Si1_2 C44_2 C46_2 -56.1(11) . . . .
C41_2 Si1_2 C44_2 C46_2 -172.8(10) . . . .
C47_2 Si1_2 C44_2 C46_2 61.5(11) . . . .
C2_2 Si1_2 C47_2 C49_2 44.0(15) . . . .
C41_2 Si1_2 C47_2 C49_2 159.1(12) . . . .
C44_2 Si1_2 C47_2 C49_2 -74.8(14) . . . .
C2_2 Si1_2 C47_2 C48_2 -175.1(12) . . . .
C41_2 Si1_2 C47_2 C48_2 -60.0(14) . . . .
C44_2 Si1_2 C47_2 C48_2 66.1(14) . . . .
C4_2 Si2_2 C51_2 C52_2 75.7(9) . . . .
C57_2 Si2_2 C51_2 C52_2 -168.3(9) . . . .
C54_2 Si2_2 C51_2 C52_2 -40.6(10) . . . .
C4_2 Si2_2 C51_2 C53_2 -49.4(9) . . . .
C57_2 Si2_2 C51_2 C53_2 66.7(10) . . . .
C54_2 Si2_2 C51_2 C53_2 -165.6(8) . . . .
C4_2 Si2_2 C54_2 C56_2 55.3(11) . . . .
C57_2 Si2_2 C54_2 C56_2 -63.5(11) . . . .
C51_2 Si2_2 C54_2 C56_2 170.9(9) . . . .
C4_2 Si2_2 C54_2 C55_2 -177.6(9) . . . .
C57_2 Si2_2 C54_2 C55_2 63.5(10) . . . .
C51_2 Si2_2 C54_2 C55_2 -62.0(10) . . . .
C4_2 Si2_2 C57_2 C58_2 -8.5(16) . . . .
C54_2 Si2_2 C57_2 C58_2 110.0(14) . . . .
C51_2 Si2_2 C57_2 C58_2 -123.5(13) . . . .
C4_2 Si2_2 C57_2 C59_2 163.5(12) . . . .
C54_2 Si2_2 C57_2 C59_2 -77.9(14) . . . .
C51_2 Si2_2 C57_2 C59_2 48.5(15) . . . .
C1_3 C11_3 C12_3 N13_3 7.3(15) . . . .
C32_3 C11_3 C12_3 N13_3 179.1(9) . . . .
C1_3 C11_3 C12_3 C25_3 -171.2(9) . . . .
C32_3 C11_3 C12_3 C25_3 0.6(15) . . . .
C11_3 C12_3 N13_3 C14_3 -179.1(9) . . . .
C25_3 C12_3 N13_3 C14_3 -0.6(14) . . . .
C12_3 N13_3 C14_3 N15_3 -179.3(9) . . . .
C12_3 N13_3 C14_3 C23_3 0.3(14) . . . .
N13_3 C14_3 N15_3 C16_3 -179.7(9) . . . .
C23_3 C14_3 N15_3 C16_3 0.8(14) . . . .
C14_3 N15_3 C16_3 C17_3 179.7(10) . . . .
C14_3 N15_3 C16_3 C21_3 -1.8(14) . . . .
N15_3 C16_3 C17_3 C18_3 -179.3(10) . . . .
C21_3 C16_3 C17_3 C18_3 2.2(16) . . . .
C16_3 C17_3 C18_3 F18_3 178.6(9) . . . .
C16_3 C17_3 C18_3 C19_3 -1.0(17) . . . .
C17_3 C18_3 C19_3 C20_3 -0.6(18) . . . .
F18_3 C18_3 C19_3 C20_3 179.7(10) . . . .
C17_3 C18_3 C19_3 F19_3 -179.5(10) . . . .
F18_3 C18_3 C19_3 F19_3 0.9(16) . . . .
F19_3 C19_3 C20_3 C21_3 179.9(9) . . . .
C18_3 C19_3 C20_3 C21_3 1.1(17) . . . .
C19_3 C20_3 C21_3 N22_3 179.2(9) . . . .
C19_3 C20_3 C21_3 C16_3 0.1(15) . . . .
N15_3 C16_3 C21_3 N22_3 0.6(15) . . . .
C17_3 C16_3 C21_3 N22_3 179.1(9) . . . .
N15_3 C16_3 C21_3 C20_3 179.8(9) . . . .
C17_3 C16_3 C21_3 C20_3 -1.7(15) . . . .
C20_3 C21_3 N22_3 C23_3 -177.6(9) . . . .
C16_3 C21_3 N22_3 C23_3 1.6(14) . . . .
C21_3 N22_3 C23_3 N24_3 178.6(8) . . . .
C21_3 N22_3 C23_3 C14_3 -2.7(14) . . . .
N15_3 C14_3 C23_3 N22_3 1.6(16) . . . .
N13_3 C14_3 C23_3 N22_3 -178.0(9) . . . .
N15_3 C14_3 C23_3 N24_3 -179.7(9) . . . .
N13_3 C14_3 C23_3 N24_3 0.7(13) . . . .
N22_3 C23_3 N24_3 C25_3 177.2(9) . . . .
C14_3 C23_3 N24_3 C25_3 -1.6(14) . . . .
C23_3 N24_3 C25_3 C26_3 178.8(9) . . . .
C23_3 N24_3 C25_3 C12_3 1.3(14) . . . .
C11_3 C12_3 C25_3 C26_3 0.9(15) . . . .
N13_3 C12_3 C25_3 C26_3 -177.6(9) . . . .
C11_3 C12_3 C25_3 N24_3 178.3(9) . . . .
N13_3 C12_3 C25_3 N24_3 -0.2(14) . . . .
N24_3 C25_3 C26_3 C3_3 -5.1(14) . . . .
C12_3 C25_3 C26_3 C3_3 172.3(9) . . . .
N24_3 C25_3 C26_3 C27_3 179.8(9) . . . .
C12_3 C25_3 C26_3 C27_3 -2.8(15) . . . .
C25_3 C26_3 C27_3 C32_3 3.3(15) . . . .
C3_3 C26_3 C27_3 C32_3 -171.7(9) . . . .
C25_3 C26_3 C27_3 C28_3 -178.3(9) . . . .
C3_3 C26_3 C27_3 C28_3 6.7(15) . . . .
C32_3 C27_3 C28_3 C29_3 0.0(15) . . . .
C26_3 C27_3 C28_3 C29_3 -178.4(10) . . . .
C27_3 C28_3 C29_3 C30_3 0.0(16) . . . .
C28_3 C29_3 C30_3 C31_3 0.2(18) . . . .
C29_3 C30_3 C31_3 C32_3 -0.3(18) . . . .
C28_3 C27_3 C32_3 C31_3 -0.2(15) . . . .
C26_3 C27_3 C32_3 C31_3 178.3(9) . . . .
C28_3 C27_3 C32_3 C11_3 179.7(9) . . . .
C26_3 C27_3 C32_3 C11_3 -1.9(15) . . . .
C30_3 C31_3 C32_3 C27_3 0.3(16) . . . .
C30_3 C31_3 C32_3 C11_3 -179.5(10) . . . .
C12_3 C11_3 C32_3 C27_3 -0.1(15) . . . .
C1_3 C11_3 C32_3 C27_3 171.5(10) . . . .
C12_3 C11_3 C32_3 C31_3 179.8(10) . . . .
C1_3 C11_3 C32_3 C31_3 -8.6(16) . . . .
C2_3 Si1_3 C41_3 C43_3 -61.0(9) . . . .
C47_3 Si1_3 C41_3 C43_3 57.0(10) . . . .
C44_3 Si1_3 C41_3 C43_3 -177.5(8) . . . .
C2_3 Si1_3 C41_3 C42_3 64.7(9) . . . .
C47_3 Si1_3 C41_3 C42_3 -177.4(8) . . . .
C44_3 Si1_3 C41_3 C42_3 -51.9(9) . . . .
C2_3 Si1_3 C44_3 C46_3 62.1(9) . . . .
C47_3 Si1_3 C44_3 C46_3 -57.6(10) . . . .
C41_3 Si1_3 C44_3 C46_3 178.2(8) . . . .
C2_3 Si1_3 C44_3 C45_3 -171.5(8) . . . .
C47_3 Si1_3 C44_3 C45_3 68.8(10) . . . .
C41_3 Si1_3 C44_3 C45_3 -55.5(10) . . . .
C2_3 Si1_3 C47_3 C48_3 -1.5(18) . . . .
C44_3 Si1_3 C47_3 C48_3 117.4(16) . . . .
C41_3 Si1_3 C47_3 C48_3 -118.2(16) . . . .
C2_3 Si1_3 C47_3 C49_3 171.5(13) . . . .
C44_3 Si1_3 C47_3 C49_3 -69.5(15) . . . .
C41_3 Si1_3 C47_3 C49_3 54.9(15) . . . .
C4_3 Si2_3 C51_3 C52_3 41.2(12) . . . .
C54_3 Si2_3 C51_3 C52_3 -76.7(11) . . . .
C57_3 Si2_3 C51_3 C52_3 156.4(10) . . . .
C4_3 Si2_3 C51_3 C53_3 -179.0(11) . . . .
C54_3 Si2_3 C51_3 C53_3 63.1(12) . . . .
C57_3 Si2_3 C51_3 C53_3 -63.8(12) . . . .
C4_3 Si2_3 C54_3 C55_3 -58.6(10) . . . .
C51_3 Si2_3 C54_3 C55_3 59.2(11) . . . .
C57_3 Si2_3 C54_3 C55_3 -173.9(9) . . . .
C4_3 Si2_3 C54_3 C56_3 171.3(10) . . . .
C51_3 Si2_3 C54_3 C56_3 -70.8(11) . . . .
C57_3 Si2_3 C54_3 C56_3 56.0(11) . . . .
C4_3 Si2_3 C57_3 C58_3 -67.1(9) . . . .
C51_3 Si2_3 C57_3 C58_3 177.8(9) . . . .
C54_3 Si2_3 C57_3 C58_3 48.1(10) . . . .
C4_3 Si2_3 C57_3 C59_3 55.7(10) . . . .
C51_3 Si2_3 C57_3 C59_3 -59.4(10) . . . .
C54_3 Si2_3 C57_3 C59_3 170.9(8) . . . .
C32_4 C11_4 C12_4 N13_4 -179.2(9) . . . .
C1_4 C11_4 C12_4 N13_4 4.0(14) . . . .
C32_4 C11_4 C12_4 C25_4 1.2(15) . . . .
C1_4 C11_4 C12_4 C25_4 -175.6(9) . . . .
C11_4 C12_4 N13_4 C14_4 -179.7(9) . . . .
C25_4 C12_4 N13_4 C14_4 0.0(14) . . . .
C12_4 N13_4 C14_4 N15_4 -178.3(9) . . . .
C12_4 N13_4 C14_4 C23_4 1.8(14) . . . .
N13_4 C14_4 N15_4 C16_4 -178.4(8) . . . .
C23_4 C14_4 N15_4 C16_4 1.5(14) . . . .
C14_4 N15_4 C16_4 C17_4 178.8(9) . . . .
C14_4 N15_4 C16_4 C21_4 -0.7(14) . . . .
N15_4 C16_4 C17_4 C18_4 -178.2(9) . . . .
C21_4 C16_4 C17_4 C18_4 1.3(15) . . . .
C16_4 C17_4 C18_4 F18_4 180.0(9) . . . .
C16_4 C17_4 C18_4 C19_4 -1.5(16) . . . .
C17_4 C18_4 C19_4 C20_4 0.4(17) . . . .
F18_4 C18_4 C19_4 C20_4 179.0(9) . . . .
C17_4 C18_4 C19_4 F19_4 -178.1(9) . . . .
F18_4 C18_4 C19_4 F19_4 0.6(15) . . . .
F19_4 C19_4 C20_4 C21_4 179.3(9) . . . .
C18_4 C19_4 C20_4 C21_4 0.8(17) . . . .
C19_4 C20_4 C21_4 N22_4 179.1(10) . . . .
C19_4 C20_4 C21_4 C16_4 -1.0(16) . . . .
N15_4 C16_4 C21_4 N22_4 -0.7(16) . . . .
C17_4 C16_4 C21_4 N22_4 179.8(9) . . . .
N15_4 C16_4 C21_4 C20_4 179.4(9) . . . .
C17_4 C16_4 C21_4 C20_4 -0.1(15) . . . .
C20_4 C21_4 N22_4 C23_4 -178.8(9) . . . .
C16_4 C21_4 N22_4 C23_4 1.3(14) . . . .
C21_4 N22_4 C23_4 N24_4 178.8(9) . . . .
C21_4 N22_4 C23_4 C14_4 -0.5(14) . . . .
N15_4 C14_4 C23_4 N22_4 -0.9(16) . . . .
N13_4 C14_4 C23_4 N22_4 178.9(9) . . . .
N15_4 C14_4 C23_4 N24_4 179.7(9) . . . .
N13_4 C14_4 C23_4 N24_4 -0.5(13) . . . .
N22_4 C23_4 N24_4 C25_4 177.8(9) . . . .
C14_4 C23_4 N24_4 C25_4 -2.8(14) . . . .
C23_4 N24_4 C25_4 C26_4 178.3(9) . . . .
C23_4 N24_4 C25_4 C12_4 4.6(14) . . . .
C11_4 C12_4 C25_4 N24_4 176.6(9) . . . .
N13_4 C12_4 C25_4 N24_4 -3.0(13) . . . .
C11_4 C12_4 C25_4 C26_4 2.7(15) . . . .
N13_4 C12_4 C25_4 C26_4 -176.9(9) . . . .
N24_4 C25_4 C26_4 C3_4 -0.3(14) . . . .
C12_4 C25_4 C26_4 C3_4 173.3(9) . . . .
N24_4 C25_4 C26_4 C27_4 -178.5(9) . . . .
C12_4 C25_4 C26_4 C27_4 -4.9(15) . . . .
C25_4 C26_4 C27_4 C28_4 -178.0(9) . . . .
C3_4 C26_4 C27_4 C28_4 3.9(16) . . . .
C25_4 C26_4 C27_4 C32_4 3.2(15) . . . .
C3_4 C26_4 C27_4 C32_4 -174.9(9) . . . .
C32_4 C27_4 C28_4 C29_4 0.2(16) . . . .
C26_4 C27_4 C28_4 C29_4 -178.6(10) . . . .
C27_4 C28_4 C29_4 C30_4 -0.5(17) . . . .
C28_4 C29_4 C30_4 C31_4 0.7(17) . . . .
C29_4 C30_4 C31_4 C32_4 -0.5(16) . . . .
C30_4 C31_4 C32_4 C27_4 0.2(15) . . . .
C30_4 C31_4 C32_4 C11_4 178.2(9) . . . .
C28_4 C27_4 C32_4 C31_4 0.0(14) . . . .
C26_4 C27_4 C32_4 C31_4 178.8(9) . . . .
C28_4 C27_4 C32_4 C11_4 -178.2(9) . . . .
C26_4 C27_4 C32_4 C11_4 0.7(14) . . . .
C12_4 C11_4 C32_4 C31_4 179.1(9) . . . .
C1_4 C11_4 C32_4 C31_4 -4.1(15) . . . .
C12_4 C11_4 C32_4 C27_4 -2.8(14) . . . .
C1_4 C11_4 C32_4 C27_4 173.9(9) . . . .
C2_4 Si1_4 C41_4 C43_4 -58.9(11) . . . .
C44_4 Si1_4 C41_4 C43_4 -174.5(9) . . . .
C47_4 Si1_4 C41_4 C43_4 55.5(11) . . . .
C2_4 Si1_4 C41_4 C42_4 66.7(10) . . . .
C44_4 Si1_4 C41_4 C42_4 -48.9(11) . . . .
C47_4 Si1_4 C41_4 C42_4 -178.9(9) . . . .
C2_4 Si1_4 C44_4 C46_4 61.2(10) . . . .
C47_4 Si1_4 C44_4 C46_4 -56.7(10) . . . .
C41_4 Si1_4 C44_4 C46_4 175.9(9) . . . .
C2_4 Si1_4 C44_4 C45_4 -169.6(10) . . . .
C47_4 Si1_4 C44_4 C45_4 72.5(11) . . . .
C41_4 Si1_4 C44_4 C45_4 -54.9(11) . . . .
C2_4 Si1_4 C47_4 C48_4 176.1(11) . . . .
C44_4 Si1_4 C47_4 C48_4 -65.2(12) . . . .
C41_4 Si1_4 C47_4 C48_4 61.7(13) . . . .
C2_4 Si1_4 C47_4 C49_4 -44.0(12) . . . .
C44_4 Si1_4 C47_4 C49_4 74.6(11) . . . .
C41_4 Si1_4 C47_4 C49_4 -158.4(10) . . . .
C4_4 Si2_4 C51_4 C52_4 55.5(9) . . . .
C57_4 Si2_4 C51_4 C52_4 -62.2(10) . . . .
C54_4 Si2_4 C51_4 C52_4 174.0(8) . . . .
C4_4 Si2_4 C51_4 C53_4 -69.3(9) . . . .
C57_4 Si2_4 C51_4 C53_4 173.0(8) . . . .
C54_4 Si2_4 C51_4 C53_4 49.1(9) . . . .
C4_4 Si2_4 C54_4 C56_4 -66.1(9) . . . .
C57_4 Si2_4 C54_4 C56_4 50.4(9) . . . .
C51_4 Si2_4 C54_4 C56_4 176.6(8) . . . .
C4_4 Si2_4 C54_4 C55_4 166.0(8) . . . .
C57_4 Si2_4 C54_4 C55_4 -77.5(9) . . . .
C51_4 Si2_4 C54_4 C55_4 48.7(9) . . . .
C4_4 Si2_4 C57_4 C59_4 -31.3(14) . . . .
C51_4 Si2_4 C57_4 C59_4 86.5(13) . . . .
C54_4 Si2_4 C57_4 C59_4 -149.2(12) . . . .
C4_4 Si2_4 C57_4 C58_4 -173.3(11) . . . .
C51_4 Si2_4 C57_4 C58_4 -55.5(13) . . . .
C54_4 Si2_4 C57_4 C58_4 68.7(13) . . . .
C57_5 Si2_5 C4_5 C3_5 -137(5) . . . .
C51_5 Si2_5 C4_5 C3_5 104(5) . . . .
C54_5 Si2_5 C4_5 C3_5 -13(5) . . . .
C32_5 C11_5 C12_5 N13_5 179.2(9) . . . .
C1_5 C11_5 C12_5 N13_5 -5.2(14) . . . .
C32_5 C11_5 C12_5 C25_5 -3.3(14) . . . .
C1_5 C11_5 C12_5 C25_5 172.3(9) . . . .
C11_5 C12_5 N13_5 C14_5 177.5(9) . . . .
C25_5 C12_5 N13_5 C14_5 0.1(14) . . . .
C12_5 N13_5 C14_5 N15_5 179.1(9) . . . .
C12_5 N13_5 C14_5 C23_5 -0.3(14) . . . .
N13_5 C14_5 N15_5 C16_5 179.0(8) . . . .
C23_5 C14_5 N15_5 C16_5 -1.6(14) . . . .
C14_5 N15_5 C16_5 C17_5 -178.1(9) . . . .
C14_5 N15_5 C16_5 C21_5 1.7(14) . . . .
N15_5 C16_5 C17_5 C18_5 178.5(9) . . . .
C21_5 C16_5 C17_5 C18_5 -1.2(15) . . . .
C16_5 C17_5 C18_5 F18_5 -179.9(9) . . . .
C16_5 C17_5 C18_5 C19_5 1.5(17) . . . .
F18_5 C18_5 C19_5 C20_5 179.3(10) . . . .
C17_5 C18_5 C19_5 C20_5 -2.1(18) . . . .
F18_5 C18_5 C19_5 F19_5 1.4(16) . . . .
C17_5 C18_5 C19_5 F19_5 -179.9(9) . . . .
F19_5 C19_5 C20_5 C21_5 -179.8(9) . . . .
C18_5 C19_5 C20_5 C21_5 2.3(18) . . . .
C19_5 C20_5 C21_5 N22_5 -179.9(10) . . . .
C19_5 C20_5 C21_5 C16_5 -2.0(16) . . . .
N15_5 C16_5 C21_5 N22_5 -0.4(15) . . . .
C17_5 C16_5 C21_5 N22_5 179.3(9) . . . .
N15_5 C16_5 C21_5 C20_5 -178.2(9) . . . .
C17_5 C16_5 C21_5 C20_5 1.5(15) . . . .
C20_5 C21_5 N22_5 C23_5 176.9(10) . . . .
C16_5 C21_5 N22_5 C23_5 -1.0(14) . . . .
C21_5 N22_5 C23_5 N24_5 -179.9(9) . . . .
C21_5 N22_5 C23_5 C14_5 1.1(15) . . . .
N15_5 C14_5 C23_5 N22_5 0.3(16) . . . .
N13_5 C14_5 C23_5 N22_5 179.7(9) . . . .
N15_5 C14_5 C23_5 N24_5 -178.8(9) . . . .
N13_5 C14_5 C23_5 N24_5 0.6(14) . . . .
N22_5 C23_5 N24_5 C25_5 -179.8(9) . . . .
C14_5 C23_5 N24_5 C25_5 -0.7(15) . . . .
C23_5 N24_5 C25_5 C26_5 -178.3(9) . . . .
C23_5 N24_5 C25_5 C12_5 0.4(14) . . . .
C11_5 C12_5 C25_5 C26_5 1.1(14) . . . .
N13_5 C12_5 C25_5 C26_5 178.7(9) . . . .
C11_5 C12_5 C25_5 N24_5 -177.6(9) . . . .
N13_5 C12_5 C25_5 N24_5 -0.1(13) . . . .
N24_5 C25_5 C26_5 C27_5 -178.9(9) . . . .
C12_5 C25_5 C26_5 C27_5 2.4(15) . . . .
N24_5 C25_5 C26_5 C3_5 6.0(14) . . . .
C12_5 C25_5 C26_5 C3_5 -172.7(9) . . . .
C25_5 C26_5 C27_5 C28_5 178.7(9) . . . .
C3_5 C26_5 C27_5 C28_5 -6.6(16) . . . .
C25_5 C26_5 C27_5 C32_5 -3.6(14) . . . .
C3_5 C26_5 C27_5 C32_5 171.1(9) . . . .
C32_5 C27_5 C28_5 C29_5 1.3(15) . . . .
C26_5 C27_5 C28_5 C29_5 179.0(10) . . . .
C27_5 C28_5 C29_5 C30_5 0.0(17) . . . .
C28_5 C29_5 C30_5 C31_5 0.4(17) . . . .
C29_5 C30_5 C31_5 C32_5 -2.2(16) . . . .
C30_5 C31_5 C32_5 C27_5 3.5(15) . . . .
C30_5 C31_5 C32_5 C11_5 -178.8(9) . . . .
C28_5 C27_5 C32_5 C31_5 -3.0(14) . . . .
C26_5 C27_5 C32_5 C31_5 179.2(9) . . . .
C28_5 C27_5 C32_5 C11_5 179.2(9) . . . .
C26_5 C27_5 C32_5 C11_5 1.4(14) . . . .
C12_5 C11_5 C32_5 C31_5 -175.6(9) . . . .
C1_5 C11_5 C32_5 C31_5 9.0(15) . . . .
C12_5 C11_5 C32_5 C27_5 2.0(14) . . . .
C1_5 C11_5 C32_5 C27_5 -173.4(9) . . . .
C2_5 Si1_5 C41_5 C43_5 52.8(10) . . . .
C44_5 Si1_5 C41_5 C43_5 170.1(9) . . . .
C47_5 Si1_5 C41_5 C43_5 -64.9(10) . . . .
C2_5 Si1_5 C41_5 C42_5 -70.5(9) . . . .
C44_5 Si1_5 C41_5 C42_5 46.8(10) . . . .
C47_5 Si1_5 C41_5 C42_5 171.7(8) . . . .
C2_5 Si1_5 C44_5 C46_5 -55.3(10) . . . .
C41_5 Si1_5 C44_5 C46_5 -172.2(9) . . . .
C47_5 Si1_5 C44_5 C46_5 61.9(10) . . . .
C2_5 Si1_5 C44_5 C45_5 177.6(10) . . . .
C41_5 Si1_5 C44_5 C45_5 60.7(11) . . . .
C47_5 Si1_5 C44_5 C45_5 -65.1(11) . . . .
C2_5 Si1_5 C47_5 C49_5 -25.7(12) . . . .
C41_5 Si1_5 C47_5 C49_5 91.4(11) . . . .
C44_5 Si1_5 C47_5 C49_5 -142.8(11) . . . .
C2_5 Si1_5 C47_5 C48_5 -157.7(10) . . . .
C41_5 Si1_5 C47_5 C48_5 -40.6(12) . . . .
C44_5 Si1_5 C47_5 C48_5 85.2(11) . . . .
C4_5 Si2_5 C51_5 C52_5 -62.8(10) . . . .
C57_5 Si2_5 C51_5 C52_5 179.0(9) . . . .
C54_5 Si2_5 C51_5 C52_5 51.2(11) . . . .
C4_5 Si2_5 C51_5 C53_5 63.1(10) . . . .
C57_5 Si2_5 C51_5 C53_5 -55.1(10) . . . .
C54_5 Si2_5 C51_5 C53_5 177.1(9) . . . .
C4_5 Si2_5 C54_5 C56_5 169.9(10) . . . .
C57_5 Si2_5 C54_5 C56_5 -70.4(11) . . . .
C51_5 Si2_5 C54_5 C56_5 54.3(11) . . . .
C4_5 Si2_5 C54_5 C55_5 -57.7(10) . . . .
C57_5 Si2_5 C54_5 C55_5 61.9(10) . . . .
C51_5 Si2_5 C54_5 C55_5 -173.3(9) . . . .
C4_5 Si2_5 C57_5 C58_5 43.4(11) . . . .
C51_5 Si2_5 C57_5 C58_5 161.2(10) . . . .
C54_5 Si2_5 C57_5 C58_5 -74.3(11) . . . .
C4_5 Si2_5 C57_5 C59_5 175.4(10) . . . .
C51_5 Si2_5 C57_5 C59_5 -66.8(12) . . . .
C54_5 Si2_5 C57_5 C59_5 57.6(12) . . . .
C41_6 Si1_6 C2_6 C1_6 -106(5) . . . .
C44_6 Si1_6 C2_6 C1_6 128(5) . . . .
C47_6 Si1_6 C2_6 C1_6 14(5) . . . .
C32_6 C11_6 C12_6 N13_6 179.4(9) . . . .
C1_6 C11_6 C12_6 N13_6 -4.1(14) . . . .
C32_6 C11_6 C12_6 C25_6 -4.7(15) . . . .
C1_6 C11_6 C12_6 C25_6 171.9(9) . . . .
C11_6 C12_6 N13_6 C14_6 178.2(9) . . . .
C25_6 C12_6 N13_6 C14_6 2.3(14) . . . .
C12_6 N13_6 C14_6 N15_6 179.0(9) . . . .
C12_6 N13_6 C14_6 C23_6 -1.7(14) . . . .
N13_6 C14_6 N15_6 C16_6 178.8(8) . . . .
C23_6 C14_6 N15_6 C16_6 -0.6(14) . . . .
C14_6 N15_6 C16_6 C17_6 -178.6(9) . . . .
C14_6 N15_6 C16_6 C21_6 1.5(14) . . . .
N15_6 C16_6 C17_6 C18_6 -180.0(9) . . . .
C21_6 C16_6 C17_6 C18_6 -0.1(15) . . . .
C16_6 C17_6 C18_6 F18_6 -179.7(9) . . . .
C16_6 C17_6 C18_6 C19_6 1.5(16) . . . .
C17_6 C18_6 C19_6 C20_6 -1.3(17) . . . .
F18_6 C18_6 C19_6 C20_6 179.8(9) . . . .
C17_6 C18_6 C19_6 F19_6 -179.9(9) . . . .
F18_6 C18_6 C19_6 F19_6 1.2(14) . . . .
F19_6 C19_6 C20_6 C21_6 178.3(9) . . . .
C18_6 C19_6 C20_6 C21_6 -0.3(16) . . . .
C19_6 C20_6 C21_6 N22_6 -179.6(9) . . . .
C19_6 C20_6 C21_6 C16_6 1.6(15) . . . .
N15_6 C16_6 C21_6 N22_6 -0.3(15) . . . .
C17_6 C16_6 C21_6 N22_6 179.9(9) . . . .
N15_6 C16_6 C21_6 C20_6 178.4(9) . . . .
C17_6 C16_6 C21_6 C20_6 -1.4(15) . . . .
C20_6 C21_6 N22_6 C23_6 179.3(9) . . . .
C16_6 C21_6 N22_6 C23_6 -2.1(14) . . . .
C21_6 N22_6 C23_6 N24_6 -178.0(8) . . . .
C21_6 N22_6 C23_6 C14_6 3.1(14) . . . .
N15_6 C14_6 C23_6 N22_6 -1.9(15) . . . .
N13_6 C14_6 C23_6 N22_6 178.8(9) . . . .
N15_6 C14_6 C23_6 N24_6 179.1(9) . . . .
N13_6 C14_6 C23_6 N24_6 -0.2(13) . . . .
N22_6 C23_6 N24_6 C25_6 -177.6(9) . . . .
C14_6 C23_6 N24_6 C25_6 1.4(14) . . . .
C23_6 N24_6 C25_6 C26_6 -178.8(9) . . . .
C23_6 N24_6 C25_6 C12_6 -0.8(14) . . . .
N13_6 C12_6 C25_6 C26_6 177.0(9) . . . .
C11_6 C12_6 C25_6 C26_6 1.0(14) . . . .
N13_6 C12_6 C25_6 N24_6 -1.0(13) . . . .
C11_6 C12_6 C25_6 N24_6 -177.0(9) . . . .
N24_6 C25_6 C26_6 C3_6 2.6(14) . . . .
C12_6 C25_6 C26_6 C3_6 -175.2(9) . . . .
N24_6 C25_6 C26_6 C27_6 -179.1(9) . . . .
C12_6 C25_6 C26_6 C27_6 3.0(15) . . . .
C25_6 C26_6 C27_6 C28_6 178.2(9) . . . .
C3_6 C26_6 C27_6 C28_6 -3.6(15) . . . .
C25_6 C26_6 C27_6 C32_6 -3.3(15) . . . .
C3_6 C26_6 C27_6 C32_6 174.9(9) . . . .
C32_6 C27_6 C28_6 C29_6 -0.5(15) . . . .
C26_6 C27_6 C28_6 C29_6 178.0(10) . . . .
C27_6 C28_6 C29_6 C30_6 1.2(16) . . . .
C28_6 C29_6 C30_6 C31_6 -2.0(16) . . . .
C29_6 C30_6 C31_6 C32_6 2.0(16) . . . .
C30_6 C31_6 C32_6 C27_6 -1.2(16) . . . .
C30_6 C31_6 C32_6 C11_6 -179.0(10) . . . .
C28_6 C27_6 C32_6 C31_6 0.4(15) . . . .
C26_6 C27_6 C32_6 C31_6 -178.1(9) . . . .
C28_6 C27_6 C32_6 C11_6 178.3(9) . . . .
C26_6 C27_6 C32_6 C11_6 -0.3(14) . . . .
C12_6 C11_6 C32_6 C31_6 -178.0(9) . . . .
C1_6 C11_6 C32_6 C31_6 5.5(16) . . . .
C12_6 C11_6 C32_6 C27_6 4.3(15) . . . .
C1_6 C11_6 C32_6 C27_6 -172.2(9) . . . .
C2_6 Si1_6 C41_6 C42_6 -62.4(11) . . . .
C44_6 Si1_6 C41_6 C42_6 58.6(12) . . . .
C47_6 Si1_6 C41_6 C42_6 179.5(10) . . . .
C2_6 Si1_6 C41_6 C43_6 60.1(12) . . . .
C44_6 Si1_6 C41_6 C43_6 -178.9(10) . . . .
C47_6 Si1_6 C41_6 C43_6 -58.1(12) . . . .
C2_6 Si1_6 C44_6 C45_6 44.8(12) . . . .
C41_6 Si1_6 C44_6 C45_6 -77.3(12) . . . .
C47_6 Si1_6 C44_6 C45_6 160.0(11) . . . .
C2_6 Si1_6 C44_6 C46_6 175.4(10) . . . .
C41_6 Si1_6 C44_6 C46_6 53.3(12) . . . .
C47_6 Si1_6 C44_6 C46_6 -69.4(12) . . . .
C2_6 Si1_6 C47_6 C49_6 -56.8(15) . . . .
C41_6 Si1_6 C47_6 C49_6 62.7(15) . . . .
C44_6 Si1_6 C47_6 C49_6 -172.1(14) . . . .
C2_6 Si1_6 C47_6 C48_6 64.4(13) . . . .
C41_6 Si1_6 C47_6 C48_6 -176.1(11) . . . .
C44_6 Si1_6 C47_6 C48_6 -50.9(13) . . . .
C4_6 Si2_6 C54_6 C55_6 -37.7(17) . . . .
C57_6 Si2_6 C54_6 C55_6 80.7(16) . . . .
C51_6 Si2_6 C54_6 C55_6 -153.7(15) . . . .
C4_6 Si2_6 C54_6 C56_6 169.5(11) . . . .
C57_6 Si2_6 C54_6 C56_6 -72.0(13) . . . .
C51_6 Si2_6 C54_6 C56_6 53.5(14) . . . .
C4_6 Si2_6 C57_6 C58_6 54.0(11) . . . .
C54_6 Si2_6 C57_6 C58_6 -64.9(12) . . . .
C51_6 Si2_6 C57_6 C58_6 169.6(10) . . . .
C4_6 Si2_6 C57_6 C59_6 -176.4(9) . . . .
C54_6 Si2_6 C57_6 C59_6 64.7(11) . . . .
C51_6 Si2_6 C57_6 C59_6 -60.8(11) . . . .
